data_7040162
loop_
_publ_author_name
'Li, Lei-Lei'
'Pan, Rui'
'Zhao, Jun-Wei'
'Yang, Bai-Feng'
'Yang, Guo-Yu'

_publ_section_title
;
 A series of lanthanide germanate cluster organic frameworks.
;
_journal_issue 30
_journal_name_full 'Dalton transactions (Cambridge, England : 2003)'
_journal_page_first 11958
_journal_page_last 11967
_journal_paper_doi 10.1039/c6dt01629d
_journal_volume 45
_journal_year 2016
_chemical_formula_sum 'C51 H89 Ge12 N6 Nd9 O70'
_chemical_formula_weight 4075.52
_chemical_name_systematic
; 
 ? 
;
_space_group_IT_number 43
_symmetry_cell_setting orthorhombic
_symmetry_space_group_name_Hall 'F 2 -2d'
_symmetry_space_group_name_H-M 'F d d 2'
_atom_sites_solution_hydrogens geom
_atom_sites_solution_primary direct
_atom_sites_solution_secondary difmap
_audit_creation_method SHELXL-97
_audit_update_record
;
2016-05-23 deposited with the CCDC.
2016-05-25 downloaded from the CCDC.
;
_cell_angle_alpha 90.00
_cell_angle_beta 90.00
_cell_angle_gamma 90.00
_cell_formula_units_Z 16
_cell_length_a 29.8951(4)
_cell_length_b 87.9118(12)
_cell_length_c 16.0433(2)
_cell_measurement_reflns_used 32885
_cell_measurement_temperature 293(2)
_cell_measurement_theta_max 29.4727
_cell_measurement_theta_min 2.8729
_cell_volume 42163.9(10)
_computing_cell_refinement 'Bruker FRAMBO'
_computing_data_collection 'Bruker FRAMBO'
_computing_data_reduction 'Bruker SAINT'
_computing_molecular_graphics 'Bruker SHELXTL'
_computing_publication_material 'Bruker SHELXTL'
_computing_structure_refinement 'SHELXL-97 (Sheldrick, 1997)'
_computing_structure_solution 'SHELXS-97 (Sheldrick, 1990)'
_diffrn_ambient_temperature 293(2)
_diffrn_detector_area_resol_mean 10.4170
_diffrn_measured_fraction_theta_full 0.998
_diffrn_measured_fraction_theta_max 0.937
_diffrn_measurement_device_type 'Xcalibur, Atlas, Gemini ultra'
_diffrn_measurement_method '\w scans'
_diffrn_radiation_monochromator graphite
_diffrn_radiation_source 'Enhance (Mo) X-ray Source'
_diffrn_radiation_type MoK\a
_diffrn_radiation_wavelength 0.71073
_diffrn_reflns_av_R_equivalents 0.0422
_diffrn_reflns_av_sigmaI/netI 0.0379
_diffrn_reflns_limit_h_max 40
_diffrn_reflns_limit_h_min -40
_diffrn_reflns_limit_k_max 120
_diffrn_reflns_limit_k_min -89
_diffrn_reflns_limit_l_max 21
_diffrn_reflns_limit_l_min -22
_diffrn_reflns_number 109270
_diffrn_reflns_theta_full 25.00
_diffrn_reflns_theta_max 29.54
_diffrn_reflns_theta_min 2.88
_diffrn_standards_decay_% none
_diffrn_standards_interval_count none
_diffrn_standards_interval_time none
_diffrn_standards_number 110799
_exptl_absorpt_coefficient_mu 7.813
_exptl_absorpt_correction_T_max 0.4299
_exptl_absorpt_correction_T_min 0.2455
_exptl_absorpt_correction_type multi-scan
_exptl_absorpt_process_details sadabs
_exptl_crystal_colour pink
_exptl_crystal_density_diffrn 2.568
_exptl_crystal_density_method 'not measured'
_exptl_crystal_description block
_exptl_crystal_F_000 30736
_exptl_crystal_size_max 0.25
_exptl_crystal_size_mid 0.22
_exptl_crystal_size_min 0.13
_refine_diff_density_max 2.156
_refine_diff_density_min -2.263
_refine_diff_density_rms 0.222
_refine_ls_abs_structure_details 'Flack H D (1983), Acta Cryst. A39, 876-881'
_refine_ls_abs_structure_Flack 0.022(13)
_refine_ls_extinction_method none
_refine_ls_goodness_of_fit_ref 1.071
_refine_ls_hydrogen_treatment constr
_refine_ls_matrix_type full
_refine_ls_number_parameters 1333
_refine_ls_number_reflns 26356
_refine_ls_number_restraints 64
_refine_ls_restrained_S_all 1.070
_refine_ls_R_factor_all 0.0505
_refine_ls_R_factor_gt 0.0440
_refine_ls_shift/su_max 0.002
_refine_ls_shift/su_mean 0.000
_refine_ls_structure_factor_coef Fsqd
_refine_ls_weighting_details 'calc w=1/[\s^2^(Fo^2^)+(0.1000P)^2^+0.3309P] where P=(Fo^2^+2Fc^2^)/3'
_refine_ls_weighting_scheme calc
_refine_ls_wR_factor_gt 0.1297
_refine_ls_wR_factor_ref 0.1367
_reflns_number_gt 24312
_reflns_number_total 26356
_reflns_threshold_expression >2sigma(I)
_cod_data_source_file c6dt01629d2.cif
_cod_data_source_block 1
_cod_depositor_comments
;
The following automatic conversions were performed:

'_symmetry_cell_setting' value 'Orthorhombic' changed to
'orthorhombic' according to
/usr/data/users/saulius/crontab/automatic-downloads/current/RSC/lib/dictionaries/cif_core.dic
dictionary named 'cif_core.dic' version 2.4.2 from 2011-04-26.

Automatic conversion script
Id: cif_fix_values 4268 2015-11-12 08:31:59Z antanas 
;
_cod_original_sg_symbol_H-M Fdd2
_cod_database_code 7040162

loop_
_symmetry_equiv_pos_as_xyz
'x, y, z'
'-x, -y, z'
'x+1/4, -y+1/4, z+1/4'
'-x+1/4, y+1/4, z+1/4'
'x, y+1/2, z+1/2'
'-x, -y+1/2, z+1/2'
'x+1/4, -y+3/4, z+3/4'
'-x+1/4, y+3/4, z+3/4'
'x+1/2, y, z+1/2'
'-x+1/2, -y, z+1/2'
'x+3/4, -y+1/4, z+3/4'
'-x+3/4, y+1/4, z+3/4'
'x+1/2, y+1/2, z'
'-x+1/2, -y+1/2, z'
'x+3/4, -y+3/4, z+1/4'
'-x+3/4, y+3/4, z+1/4'

loop_
_atom_site_label
_atom_site_type_symbol
_atom_site_fract_x
_atom_site_fract_y
_atom_site_fract_z
_atom_site_U_iso_or_equiv
_atom_site_adp_type
_atom_site_occupancy
_atom_site_symmetry_multiplicity
_atom_site_calc_flag
_atom_site_refinement_flags
Nd1 Nd 0.323083(16) 0.092329(6) 0.61194(3) 0.02307(10) Uani 1 1 d .
Nd2 Nd 0.214986(16) 0.090796(5) 0.74311(3) 0.02315(10) Uani 1 1 d .
Nd3 Nd 0.119999(16) 0.063400(6) 0.69030(3) 0.02147(10) Uani 1 1 d .
Nd4 Nd 0.134460(16) 0.036749(6) 0.49952(3) 0.02099(10) Uani 1 1 d .
Nd5 Nd 0.242116(14) 0.037996(5) 0.36711(3) 0.01842(9) Uani 1 1 d .
Nd6 Nd 0.331098(14) 0.065349(5) 0.43138(3) 0.01739(9) Uani 1 1 d .
Nd7 Nd 0.167986(17) 0.099714(7) 0.39119(3) 0.03085(12) Uani 1 1 d .
Nd8 Nd 0.288850(18) 0.029142(6) 0.72585(3) 0.02796(11) Uani 1 1 d .
Nd9 Nd 0.441166(17) 0.066471(7) 0.29647(3) 0.03296(13) Uani 1 1 d .
Ge1 Ge 0.22817(3) 0.114892(11) 0.55920(7) 0.0276(2) Uani 1 1 d .
Ge2 Ge 0.28465(3) 0.101725(12) 0.40129(6) 0.02458(19) Uani 1 1 d .
Ge3 Ge 0.23981(3) 0.075077(12) 0.28806(6) 0.02258(19) Uani 1 1 d .
Ge4 Ge 0.14172(3) 0.061896(12) 0.33166(6) 0.02488(19) Uani 1 1 d .
Ge5 Ge 0.08699(3) 0.075514(12) 0.48722(6) 0.0259(2) Uani 1 1 d .
Ge6 Ge 0.13111(3) 0.101870(12) 0.60326(7) 0.0285(2) Uani 1 1 d .
Ge7 Ge 0.23373(3) 0.013660(11) 0.54641(6) 0.02352(19) Uani 1 1 d .
Ge8 Ge 0.33192(3) 0.028444(12) 0.51675(6) 0.0254(2) Uani 1 1 d .
Ge9 Ge 0.36696(3) 0.055130(12) 0.64033(6) 0.0273(2) Uani 1 1 d .
Ge10 Ge 0.30585(4) 0.067080(13) 0.79372(6) 0.0294(2) Uani 1 1 d .
Ge11 Ge 0.20829(3) 0.051848(12) 0.82248(6) 0.0257(2) Uani 1 1 d .
Ge12 Ge 0.17231(3) 0.025485(11) 0.69920(6) 0.0250(2) Uani 1 1 d .
N1 N 0.0699(5) 0.0809(2) 0.9759(9) 0.083(5) Uani 1 1 d .
N2 N 0.1227(6) 0.09518(18) 1.0949(8) 0.078(4) Uani 1 1 d .
N3 N 0.4760(3) 0.09182(13) 0.3596(7) 0.048(3) Uani 1 1 d .
N4 N 0.5151(7) 0.1166(2) 0.4510(14) 0.105(6) Uani 1 1 d U
N5 N 0.4073(4) 0.05171(16) 0.1614(7) 0.058(3) Uani 1 1 d .
N6 N 0.3613(5) 0.04052(18) 0.0234(7) 0.074(5) Uani 1 1 d .
O1 O 0.2407(2) 0.11258(8) 0.4527(5) 0.0301(15) Uani 1 1 d .
O2 O 0.2446(2) 0.09404(8) 0.3303(4) 0.0276(14) Uani 1 1 d .
O3 O 0.1801(2) 0.07651(9) 0.2983(4) 0.0286(14) Uani 1 1 d .
O4 O 0.1129(2) 0.07629(9) 0.3866(5) 0.0350(17) Uani 1 1 d .
O5 O 0.1050(2) 0.09410(9) 0.5117(5) 0.0339(16) Uani 1 1 d .
O6 O 0.1701(2) 0.11153(8) 0.5372(5) 0.0305(15) Uani 1 1 d .
O7 O 0.2481(2) 0.10029(8) 0.6221(5) 0.0334(16) Uani 1 1 d .
O8 O 0.3014(2) 0.08843(8) 0.4756(4) 0.0296(14) Uani 1 1 d .
O9 O 0.2638(2) 0.06360(7) 0.3651(4) 0.0244(13) Uani 1 1 d .
O10 O 0.1729(2) 0.04958(8) 0.3952(4) 0.0288(14) Uani 1 1 d .
O11 O 0.1132(2) 0.06143(8) 0.5444(4) 0.0285(14) Uani 1 1 d .
O12 O 0.1550(2) 0.08586(8) 0.6509(5) 0.0330(15) Uani 1 1 d .
O13 O 0.3195(3) 0.11891(9) 0.5580(5) 0.0377(17) Uani 1 1 d .
O14 O 0.3530(4) 0.14103(14) 0.5761(9) 0.082(4) Uani 1 1 d .
O15 O 0.3333(2) 0.08469(10) 0.3196(5) 0.0389(18) Uani 1 1 d .
O16 O 0.3947(3) 0.08748(10) 0.2479(5) 0.045(2) Uani 1 1 d .
O17 O 0.2195(2) 0.05093(9) 0.2384(4) 0.0335(15) Uani 1 1 d .
O18 O 0.2170(4) 0.03815(11) 0.1185(6) 0.059(3) Uani 1 1 d .
O19 O 0.0831(3) 0.04791(10) 0.3930(5) 0.0412(18) Uani 1 1 d .
O20 O 0.0194(3) 0.03677(19) 0.3558(8) 0.090(4) Uani 1 1 d .
O21 O 0.0541(2) 0.07881(10) 0.6515(6) 0.0408(18) Uani 1 1 d .
O22 O -0.0162(3) 0.07482(11) 0.6861(6) 0.046(2) Uani 1 1 d .
O23 O 0.1761(3) 0.11395(9) 0.7054(6) 0.046(2) Uani 1 1 d .
O24 O 0.1716(4) 0.13292(14) 0.7891(9) 0.083(4) Uani 1 1 d .
O25 O 0.2909(3) 0.01674(9) 0.5697(5) 0.0369(17) Uani 1 1 d .
O26 O 0.3499(3) 0.03585(8) 0.6169(5) 0.0355(17) Uani 1 1 d .
O27 O 0.3394(3) 0.05313(10) 0.7379(4) 0.0374(17) Uani 1 1 d .
O28 O 0.2688(2) 0.05203(8) 0.8236(5) 0.0328(15) Uani 1 1 d .
O29 O 0.2087(3) 0.03322(8) 0.7786(4) 0.0296(14) Uani 1 1 d .
O30 O 0.2193(2) 0.01643(8) 0.6538(4) 0.0285(14) Uani 1 1 d .
O31 O 0.2081(2) 0.02781(8) 0.4877(4) 0.0278(14) Uani 1 1 d .
O32 O 0.3006(2) 0.04151(8) 0.4582(4) 0.0292(14) Uani 1 1 d .
O33 O 0.3362(2) 0.06681(8) 0.5726(4) 0.0298(15) Uani 1 1 d .
O34 O 0.2842(2) 0.07889(9) 0.7164(5) 0.0373(17) Uani 1 1 d .
O35 O 0.1914(2) 0.06557(8) 0.7500(4) 0.0294(14) Uani 1 1 d .
O36 O 0.1526(2) 0.04064(8) 0.6403(4) 0.0296(14) Uani 1 1 d .
O37 O 0.2678(3) 0.01139(9) 0.3844(5) 0.0386(17) Uani 1 1 d .
O38 O 0.2357(3) -0.00622(9) 0.3038(5) 0.0407(18) Uani 1 1 d .
O39 O 0.3901(3) 0.04567(11) 0.4652(7) 0.058(3) Uani 1 1 d .
O40 O 0.4452(5) 0.04229(17) 0.3593(10) 0.090(4) Uani 1 1 d U
O41 O 0.3850(3) 0.08332(16) 0.6918(6) 0.068(3) Uani 1 1 d .
O42 O 0.4525(5) 0.09534(17) 0.6907(9) 0.086(4) Uani 1 1 d U
O43 O 0.2537(3) 0.08190(11) 0.8718(5) 0.050(2) Uani 1 1 d .
O44 O 0.2625(4) 0.09896(16) 0.9749(8) 0.077(3) Uani 1 1 d .
O45 O 0.1219(3) 0.04620(10) 0.8101(5) 0.048(2) Uani 1 1 d .
O46 O 0.0720(4) 0.03722(18) 0.9010(8) 0.088(4) Uani 1 1 d .
O47 O 0.1321(3) 0.01232(10) 0.5747(6) 0.047(2) Uani 1 1 d .
O48 O 0.0924(5) -0.00823(18) 0.5655(10) 0.091(4) Uani 1 1 d U
O49 O 0.1566(3) 0.09321(12) 0.8474(6) 0.054(2) Uani 1 1 d .
O50 O 0.0993(3) 0.07809(11) 0.8186(5) 0.046(2) Uani 1 1 d .
O51 O 0.3645(3) 0.05464(11) 0.3046(5) 0.044(2) Uani 1 1 d .
O52 O 0.3103(3) 0.03880(8) 0.2629(5) 0.0387(18) Uani 1 1 d .
O53 O 0.4065(2) 0.07697(9) 0.4222(5) 0.0355(16) Uani 1 1 d .
O54 O 0.3966(3) 0.09493(12) 0.5221(6) 0.055(3) Uani 1 1 d .
O1W O 0.3308(4) 0.11165(15) 0.7368(8) 0.076(3) Uani 1 1 d .
O2W O 0.2441(3) 0.11410(11) 0.8189(7) 0.055(2) Uani 1 1 d .
O3W O 0.0516(4) 0.04617(12) 0.6760(7) 0.066(3) Uani 1 1 d .
O4W O 0.1270(3) 0.01871(11) 0.3803(6) 0.057(2) Uani 1 1 d .
O5W O 0.0516(3) 0.02922(13) 0.5206(6) 0.060(3) Uani 1 1 d .
O6W O 0.2013(3) 0.02079(10) 0.2669(6) 0.051(2) Uani 1 1 d .
O7W O 0.2544(3) 0.04920(9) 0.6315(5) 0.0343(16) Uani 1 1 d .
O8W O 0.3348(4) 0.02844(12) 0.8579(6) 0.061(3) Uani 1 1 d .
O9W O 0.3501(4) 0.00935(13) 0.7225(7) 0.069(3) Uani 1 1 d .
O10W O 0.2006(2) 0.07980(9) 0.4884(4) 0.0346(16) Uani 1 1 d .
O11W O 0.1769(4) 0.10877(12) 0.2356(6) 0.065(3) Uani 1 1 d .
O12W O 0.1618(4) 0.12910(11) 0.3858(7) 0.064(3) Uani 1 1 d .
O13W O 0.5151(3) 0.06261(14) 0.3512(11) 0.088(5) Uani 1 1 d .
O15W O 0.3476(9) 0.9859(2) 0.5975(16) 0.158(9) Uani 1 1 d .
O16W O 0.0950(4) 0.99001(13) 0.3988(7) 0.070(3) Uani 1 1 d .
O17W O 0.2943(7) 0.8620(3) 0.4508(13) 0.163(10) Uani 1 1 d .
C1 C 0.2400(4) 0.13551(12) 0.5959(8) 0.042(3) Uani 1 1 d .
H1C H 0.2137 0.1418 0.5872 0.050 Uiso 1 1 calc R
H1D H 0.2470 0.1355 0.6550 0.050 Uiso 1 1 calc R
C2 C 0.2791(5) 0.14193(16) 0.5469(13) 0.067(5) Uani 1 1 d .
H2C H 0.2732 0.1411 0.4876 0.081 Uiso 1 1 calc R
H2D H 0.2834 0.1526 0.5607 0.081 Uiso 1 1 calc R
C3 C 0.3204(4) 0.13304(15) 0.5688(9) 0.051(4) Uani 1 1 d .
C4 C 0.3263(4) 0.11572(13) 0.3514(8) 0.043(3) Uani 1 1 d .
H4C H 0.3106 0.1250 0.3369 0.052 Uiso 1 1 calc R
H4D H 0.3492 0.1183 0.3918 0.052 Uiso 1 1 calc R
C5 C 0.3488(5) 0.10917(16) 0.2723(9) 0.054(3) Uani 1 1 d .
H5C H 0.3288 0.1106 0.2253 0.064 Uiso 1 1 calc R
H5D H 0.3759 0.1149 0.2611 0.064 Uiso 1 1 calc R
C6 C 0.3604(3) 0.09267(13) 0.2787(7) 0.037(2) Uani 1 1 d .
C7 C 0.2619(4) 0.07568(14) 0.1739(6) 0.038(2) Uani 1 1 d .
H7C H 0.2608 0.0861 0.1534 0.045 Uiso 1 1 calc R
H7D H 0.2928 0.0724 0.1728 0.045 Uiso 1 1 calc R
C8 C 0.2346(5) 0.06568(15) 0.1180(6) 0.044(3) Uani 1 1 d .
H8C H 0.2507 0.0640 0.0663 0.052 Uiso 1 1 calc R
H8D H 0.2067 0.0708 0.1048 0.052 Uiso 1 1 calc R
C9 C 0.2245(4) 0.05037(14) 0.1584(6) 0.037(2) Uani 1 1 d .
C10 C 0.1112(4) 0.05365(18) 0.2358(7) 0.046(3) Uani 1 1 d .
H10C H 0.1126 0.0608 0.1899 0.056 Uiso 1 1 calc R
H10D H 0.1255 0.0443 0.2184 0.056 Uiso 1 1 calc R
C11 C 0.0624(5) 0.0506(3) 0.2593(10) 0.095(8) Uani 1 1 d .
H11C H 0.0464 0.0602 0.2566 0.114 Uiso 1 1 calc R
H11D H 0.0497 0.0440 0.2171 0.114 Uiso 1 1 calc R
C12 C 0.0536(5) 0.04389(19) 0.3391(10) 0.062(4) Uani 1 1 d .
C13 C 0.0217(3) 0.07501(14) 0.4808(6) 0.034(2) Uani 1 1 d .
H13C H 0.0124 0.0789 0.4268 0.041 Uiso 1 1 calc R
H13D H 0.0117 0.0645 0.4849 0.041 Uiso 1 1 calc R
C14 C -0.0007(4) 0.08417(16) 0.5477(8) 0.047(3) Uani 1 1 d .
H14C H -0.0329 0.0833 0.5417 0.056 Uiso 1 1 calc R
H14D H 0.0071 0.0948 0.5408 0.056 Uiso 1 1 calc R
C15 C 0.0128(3) 0.07898(11) 0.6345(8) 0.034(2) Uani 1 1 d .
C16 C 0.0884(4) 0.11494(13) 0.6607(9) 0.046(3) Uani 1 1 d .
H16A H 0.0655 0.1181 0.6216 0.055 Uiso 1 1 calc R
H16B H 0.0740 0.1091 0.7045 0.055 Uiso 1 1 calc R
C17 C 0.1098(5) 0.12888(14) 0.6984(10) 0.052(3) Uani 1 1 d .
H17A H 0.0900 0.1331 0.7404 0.062 Uiso 1 1 calc R
H17B H 0.1139 0.1365 0.6554 0.062 Uiso 1 1 calc R
C18 C 0.1558(5) 0.12515(14) 0.7388(9) 0.053(3) Uani 1 1 d .
C19 C 0.2247(4) -0.00732(12) 0.5145(7) 0.036(2) Uani 1 1 d .
H19A H 0.2293 -0.0138 0.5629 0.043 Uiso 1 1 calc R
H19B H 0.1940 -0.0086 0.4964 0.043 Uiso 1 1 calc R
C20 C 0.2561(5) -0.01245(12) 0.4447(7) 0.040(3) Uani 1 1 d .
H20A H 0.2482 -0.0227 0.4273 0.048 Uiso 1 1 calc R
H20B H 0.2866 -0.0127 0.4652 0.048 Uiso 1 1 calc R
C21 C 0.2529(3) -0.00148(13) 0.3690(7) 0.036(2) Uani 1 1 d .
C22 C 0.3726(5) 0.01500(14) 0.4603(9) 0.049(3) Uani 1 1 d .
H22A H 0.3758 0.0059 0.4936 0.059 Uiso 1 1 calc R
H22B H 0.3590 0.0120 0.4077 0.059 Uiso 1 1 calc R
C23 C 0.4182(5) 0.02113(19) 0.4425(11) 0.064(4) Uani 1 1 d U
H23A H 0.4304 0.0160 0.3939 0.077 Uiso 1 1 calc R
H23B H 0.4377 0.0189 0.4894 0.077 Uiso 1 1 calc R
C24 C 0.4179(4) 0.03817(17) 0.4271(14) 0.070(5) Uani 1 1 d .
C25 C 0.4320(4) 0.05636(19) 0.6433(10) 0.058(4) Uani 1 1 d .
H25A H 0.4442 0.0464 0.6551 0.069 Uiso 1 1 calc R
H25B H 0.4429 0.0595 0.5889 0.069 Uiso 1 1 calc R
C26 C 0.4488(6) 0.0677(3) 0.7095(14) 0.088(6) Uani 1 1 d .
H26A H 0.4404 0.0641 0.7645 0.105 Uiso 1 1 calc R
H26B H 0.4812 0.0683 0.7072 0.105 Uiso 1 1 calc R
C27 C 0.4291(5) 0.0834(2) 0.6954(11) 0.065(4) Uani 1 1 d .
C28 C 0.3428(4) 0.07502(16) 0.8801(7) 0.045(3) Uani 1 1 d .
H28A H 0.3653 0.0675 0.8943 0.054 Uiso 1 1 calc R
H28B H 0.3582 0.0840 0.8595 0.054 Uiso 1 1 calc R
C29 C 0.3166(7) 0.0793(2) 0.9592(8) 0.073(5) Uani 1 1 d .
H29A H 0.3089 0.0701 0.9901 0.088 Uiso 1 1 calc R
H29B H 0.3348 0.0857 0.9948 0.088 Uiso 1 1 calc R
C30 C 0.2753(5) 0.08747(17) 0.9342(8) 0.052(3) Uani 1 1 d .
C31 C 0.1854(4) 0.05241(14) 0.9328(6) 0.040(2) Uani 1 1 d .
H31A H 0.2092 0.0497 0.9712 0.047 Uiso 1 1 calc R
H31B H 0.1763 0.0627 0.9455 0.047 Uiso 1 1 calc R
C32 C 0.1456(4) 0.04178(18) 0.9477(7) 0.052(3) Uani 1 1 d .
H32A H 0.1566 0.0314 0.9524 0.062 Uiso 1 1 calc R
H32B H 0.1318 0.0444 1.0005 0.062 Uiso 1 1 calc R
C33 C 0.1107(4) 0.04226(15) 0.8814(8) 0.047(3) Uani 1 1 d .
C34 C 0.1330(4) 0.01102(14) 0.7496(7) 0.039(3) Uani 1 1 d .
H34A H 0.1449 0.0081 0.8035 0.047 Uiso 1 1 calc R
H34B H 0.1041 0.0158 0.7587 0.047 Uiso 1 1 calc R
C35 C 0.1265(5) -0.00325(15) 0.6969(8) 0.050(3) Uani 1 1 d .
H35A H 0.1537 -0.0093 0.6982 0.060 Uiso 1 1 calc R
H35B H 0.1026 -0.0093 0.7205 0.060 Uiso 1 1 calc R
C36 C 0.1152(6) 0.00062(18) 0.6068(11) 0.069(4) Uani 1 1 d U
C37 C 0.1229(4) 0.08553(15) 0.8664(6) 0.042(3) Uani 1 1 d D
C38 C 0.1090(4) 0.08703(14) 0.9559(6) 0.045(3) Uani 1 1 d D
C39 C 0.1354(5) 0.0937(2) 1.0175(10) 0.072(5) Uani 1 1 d .
H39 H 0.1636 0.0973 1.0027 0.086 Uiso 1 1 calc R
C40 C 0.0562(6) 0.0814(3) 1.0553(15) 0.103(8) Uani 1 1 d .
H40 H 0.0287 0.0773 1.0699 0.124 Uiso 1 1 calc R
C41 C 0.0828(7) 0.0882(3) 1.1159(15) 0.087(5) Uani 1 1 d U
H41 H 0.0737 0.0880 1.1713 0.104 Uiso 1 1 calc R
C42 C 0.3453(3) 0.04622(17) 0.2515(6) 0.043(3) Uani 1 1 d .
C43 C 0.3650(4) 0.04623(12) 0.1670(6) 0.033(2) Uani 1 1 d .
C44 C 0.3428(5) 0.04100(16) 0.0967(8) 0.050(3) Uani 1 1 d .
H44 H 0.3134 0.0377 0.1022 0.061 Uiso 1 1 calc R
C45 C 0.4283(6) 0.0504(2) 0.0859(12) 0.073(4) Uani 1 1 d U
H45 H 0.4592 0.0513 0.0803 0.087 Uiso 1 1 calc R
C46 C 0.3990(8) 0.0475(3) 0.0146(16) 0.097(6) Uani 1 1 d U
H46 H 0.4078 0.0507 -0.0381 0.116 Uiso 1 1 calc R
C47 C 0.4177(3) 0.08901(15) 0.4629(7) 0.041(3) Uani 1 1 d D
C48 C 0.4583(3) 0.09684(13) 0.4320(9) 0.045(3) Uani 1 1 d D
C49 C 0.4798(6) 0.1081(2) 0.4831(13) 0.077(5) Uani 1 1 d U
H49 H 0.4702 0.1096 0.5375 0.093 Uiso 1 1 calc R
C50 C 0.5132(6) 0.0986(2) 0.3327(11) 0.076(5) Uani 1 1 d .
H50 H 0.5271 0.0954 0.2839 0.091 Uiso 1 1 calc R
C51 C 0.5314(8) 0.1110(3) 0.3807(15) 0.089(6) Uani 1 1 d U
H51 H 0.5572 0.1155 0.3602 0.107 Uiso 1 1 calc R

loop_
_atom_site_aniso_label
_atom_site_aniso_U_11
_atom_site_aniso_U_22
_atom_site_aniso_U_33
_atom_site_aniso_U_23
_atom_site_aniso_U_13
_atom_site_aniso_U_12
Nd1 0.0219(2) 0.0285(2) 0.0188(2) -0.00512(18) 0.00309(17) -0.00473(18)
Nd2 0.0272(2) 0.0190(2) 0.0233(2) -0.00328(17) 0.00834(18) -0.00397(17)
Nd3 0.0253(2) 0.0215(2) 0.0176(2) 0.00119(17) 0.00458(17) -0.00202(17)
Nd4 0.0244(2) 0.0227(2) 0.0159(2) 0.00139(16) 0.00025(17) -0.00191(17)
Nd5 0.0216(2) 0.0192(2) 0.01445(19) -0.00030(16) -0.00112(16) 0.00114(16)
Nd6 0.01448(18) 0.0232(2) 0.01447(18) -0.00242(16) 0.00184(15) 0.00165(15)
Nd7 0.0241(2) 0.0367(3) 0.0318(3) 0.0037(2) 0.0019(2) 0.0064(2)
Nd8 0.0383(3) 0.0238(2) 0.0217(2) 0.00324(18) -0.0018(2) 0.0018(2)
Nd9 0.0199(2) 0.0516(4) 0.0273(2) -0.0101(2) 0.00821(19) -0.0076(2)
Ge1 0.0329(5) 0.0181(5) 0.0317(5) 0.0010(4) 0.0101(4) -0.0019(4)
Ge2 0.0231(4) 0.0246(5) 0.0260(5) 0.0035(4) 0.0056(4) -0.0013(3)
Ge3 0.0229(4) 0.0275(5) 0.0174(4) 0.0034(4) 0.0026(3) 0.0030(4)
Ge4 0.0251(4) 0.0291(5) 0.0204(4) 0.0046(4) -0.0009(4) 0.0027(4)
Ge5 0.0213(4) 0.0289(5) 0.0274(5) 0.0057(4) 0.0051(4) 0.0023(4)
Ge6 0.0288(5) 0.0225(5) 0.0340(5) 0.0028(4) 0.0133(4) 0.0044(4)
Ge7 0.0356(5) 0.0187(4) 0.0162(4) -0.0002(3) -0.0016(4) 0.0011(4)
Ge8 0.0282(5) 0.0253(5) 0.0226(4) 0.0003(4) -0.0025(4) 0.0059(4)
Ge9 0.0270(5) 0.0293(5) 0.0257(5) -0.0018(4) -0.0061(4) 0.0020(4)
Ge10 0.0341(5) 0.0322(5) 0.0218(4) -0.0035(4) -0.0042(4) -0.0054(4)
Ge11 0.0340(5) 0.0251(5) 0.0180(4) -0.0006(4) 0.0014(4) -0.0014(4)
Ge12 0.0355(5) 0.0214(5) 0.0181(4) 0.0029(3) 0.0000(4) -0.0038(4)
N1 0.062(8) 0.138(15) 0.049(7) -0.010(8) 0.025(6) -0.030(9)
N2 0.124(13) 0.070(9) 0.040(6) -0.023(6) -0.011(7) -0.002(8)
N3 0.041(5) 0.048(6) 0.057(6) -0.023(5) 0.019(5) -0.020(4)
N4 0.105(6) 0.105(6) 0.105(6) -0.0005(10) 0.0004(10) -0.0008(10)
N5 0.067(7) 0.078(9) 0.031(5) -0.015(5) 0.005(5) -0.024(6)
N6 0.101(10) 0.095(11) 0.026(5) -0.019(6) 0.006(6) -0.055(9)
O1 0.034(3) 0.023(3) 0.034(4) -0.002(3) 0.010(3) 0.001(3)
O2 0.028(3) 0.027(3) 0.028(3) -0.001(3) 0.001(3) -0.002(3)
O3 0.023(3) 0.040(4) 0.023(3) 0.000(3) 0.000(3) 0.000(3)
O4 0.032(3) 0.034(4) 0.039(4) 0.003(3) 0.018(3) 0.015(3)
O5 0.034(4) 0.033(4) 0.034(4) 0.008(3) 0.002(3) 0.001(3)
O6 0.026(3) 0.022(3) 0.044(4) 0.013(3) 0.011(3) 0.003(2)
O7 0.028(3) 0.034(4) 0.038(4) -0.002(3) 0.016(3) -0.007(3)
O8 0.032(3) 0.034(4) 0.023(3) -0.003(3) 0.005(3) 0.003(3)
O9 0.023(3) 0.030(3) 0.020(3) 0.006(3) 0.002(2) 0.005(2)
O10 0.031(3) 0.036(4) 0.020(3) 0.009(3) 0.003(3) 0.002(3)
O11 0.029(3) 0.030(4) 0.027(3) 0.000(3) -0.002(3) 0.005(3)
O12 0.034(4) 0.024(4) 0.040(4) -0.002(3) -0.001(3) -0.001(3)
O13 0.042(4) 0.037(4) 0.034(4) -0.008(3) 0.004(3) -0.012(3)
O14 0.072(7) 0.062(7) 0.111(10) -0.039(7) 0.015(7) -0.024(6)
O15 0.024(3) 0.052(5) 0.041(4) 0.009(4) 0.009(3) -0.001(3)
O16 0.043(4) 0.049(5) 0.044(5) 0.011(4) 0.021(4) 0.005(4)
O17 0.040(4) 0.035(4) 0.026(3) -0.003(3) -0.005(3) 0.001(3)
O18 0.107(8) 0.042(5) 0.029(4) -0.006(4) -0.006(5) 0.012(5)
O19 0.035(4) 0.048(5) 0.040(4) 0.009(4) -0.010(3) -0.008(3)
O20 0.037(5) 0.154(13) 0.078(8) 0.026(9) -0.004(5) -0.039(7)
O21 0.026(3) 0.041(4) 0.055(5) -0.005(4) 0.009(3) 0.002(3)
O22 0.029(4) 0.065(6) 0.045(5) -0.008(4) 0.015(3) -0.007(4)
O23 0.047(4) 0.030(4) 0.062(6) -0.004(4) 0.013(4) 0.005(3)
O24 0.077(7) 0.072(8) 0.100(9) -0.059(7) -0.011(7) 0.010(6)
O25 0.045(4) 0.038(4) 0.028(4) 0.012(3) -0.008(3) 0.006(3)
O26 0.053(4) 0.024(3) 0.030(3) -0.003(3) -0.016(3) 0.011(3)
O27 0.047(4) 0.049(5) 0.016(3) 0.000(3) 0.004(3) 0.003(3)
O28 0.039(4) 0.033(4) 0.026(3) 0.002(3) -0.001(3) -0.007(3)
O29 0.049(4) 0.024(3) 0.017(3) 0.006(2) 0.003(3) 0.005(3)
O30 0.046(4) 0.028(4) 0.011(3) 0.002(2) 0.002(3) 0.014(3)
O31 0.035(3) 0.025(3) 0.023(3) 0.004(3) 0.001(3) 0.004(3)
O32 0.032(3) 0.023(3) 0.032(3) 0.010(3) -0.009(3) 0.002(3)
O33 0.026(3) 0.034(4) 0.029(3) -0.001(3) -0.004(3) 0.015(3)
O34 0.035(4) 0.037(4) 0.040(4) 0.001(3) 0.015(3) -0.001(3)
O35 0.044(4) 0.025(3) 0.019(3) -0.004(3) -0.001(3) 0.001(3)
O36 0.044(4) 0.022(3) 0.023(3) 0.009(3) -0.001(3) 0.006(3)
O37 0.050(4) 0.025(4) 0.041(4) -0.006(3) 0.003(4) 0.001(3)
O38 0.067(5) 0.030(4) 0.025(3) -0.009(3) 0.002(4) 0.000(4)
O39 0.049(5) 0.047(5) 0.079(7) -0.015(5) -0.031(5) 0.019(4)
O40 0.089(4) 0.090(4) 0.091(4) 0.0004(10) 0.0003(10) -0.0001(10)
O41 0.032(4) 0.134(11) 0.039(5) -0.016(6) -0.011(4) 0.000(5)
O42 0.086(4) 0.086(4) 0.087(4) -0.0001(10) -0.0009(10) 0.0000(10)
O43 0.078(6) 0.048(5) 0.023(3) -0.009(3) 0.007(4) -0.010(4)
O44 0.067(7) 0.099(9) 0.063(7) -0.033(7) 0.008(6) 0.000(6)
O45 0.075(6) 0.045(5) 0.025(4) 0.008(3) 0.008(4) -0.011(4)
O46 0.069(7) 0.124(12) 0.072(8) 0.024(8) 0.006(6) -0.039(7)
O47 0.063(5) 0.036(5) 0.042(5) 0.003(4) 0.005(4) -0.014(4)
O48 0.091(4) 0.091(4) 0.090(4) -0.0009(10) -0.0009(10) -0.0021(10)
O49 0.049(5) 0.062(6) 0.050(5) -0.016(4) 0.021(4) -0.018(4)
O50 0.050(5) 0.054(5) 0.034(4) -0.007(4) 0.006(4) -0.007(4)
O51 0.034(4) 0.068(6) 0.029(4) -0.017(4) 0.002(3) -0.003(4)
O52 0.042(4) 0.026(4) 0.048(4) -0.012(3) 0.012(4) -0.005(3)
O53 0.028(3) 0.046(5) 0.032(4) -0.005(3) 0.002(3) -0.007(3)
O54 0.036(4) 0.070(6) 0.059(6) -0.040(5) 0.014(4) -0.019(4)
O1W 0.092(8) 0.076(8) 0.060(7) -0.026(6) 0.022(6) -0.001(6)
O2W 0.056(5) 0.047(5) 0.062(6) -0.015(5) 0.001(5) -0.001(4)
O3W 0.073(7) 0.056(6) 0.068(7) 0.007(5) 0.016(6) -0.020(5)
O4W 0.068(6) 0.053(6) 0.050(5) -0.012(4) -0.017(5) -0.010(4)
O5W 0.054(5) 0.086(8) 0.042(5) 0.016(5) 0.011(4) -0.020(5)
O6W 0.075(6) 0.040(5) 0.040(4) -0.015(4) -0.023(4) 0.002(4)
O7W 0.040(4) 0.030(4) 0.033(4) 0.003(3) -0.003(3) 0.006(3)
O8W 0.088(7) 0.054(6) 0.042(5) 0.000(4) -0.029(5) 0.009(5)
O9W 0.082(7) 0.065(7) 0.061(6) 0.016(5) 0.002(6) 0.030(6)
O10W 0.035(4) 0.046(4) 0.023(3) 0.006(3) 0.003(3) 0.005(3)
O11W 0.103(8) 0.058(6) 0.035(4) 0.006(4) -0.009(5) 0.036(6)
O12W 0.087(7) 0.039(5) 0.067(7) 0.008(5) -0.007(6) -0.003(5)
O13W 0.036(5) 0.073(8) 0.156(14) 0.014(8) -0.026(7) -0.022(5)
O15W 0.24(3) 0.083(12) 0.156(19) -0.023(12) 0.041(19) -0.054(14)
O16W 0.092(8) 0.048(6) 0.070(7) -0.007(5) 0.011(6) -0.002(5)
O17W 0.146(17) 0.23(3) 0.114(15) 0.075(16) -0.027(14) 0.025(17)
C1 0.055(7) 0.021(5) 0.050(7) 0.001(5) 0.006(6) -0.005(4)
C2 0.062(8) 0.033(7) 0.107(13) 0.000(8) 0.033(9) -0.016(6)
C3 0.044(6) 0.045(7) 0.065(8) -0.031(6) 0.019(6) -0.031(5)
C4 0.050(6) 0.031(6) 0.049(7) 0.011(5) 0.018(5) -0.008(5)
C5 0.060(8) 0.055(8) 0.046(7) 0.007(6) 0.030(6) -0.001(6)
C6 0.023(4) 0.041(6) 0.046(6) 0.014(5) 0.016(4) 0.002(4)
C7 0.042(6) 0.051(7) 0.019(4) 0.006(4) 0.006(4) -0.009(5)
C8 0.060(7) 0.055(7) 0.016(4) -0.005(4) 0.004(5) -0.011(6)
C9 0.057(7) 0.041(6) 0.013(4) 0.005(4) -0.001(4) 0.002(5)
C10 0.040(6) 0.080(9) 0.019(5) 0.004(5) -0.001(4) -0.011(6)
C11 0.040(7) 0.20(2) 0.050(9) 0.018(12) -0.021(7) -0.038(11)
C12 0.045(7) 0.078(10) 0.064(9) 0.035(8) -0.023(6) -0.037(7)
C13 0.014(4) 0.059(7) 0.029(5) 0.014(5) 0.008(4) 0.003(4)
C14 0.031(5) 0.059(8) 0.051(7) 0.006(6) 0.021(5) 0.015(5)
C15 0.029(5) 0.020(4) 0.052(6) -0.005(4) 0.021(4) 0.001(4)
C16 0.040(6) 0.032(6) 0.066(8) -0.005(6) 0.024(6) 0.016(5)
C17 0.055(7) 0.027(6) 0.072(9) -0.013(6) 0.006(7) 0.011(5)
C18 0.068(8) 0.032(6) 0.060(8) -0.018(6) 0.014(7) 0.015(6)
C19 0.055(6) 0.023(5) 0.031(5) 0.002(4) 0.005(5) 0.005(4)
C20 0.066(7) 0.022(5) 0.033(5) -0.005(4) 0.007(5) -0.009(5)
C21 0.028(4) 0.042(6) 0.037(5) -0.011(5) 0.013(4) 0.009(4)
C22 0.064(8) 0.031(6) 0.053(7) -0.004(5) 0.008(6) 0.016(5)
C23 0.064(4) 0.064(4) 0.065(4) 0.0000(10) 0.0004(10) 0.0004(10)
C24 0.028(6) 0.042(7) 0.138(16) -0.013(9) -0.008(8) 0.003(5)
C25 0.043(7) 0.066(9) 0.064(9) -0.011(7) -0.005(6) 0.020(6)
C26 0.060(10) 0.108(16) 0.094(14) -0.015(12) -0.036(10) -0.006(10)
C27 0.060(9) 0.073(11) 0.061(9) -0.007(8) -0.012(7) -0.002(8)
C28 0.045(6) 0.058(8) 0.033(6) -0.015(5) 0.003(5) -0.010(5)
C29 0.104(13) 0.093(13) 0.022(6) -0.014(7) 0.007(7) -0.020(10)
C30 0.067(8) 0.059(8) 0.030(6) -0.008(6) -0.006(6) -0.024(7)
C31 0.054(6) 0.049(7) 0.016(4) -0.010(4) -0.002(4) 0.007(5)
C32 0.043(6) 0.082(10) 0.029(5) 0.023(6) 0.001(5) 0.023(6)
C33 0.051(7) 0.044(7) 0.046(7) 0.018(6) 0.003(6) -0.007(5)
C34 0.044(6) 0.048(7) 0.025(5) 0.013(4) -0.007(4) -0.017(5)
C35 0.066(8) 0.044(7) 0.040(6) 0.005(5) 0.004(6) -0.013(6)
C36 0.076(10) 0.051(8) 0.079(10) 0.034(7) 0.013(7) -0.017(6)
C37 0.045(6) 0.055(7) 0.027(5) 0.005(5) 0.005(5) -0.014(5)
C38 0.059(7) 0.040(6) 0.035(6) -0.021(5) 0.020(5) -0.006(5)
C39 0.048(8) 0.121(15) 0.047(8) -0.028(9) -0.007(6) 0.025(9)
C40 0.054(10) 0.15(2) 0.105(17) 0.012(16) 0.033(11) 0.003(11)
C41 0.087(6) 0.087(6) 0.086(6) -0.0005(10) 0.0005(10) 0.0005(10)
C42 0.022(4) 0.088(10) 0.019(4) 0.006(5) 0.000(4) -0.004(5)
C43 0.053(6) 0.025(5) 0.020(4) -0.005(4) 0.009(4) -0.004(4)
C44 0.068(8) 0.046(7) 0.038(6) -0.008(5) -0.003(6) -0.023(6)
C45 0.073(5) 0.073(5) 0.073(5) -0.0002(10) 0.0003(10) -0.0008(10)
C46 0.097(6) 0.097(6) 0.096(6) -0.0001(10) 0.0001(10) -0.0004(10)
C47 0.030(5) 0.063(8) 0.030(5) 0.013(5) 0.005(4) 0.012(5)
C48 0.033(5) 0.036(6) 0.065(8) -0.019(6) 0.025(5) -0.008(4)
C49 0.077(5) 0.077(5) 0.077(5) -0.0007(10) 0.0004(10) -0.0006(10)
C50 0.064(9) 0.090(13) 0.074(10) -0.029(9) 0.037(8) -0.038(9)
C51 0.089(6) 0.089(6) 0.089(6) -0.0003(10) 0.0006(10) -0.0006(10)

loop_
_atom_type_symbol
_atom_type_description
_atom_type_scat_dispersion_real
_atom_type_scat_dispersion_imag
_atom_type_scat_source
H H 0.0000 0.0000 'International Tables Vol C Tables 4.2.6.8 and 6.1.1.4'
C C 0.0033 0.0016 'International Tables Vol C Tables 4.2.6.8 and 6.1.1.4'
N N 0.0061 0.0033 'International Tables Vol C Tables 4.2.6.8 and 6.1.1.4'
O O 0.0106 0.0060 'International Tables Vol C Tables 4.2.6.8 and 6.1.1.4'
Ge Ge 0.1547 1.8001 'International Tables Vol C Tables 4.2.6.8 and 6.1.1.4'
Nd Nd -0.1943 3.0179 'International Tables Vol C Tables 4.2.6.8 and 6.1.1.4'

loop_
_geom_angle_atom_site_label_1
_geom_angle_atom_site_label_2
_geom_angle_atom_site_label_3
_geom_angle
_geom_angle_site_symmetry_1
_geom_angle_site_symmetry_3
O8 Nd1 O7 81.0(3) . .
O8 Nd1 O34 117.5(3) . .
O7 Nd1 O34 68.3(3) . .
O8 Nd1 O33 69.6(2) . .
O7 Nd1 O33 117.3(2) . .
O34 Nd1 O33 78.2(3) . .
O8 Nd1 O41 132.6(3) . .
O7 Nd1 O41 143.1(3) . .
O34 Nd1 O41 80.5(3) . .
O33 Nd1 O41 72.5(3) . .
O8 Nd1 O13 78.4(2) . .
O7 Nd1 O13 72.8(3) . .
O34 Nd1 O13 134.0(3) . .
O33 Nd1 O13 143.5(3) . .
O41 Nd1 O13 122.1(4) . .
O8 Nd1 O1W 147.2(4) . .
O7 Nd1 O1W 80.7(3) . .
O34 Nd1 O1W 80.0(3) . .
O33 Nd1 O1W 143.1(4) . .
O41 Nd1 O1W 74.8(4) . .
O13 Nd1 O1W 70.3(4) . .
O8 Nd1 O54 74.2(3) . .
O7 Nd1 O54 143.6(3) . .
O34 Nd1 O54 147.4(3) . .
O33 Nd1 O54 78.4(3) . .
O41 Nd1 O54 71.1(3) . .
O13 Nd1 O54 76.4(3) . .
O1W Nd1 O54 106.6(3) . .
O8 Nd1 Nd6 36.07(17) . .
O7 Nd1 Nd6 107.61(19) . .
O34 Nd1 Nd6 105.3(2) . .
O33 Nd1 Nd6 35.23(17) . .
O41 Nd1 Nd6 98.9(3) . .
O13 Nd1 Nd6 109.10(17) . .
O1W Nd1 Nd6 171.3(3) . .
O54 Nd1 Nd6 65.14(18) . .
O8 Nd1 Nd2 106.07(17) . .
O7 Nd1 Nd2 34.42(19) . .
O34 Nd1 Nd2 35.10(19) . .
O33 Nd1 Nd2 104.55(18) . .
O41 Nd1 Nd2 110.2(2) . .
O13 Nd1 Nd2 100.69(18) . .
O1W Nd1 Nd2 71.4(3) . .
O54 Nd1 Nd2 177.0(2) . .
Nd6 Nd1 Nd2 116.905(15) . .
O35 Nd2 O7 120.5(2) . .
O35 Nd2 O34 81.5(3) . .
O7 Nd2 O34 68.6(3) . .
O35 Nd2 O12 68.0(2) . .
O7 Nd2 O12 82.4(3) . .
O34 Nd2 O12 118.0(3) . .
O35 Nd2 O23 131.9(3) . .
O7 Nd2 O23 72.2(3) . .
O34 Nd2 O23 138.5(3) . .
O12 Nd2 O23 68.5(3) . .
O35 Nd2 O49 80.4(3) . .
O7 Nd2 O49 148.0(3) . .
O34 Nd2 O49 142.7(3) . .
O12 Nd2 O49 84.4(3) . .
O23 Nd2 O49 75.8(3) . .
O35 Nd2 O43 78.6(3) . .
O7 Nd2 O43 127.1(3) . .
O34 Nd2 O43 66.7(3) . .
O12 Nd2 O43 144.4(3) . .
O23 Nd2 O43 133.9(3) . .
O49 Nd2 O43 77.9(3) . .
O35 Nd2 O2W 148.2(3) . .
O7 Nd2 O2W 88.0(3) . .
O34 Nd2 O2W 98.3(3) . .
O12 Nd2 O2W 135.1(3) . .
O23 Nd2 O2W 66.7(3) . .
O49 Nd2 O2W 81.1(3) . .
O43 Nd2 O2W 72.4(3) . .
O35 Nd2 Ge6 94.49(17) . .
O7 Nd2 Ge6 70.85(19) . .
O34 Nd2 Ge6 129.4(2) . .
O12 Nd2 Ge6 26.80(17) . .
O23 Nd2 Ge6 42.5(2) . .
O49 Nd2 Ge6 84.4(3) . .
O43 Nd2 Ge6 161.8(2) . .
O2W Nd2 Ge6 109.1(2) . .
O35 Nd2 Ge10 70.04(18) . .
O7 Nd2 Ge10 94.35(19) . .
O34 Nd2 Ge10 26.1(2) . .
O12 Nd2 Ge10 128.39(17) . .
O23 Nd2 Ge10 157.9(2) . .
O49 Nd2 Ge10 116.6(3) . .
O43 Nd2 Ge10 42.6(2) . .
O2W Nd2 Ge10 95.9(2) . .
Ge6 Nd2 Ge10 149.88(3) . .
O35 Nd2 Nd3 35.42(18) . .
O7 Nd2 Nd3 110.91(19) . .
O34 Nd2 Nd3 109.40(19) . .
O12 Nd2 Nd3 35.08(18) . .
O23 Nd2 Nd3 96.8(2) . .
O49 Nd2 Nd3 70.9(2) . .
O43 Nd2 Nd3 109.3(2) . .
O2W Nd2 Nd3 150.5(2) . .
Ge6 Nd2 Nd3 60.05(2) . .
Ge10 Nd2 Nd3 104.57(2) . .
O35 Nd2 Nd1 108.20(17) . .
O7 Nd2 Nd1 34.74(19) . .
O34 Nd2 Nd1 35.06(19) . .
O12 Nd2 Nd1 107.47(18) . .
O23 Nd2 Nd1 103.7(2) . .
O49 Nd2 Nd1 167.2(2) . .
O43 Nd2 Nd1 94.2(2) . .
O2W Nd2 Nd1 86.9(2) . .
Ge6 Nd2 Nd1 103.91(2) . .
Ge10 Nd2 Nd1 60.01(2) . .
Nd3 Nd2 Nd1 121.587(15) . .
O12 Nd3 O35 68.4(2) . .
O12 Nd3 O11 80.2(3) . .
O35 Nd3 O11 119.3(2) . .
O12 Nd3 O36 116.2(3) . .
O35 Nd3 O36 80.4(2) . .
O11 Nd3 O36 68.7(2) . .
O12 Nd3 O45 136.8(3) . .
O35 Nd3 O45 73.1(3) . .
O11 Nd3 O45 137.5(3) . .
O36 Nd3 O45 74.6(3) . .
O12 Nd3 O21 79.9(3) . .
O35 Nd3 O21 141.6(3) . .
O11 Nd3 O21 73.8(3) . .
O36 Nd3 O21 135.0(3) . .
O45 Nd3 O21 123.7(3) . .
O12 Nd3 O50 84.1(3) . .
O35 Nd3 O50 81.3(3) . .
O11 Nd3 O50 146.3(3) . .
O36 Nd3 O50 144.7(3) . .
O45 Nd3 O50 71.3(3) . .
O21 Nd3 O50 74.2(3) . .
O12 Nd3 O3W 147.1(3) . .
O35 Nd3 O3W 144.4(3) . .
O11 Nd3 O3W 78.4(3) . .
O36 Nd3 O3W 78.3(3) . .
O45 Nd3 O3W 73.9(3) . .
O21 Nd3 O3W 70.4(3) . .
O50 Nd3 O3W 100.4(3) . .
O12 Nd3 Nd2 35.84(18) . .
O35 Nd3 Nd2 35.11(17) . .
O11 Nd3 Nd2 109.34(17) . .
O36 Nd3 Nd2 107.62(18) . .
O45 Nd3 Nd2 101.5(2) . .
O21 Nd3 Nd2 107.64(19) . .
O50 Nd3 Nd2 71.1(2) . .
O3W Nd3 Nd2 171.5(3) . .
O12 Nd3 Nd4 104.38(19) . .
O35 Nd3 Nd4 105.64(16) . .
O11 Nd3 Nd4 35.05(17) . .
O36 Nd3 Nd4 34.47(16) . .
O45 Nd3 Nd4 104.1(2) . .
O21 Nd3 Nd4 102.8(2) . .
O50 Nd3 Nd4 170.5(2) . .
O3W Nd3 Nd4 70.1(3) . .
Nd2 Nd3 Nd4 118.241(15) . .
O10 Nd4 O31 68.9(2) . .
O10 Nd4 O36 120.6(3) . .
O31 Nd4 O36 84.9(2) . .
O10 Nd4 O11 84.7(3) . .
O31 Nd4 O11 125.6(2) . .
O36 Nd4 O11 68.7(2) . .
O10 Nd4 O47 142.2(3) . .
O31 Nd4 O47 77.0(3) . .
O36 Nd4 O47 70.3(3) . .
O11 Nd4 O47 129.8(3) . .
O10 Nd4 O4W 78.5(3) . .
O31 Nd4 O4W 79.0(3) . .
O36 Nd4 O4W 148.3(3) . .
O11 Nd4 O4W 142.2(3) . .
O47 Nd4 O4W 79.5(3) . .
O10 Nd4 O19 67.7(2) . .
O31 Nd4 O19 130.8(3) . .
O36 Nd4 O19 137.9(3) . .
O11 Nd4 O19 71.5(3) . .
O47 Nd4 O19 131.2(3) . .
O4W Nd4 O19 70.8(3) . .
O10 Nd4 O5W 133.8(3) . .
O31 Nd4 O5W 145.5(3) . .
O36 Nd4 O5W 97.6(3) . .
O11 Nd4 O5W 86.4(3) . .
O47 Nd4 O5W 71.6(3) . .
O4W Nd4 O5W 81.5(3) . .
O19 Nd4 O5W 66.5(3) . .
O10 Nd4 Ge4 26.56(17) . .
O31 Nd4 Ge4 95.25(16) . .
O36 Nd4 Ge4 129.46(17) . .
O11 Nd4 Ge4 70.83(17) . .
O47 Nd4 Ge4 158.6(2) . .
O4W Nd4 Ge4 79.4(2) . .
O19 Nd4 Ge4 42.44(18) . .
O5W Nd4 Ge4 108.8(2) . .
O10 Nd4 Nd5 34.60(17) . .
O31 Nd4 Nd5 35.11(16) . .
O36 Nd4 Nd5 109.48(18) . .
O11 Nd4 Nd5 111.39(17) . .
O47 Nd4 Nd5 108.6(2) . .
O4W Nd4 Nd5 70.8(2) . .
O19 Nd4 Nd5 97.20(19) . .
O5W Nd4 Nd5 151.5(2) . .
Ge4 Nd4 Nd5 60.352(18) . .
O10 Nd4 Nd3 109.29(19) . .
O31 Nd4 Nd3 111.77(17) . .
O36 Nd4 Nd3 34.75(16) . .
O11 Nd4 Nd3 34.76(17) . .
O47 Nd4 Nd3 97.9(2) . .
O4W Nd4 Nd3 168.2(2) . .
O19 Nd4 Nd3 103.5(2) . .
O5W Nd4 Nd3 86.8(2) . .
Ge4 Nd4 Nd3 103.48(2) . .
Nd5 Nd4 Nd3 120.687(15) . .
O32 Nd5 O9 70.7(2) . .
O32 Nd5 O10 119.3(3) . .
O9 Nd5 O10 80.3(2) . .
O32 Nd5 O31 81.8(2) . .
O9 Nd5 O31 119.7(2) . .
O10 Nd5 O31 68.1(2) . .
O32 Nd5 O17 133.0(2) . .
O9 Nd5 O17 67.6(2) . .
O10 Nd5 O17 73.6(2) . .
O31 Nd5 O17 138.3(2) . .
O32 Nd5 O37 79.6(3) . .
O9 Nd5 O37 145.3(2) . .
O10 Nd5 O37 131.4(3) . .
O31 Nd5 O37 71.6(2) . .
O17 Nd5 O37 128.1(3) . .
O32 Nd5 O6W 148.6(3) . .
O9 Nd5 O6W 134.5(3) . .
O10 Nd5 O6W 87.5(3) . .
O31 Nd5 O6W 94.9(3) . .
O17 Nd5 O6W 67.0(3) . .
O37 Nd5 O6W 69.8(3) . .
O32 Nd5 O52 79.1(3) . .
O9 Nd5 O52 75.6(2) . .
O10 Nd5 O52 142.3(2) . .
O31 Nd5 O52 149.6(2) . .
O17 Nd5 O52 70.5(3) . .
O37 Nd5 O52 81.7(3) . .
O6W Nd5 O52 89.2(3) . .
O32 Nd5 Ge3 96.90(17) . .
O9 Nd5 Ge3 26.52(16) . .
O10 Nd5 Ge3 69.42(17) . .
O31 Nd5 Ge3 129.91(16) . .
O17 Nd5 Ge3 42.02(17) . .
O37 Nd5 Ge3 157.87(19) . .
O6W Nd5 Ge3 108.6(2) . .
O52 Nd5 Ge3 76.15(17) . .
O32 Nd5 Nd6 36.46(16) . .
O9 Nd5 Nd6 35.61(15) . .
O10 Nd5 Nd6 107.20(18) . .
O31 Nd5 Nd6 108.98(17) . .
O17 Nd5 Nd6 97.46(18) . .
O37 Nd5 Nd6 110.88(19) . .
O6W Nd5 Nd6 155.2(2) . .
O52 Nd5 Nd6 66.85(17) . .
Ge3 Nd5 Nd6 60.903(18) . .
O32 Nd5 Nd4 106.75(18) . .
O9 Nd5 Nd4 105.44(15) . .
O10 Nd5 Nd4 34.10(16) . .
O31 Nd5 Nd4 34.80(16) . .
O17 Nd5 Nd4 104.32(18) . .
O37 Nd5 Nd4 99.81(19) . .
O6W Nd5 Nd4 86.0(2) . .
O52 Nd5 Nd4 174.07(19) . .
Ge3 Nd5 Nd4 102.100(19) . .
Nd6 Nd5 Nd4 117.448(14) . .
O33 Nd6 O9 121.8(2) . .
O33 Nd6 O8 70.9(2) . .
O9 Nd6 O8 82.2(2) . .
O33 Nd6 O32 83.9(3) . .
O9 Nd6 O32 71.3(2) . .
O8 Nd6 O32 125.5(3) . .
O33 Nd6 O51 145.1(3) . .
O9 Nd6 O51 86.9(2) . .
O8 Nd6 O51 138.0(3) . .
O32 Nd6 O51 88.1(3) . .
O33 Nd6 O15 133.0(3) . .
O9 Nd6 O15 74.5(2) . .
O8 Nd6 O15 68.4(3) . .
O32 Nd6 O15 139.9(3) . .
O51 Nd6 O15 69.6(3) . .
O33 Nd6 O53 88.6(3) . .
O9 Nd6 O53 143.3(2) . .
O8 Nd6 O53 90.3(3) . .
O32 Nd6 O53 137.6(3) . .
O51 Nd6 O53 74.9(3) . .
O15 Nd6 O53 69.4(2) . .
O33 Nd6 O39 77.2(3) . .
O9 Nd6 O39 132.0(3) . .
O8 Nd6 O39 142.9(3) . .
O32 Nd6 O39 67.5(3) . .
O51 Nd6 O39 68.4(3) . .
O15 Nd6 O39 127.4(3) . .
O53 Nd6 O39 70.2(3) . .
O33 Nd6 Ge2 96.41(17) . .
O9 Nd6 Ge2 69.49(17) . .
O8 Nd6 Ge2 25.65(17) . .
O32 Nd6 Ge2 133.59(17) . .
O51 Nd6 Ge2 113.3(2) . .
O15 Nd6 Ge2 44.44(18) . .
O53 Nd6 Ge2 88.62(19) . .
O39 Nd6 Ge2 157.8(2) . .
O33 Nd6 Ge8 70.38(19) . .
O9 Nd6 Ge8 97.20(16) . .
O8 Nd6 Ge8 133.45(17) . .
O32 Nd6 Ge8 25.92(16) . .
O51 Nd6 Ge8 88.1(2) . .
O15 Nd6 Ge8 156.3(2) . .
O53 Nd6 Ge8 113.36(19) . .
O39 Nd6 Ge8 44.1(3) . .
Ge2 Nd6 Ge8 153.27(3) . .
O33 Nd6 Nd5 111.07(19) . .
O9 Nd6 Nd5 36.75(16) . .
O8 Nd6 Nd5 112.00(17) . .
O32 Nd6 Nd5 35.99(16) . .
O51 Nd6 Nd5 79.26(19) . .
O15 Nd6 Nd5 105.21(19) . .
O53 Nd6 Nd5 153.83(18) . .
O39 Nd6 Nd5 96.6(2) . .
Ge2 Nd6 Nd5 105.45(2) . .
Ge8 Nd6 Nd5 61.229(19) . .
O33 Nd6 Nd1 36.80(18) . .
O9 Nd6 Nd1 110.29(16) . .
O8 Nd6 Nd1 35.75(17) . .
O32 Nd6 Nd1 113.69(18) . .
O51 Nd6 Nd1 155.3(2) . .
O15 Nd6 Nd1 97.3(2) . .
O53 Nd6 Nd1 80.97(17) . .
O39 Nd6 Nd1 108.1(2) . .
Ge2 Nd6 Nd1 60.41(2) . .
Ge8 Nd6 Nd1 106.41(2) . .
Nd5 Nd6 Nd1 125.119(15) . .
O14 Nd7 O10W 146.0(3) 11_454 .
O14 Nd7 O2 130.0(4) 11_454 .
O10W Nd7 O2 75.8(2) . .
O14 Nd7 O3 97.7(4) 11_454 .
O10W Nd7 O3 75.7(2) . .
O2 Nd7 O3 59.4(2) . .
O14 Nd7 O6 106.6(4) 11_454 .
O10W Nd7 O6 73.1(2) . .
O2 Nd7 O6 114.2(2) . .
O3 Nd7 O6 148.7(2) . .
O14 Nd7 O12W 65.3(4) 11_454 .
O10W Nd7 O12W 137.3(3) . .
O2 Nd7 O12W 104.3(3) . .
O3 Nd7 O12W 142.0(3) . .
O6 Nd7 O12W 68.2(3) . .
O14 Nd7 O11W 63.7(4) 11_454 .
O10W Nd7 O11W 138.7(3) . .
O2 Nd7 O11W 66.6(3) . .
O3 Nd7 O11W 71.0(3) . .
O6 Nd7 O11W 137.8(3) . .
O12W Nd7 O11W 71.0(3) . .
O14 Nd7 O4 75.1(4) 11_454 .
O10W Nd7 O4 73.7(2) . .
O2 Nd7 O4 113.5(2) . .
O3 Nd7 O4 56.5(2) . .
O6 Nd7 O4 110.9(2) . .
O12W Nd7 O4 137.1(3) . .
O11W Nd7 O4 105.8(3) . .
O14 Nd7 O1 134.2(4) 11_454 .
O10W Nd7 O1 75.5(2) . .
O2 Nd7 O1 59.0(2) . .
O3 Nd7 O1 116.4(2) . .
O6 Nd7 O1 57.7(2) . .
O12W Nd7 O1 69.2(3) . .
O11W Nd7 O1 98.1(3) . .
O4 Nd7 O1 149.1(2) . .
O14 Nd7 O5 78.9(3) 11_454 .
O10W Nd7 O5 73.0(2) . .
O2 Nd7 O5 148.8(2) . .
O3 Nd7 O5 111.4(2) . .
O6 Nd7 O5 56.3(2) . .
O12W Nd7 O5 98.9(3) . .
O11W Nd7 O5 142.3(3) . .
O4 Nd7 O5 56.7(2) . .
O1 Nd7 O5 112.3(2) . .
O14 Nd7 Ge3 121.0(4) 11_454 .
O10W Nd7 Ge3 67.96(17) . .
O2 Nd7 Ge3 30.21(16) . .
O3 Nd7 Ge3 30.12(14) . .
O6 Nd7 Ge3 132.35(15) . .
O12W Nd7 Ge3 130.6(3) . .
O11W Nd7 Ge3 71.0(2) . .
O4 Nd7 Ge3 83.43(14) . .
O1 Nd7 Ge3 86.34(15) . .
O5 Nd7 Ge3 130.43(16) . .
O14 Nd7 Ge2 145.8(3) 11_454 .
O10W Nd7 Ge2 67.85(17) . .
O2 Nd7 Ge2 29.31(16) . .
O3 Nd7 Ge2 85.78(14) . .
O6 Nd7 Ge2 85.00(15) . .
O12W Nd7 Ge2 91.3(3) . .
O11W Nd7 Ge2 85.9(3) . .
O4 Nd7 Ge2 131.56(15) . .
O1 Nd7 Ge2 30.69(15) . .
O5 Nd7 Ge2 131.40(16) . .
Ge3 Nd7 Ge2 55.69(2) . .
O38 Nd8 O8W 73.7(3) 10 .
O38 Nd8 O9W 70.5(3) 10 .
O8W Nd8 O9W 66.8(4) . .
O38 Nd8 O7W 138.0(3) 10 .
O8W Nd8 O7W 137.4(3) . .
O9W Nd8 O7W 139.3(3) . .
O38 Nd8 O29 70.8(3) 10 .
O8W Nd8 O29 103.6(3) . .
O9W Nd8 O29 141.3(3) . .
O7W Nd8 O29 73.8(2) . .
O38 Nd8 O26 137.0(3) 10 .
O8W Nd8 O26 100.8(3) . .
O9W Nd8 O26 68.4(3) . .
O7W Nd8 O26 74.1(2) . .
O29 Nd8 O26 147.9(2) . .
O38 Nd8 O27 142.4(2) 10 .
O8W Nd8 O27 69.0(3) . .
O9W Nd8 O27 98.0(3) . .
O7W Nd8 O27 73.5(2) . .
O29 Nd8 O27 113.8(2) . .
O26 Nd8 O27 57.2(2) . .
O38 Nd8 O28 104.7(2) 10 .
O8W Nd8 O28 69.0(3) . .
O9W Nd8 O28 135.0(3) . .
O7W Nd8 O28 74.4(2) . .
O29 Nd8 O28 58.8(2) . .
O26 Nd8 O28 112.9(2) . .
O27 Nd8 O28 57.7(2) . .
O38 Nd8 O30 69.0(2) 10 .
O8W Nd8 O30 142.1(3) . .
O9W Nd8 O30 105.8(3) . .
O7W Nd8 O30 73.3(2) . .
O29 Nd8 O30 57.7(2) . .
O26 Nd8 O30 110.9(2) . .
O27 Nd8 O30 146.8(2) . .
O28 Nd8 O30 114.1(2) . .
O38 Nd8 O25 98.3(2) 10 .
O8W Nd8 O25 138.3(3) . .
O9W Nd8 O25 71.9(3) . .
O7W Nd8 O25 74.9(2) . .
O29 Nd8 O25 112.3(2) . .
O26 Nd8 O25 57.1(2) . .
O27 Nd8 O25 112.2(2) . .
O28 Nd8 O25 149.3(2) . .
O30 Nd8 O25 56.3(2) . .
O38 Nd8 Ge11 92.1(2) 10 .
O8W Nd8 Ge11 91.0(3) . .
O9W Nd8 Ge11 154.6(3) . .
O7W Nd8 Ge11 65.70(17) . .
O29 Nd8 Ge11 29.49(16) . .
O26 Nd8 Ge11 130.87(15) . .
O27 Nd8 Ge11 84.48(17) . .
O28 Nd8 Ge11 30.42(16) . .
O30 Nd8 Ge11 83.83(14) . .
O25 Nd8 Ge11 130.58(16) . .
O38 Nd8 Ge12 72.2(2) 10 .
O8W Nd8 Ge12 129.6(3) . .
O9W Nd8 Ge12 130.6(3) . .
O7W Nd8 Ge12 65.85(18) . .
O29 Nd8 Ge12 29.53(16) . .
O26 Nd8 Ge12 129.34(16) . .
O27 Nd8 Ge12 131.05(18) . .
O28 Nd8 Ge12 85.23(16) . .
O30 Nd8 Ge12 29.05(14) . .
O25 Nd8 Ge12 82.79(17) . .
Ge11 Nd8 Ge12 54.84(2) . .
O22 Nd9 O40 126.1(4) 9_554 .
O22 Nd9 O13W 79.5(4) 9_554 .
O40 Nd9 O13W 70.6(4) . .
O22 Nd9 O16 80.1(3) 9_554 .
O40 Nd9 O16 148.1(4) . .
O13W Nd9 O16 138.4(4) . .
O22 Nd9 O53 138.4(3) 9_554 .
O40 Nd9 O53 90.5(4) . .
O13W Nd9 O53 98.1(4) . .
O16 Nd9 O53 74.7(3) . .
O22 Nd9 O51 132.4(3) 9_554 .
O40 Nd9 O51 69.7(4) . .
O13W Nd9 O51 139.4(4) . .
O16 Nd9 O51 79.1(3) . .
O53 Nd9 O51 74.2(2) . .
O22 Nd9 N3 79.0(3) 9_554 .
O40 Nd9 N3 125.0(5) . .
O13W Nd9 N3 67.6(4) . .
O16 Nd9 N3 73.1(4) . .
O53 Nd9 N3 62.4(3) . .
O51 Nd9 N3 133.0(3) . .
O22 Nd9 N5 75.2(3) 9_554 .
O40 Nd9 N5 86.0(5) . .
O13W Nd9 N5 124.5(5) . .
O16 Nd9 N5 84.0(4) . .
O53 Nd9 N5 132.7(3) . .
O51 Nd9 N5 60.4(3) . .
N3 Nd9 N5 148.0(4) . .
O22 Nd9 Nd6 153.2(2) 9_554 .
O40 Nd9 Nd6 77.6(4) . .
O13W Nd9 Nd6 124.3(4) . .
O16 Nd9 Nd6 73.66(18) . .
O53 Nd9 Nd6 37.17(17) . .
O51 Nd9 Nd6 37.04(17) . .
N3 Nd9 Nd6 97.9(2) . .
N5 Nd9 Nd6 96.6(3) . .
O7 Ge1 O1 113.9(3) . .
O7 Ge1 O6 108.9(3) . .
O1 Ge1 O6 89.8(3) . .
O7 Ge1 C1 116.8(5) . .
O1 Ge1 C1 111.3(4) . .
O6 Ge1 C1 113.0(4) . .
O7 Ge1 Nd7 110.0(3) . .
O1 Ge1 Nd7 47.1(2) . .
O6 Ge1 Nd7 44.8(2) . .
C1 Ge1 Nd7 133.1(4) . .
O8 Ge2 O2 112.0(3) . .
O8 Ge2 O1 104.4(3) . .
O2 Ge2 O1 90.2(3) . .
O8 Ge2 C4 121.9(5) . .
O2 Ge2 C4 114.2(5) . .
O1 Ge2 C4 108.7(4) . .
O8 Ge2 Nd7 106.5(2) . .
O2 Ge2 Nd7 44.2(2) . .
O1 Ge2 Nd7 47.7(2) . .
C4 Ge2 Nd7 131.1(4) . .
O8 Ge2 Nd6 35.3(2) . .
O2 Ge2 Nd6 90.5(2) . .
O1 Ge2 Nd6 134.3(2) . .
C4 Ge2 Nd6 112.5(4) . .
Nd7 Ge2 Nd6 110.73(3) . .
O9 Ge3 O3 112.6(3) . .
O9 Ge3 O2 103.6(3) . .
O3 Ge3 O2 88.9(3) . .
O9 Ge3 C7 122.7(4) . .
O3 Ge3 C7 114.9(4) . .
O2 Ge3 C7 107.5(4) . .
O9 Ge3 O17 79.9(3) . .
O3 Ge3 O17 80.7(3) . .
O2 Ge3 O17 169.5(3) . .
C7 Ge3 O17 78.0(4) . .
O9 Ge3 Nd7 106.1(2) . .
O3 Ge3 Nd7 45.4(2) . .
O2 Ge3 Nd7 45.1(2) . .
C7 Ge3 Nd7 129.9(4) . .
O17 Ge3 Nd7 124.53(19) . .
O9 Ge3 Nd5 36.7(2) . .
O3 Ge3 Nd5 93.0(2) . .
O2 Ge3 Nd5 136.3(2) . .
C7 Ge3 Nd5 111.1(4) . .
O17 Ge3 Nd5 44.39(18) . .
Nd7 Ge3 Nd5 114.90(3) . .
O10 Ge4 O4 114.2(3) . .
O10 Ge4 O3 106.0(3) . .
O4 Ge4 O3 87.0(3) . .
O10 Ge4 C10 118.8(5) . .
O4 Ge4 C10 115.9(5) . .
O3 Ge4 C10 109.4(4) . .
O10 Ge4 O19 80.2(3) . .
O4 Ge4 O19 78.6(3) . .
O3 Ge4 O19 165.6(3) . .
C10 Ge4 O19 77.6(4) . .
O10 Ge4 Nd4 36.3(2) . .
O4 Ge4 Nd4 92.2(2) . .
O3 Ge4 Nd4 136.0(2) . .
C10 Ge4 Nd4 110.3(4) . .
O19 Ge4 Nd4 45.67(19) . .
O11 Ge5 O5 114.0(3) . .
O11 Ge5 O4 108.0(3) . .
O5 Ge5 O4 91.9(4) . .
O11 Ge5 C13 117.6(4) . .
O5 Ge5 C13 109.7(4) . .
O4 Ge5 C13 112.7(4) . .
O12 Ge6 O6 112.0(3) . .
O12 Ge6 O5 103.2(3) . .
O6 Ge6 O5 88.9(3) . .
O12 Ge6 C16 122.3(5) . .
O6 Ge6 C16 115.2(4) . .
O5 Ge6 C16 109.0(5) . .
O12 Ge6 O23 80.1(3) . .
O6 Ge6 O23 80.0(3) . .
O5 Ge6 O23 168.8(3) . .
C16 Ge6 O23 77.3(5) . .
O12 Ge6 Nd2 37.5(2) . .
O6 Ge6 Nd2 92.6(2) . .
O5 Ge6 Nd2 136.8(2) . .
C16 Ge6 Nd2 109.2(5) . .
O23 Ge6 Nd2 43.6(2) . .
O31 Ge7 O25 115.5(3) . .
O31 Ge7 O30 108.5(3) . .
O25 Ge7 O30 90.6(3) . .
O31 Ge7 C19 118.5(4) . .
O25 Ge7 C19 109.7(4) . .
O30 Ge7 C19 110.5(4) . .
O32 Ge8 O25 105.2(3) . .
O32 Ge8 O26 113.4(3) . .
O25 Ge8 O26 89.4(4) . .
O32 Ge8 C22 119.2(5) . .
O25 Ge8 C22 107.4(5) . .
O26 Ge8 C22 116.8(5) . .
O32 Ge8 Nd6 35.4(2) . .
O25 Ge8 Nd6 134.5(2) . .
O26 Ge8 Nd6 90.9(2) . .
C22 Ge8 Nd6 112.8(4) . .
O33 Ge9 O27 111.0(3) . .
O33 Ge9 O26 105.7(3) . .
O27 Ge9 O26 87.7(4) . .
O33 Ge9 C25 120.4(6) . .
O27 Ge9 C25 116.6(5) . .
O26 Ge9 C25 109.8(5) . .
O34 Ge10 O28 113.7(3) . .
O34 Ge10 O27 104.8(3) . .
O28 Ge10 O27 88.5(4) . .
O34 Ge10 C28 121.0(5) . .
O28 Ge10 C28 115.8(5) . .
O27 Ge10 C28 106.6(5) . .
O34 Ge10 Nd2 36.5(2) . .
O28 Ge10 Nd2 91.3(2) . .
O27 Ge10 Nd2 135.3(2) . .
C28 Ge10 Nd2 113.5(4) . .
O35 Ge11 O29 111.9(3) . .
O35 Ge11 O28 106.8(3) . .
O29 Ge11 O28 90.3(3) . .
O35 Ge11 C31 119.8(4) . .
O29 Ge11 C31 113.2(4) . .
O28 Ge11 C31 110.5(4) . .
O35 Ge11 Nd8 107.3(2) . .
O29 Ge11 Nd8 45.2(2) . .
O28 Ge11 Nd8 47.1(2) . .
C31 Ge11 Nd8 132.7(4) . .
O36 Ge12 O30 113.0(3) . .
O36 Ge12 O29 107.4(3) . .
O30 Ge12 O29 89.0(3) . .
O36 Ge12 C34 122.1(4) . .
O30 Ge12 C34 111.2(5) . .
O29 Ge12 C34 108.8(4) . .
O36 Ge12 Nd8 109.4(3) . .
O30 Ge12 Nd8 46.2(2) . .
O29 Ge12 Nd8 44.4(2) . .
C34 Ge12 Nd8 128.1(4) . .
C38 N1 C40 119.0(16) . .
C39 N2 C41 115.9(16) . .
C50 N3 C48 117.3(11) . .
C50 N3 Nd9 125.3(9) . .
C48 N3 Nd9 116.6(7) . .
C51 N4 C49 113(2) . .
C43 N5 C45 117.1(12) . .
C43 N5 Nd9 117.6(7) . .
C45 N5 Nd9 125.1(10) . .
C46 N6 C44 117.1(15) . .
Ge1 O1 Ge2 130.8(4) . .
Ge1 O1 Nd7 103.7(3) . .
Ge2 O1 Nd7 101.6(3) . .
Ge2 O2 Ge3 130.0(4) . .
Ge2 O2 Nd7 106.5(3) . .
Ge3 O2 Nd7 104.7(3) . .
Ge3 O3 Ge4 127.5(4) . .
Ge3 O3 Nd7 104.5(3) . .
Ge4 O3 Nd7 107.9(3) . .
Ge4 O4 Ge5 129.3(4) . .
Ge4 O4 Nd7 105.6(3) . .
Ge5 O4 Nd7 105.9(4) . .
Ge5 O5 Ge6 131.7(4) . .
Ge5 O5 Nd7 102.6(3) . .
Ge6 O5 Nd7 102.0(3) . .
Ge6 O6 Ge1 126.3(4) . .
Ge6 O6 Nd7 109.4(3) . .
Ge1 O6 Nd7 105.6(3) . .
Ge1 O7 Nd2 126.9(4) . .
Ge1 O7 Nd1 120.4(3) . .
Nd2 O7 Nd1 110.8(3) . .
Ge2 O8 Nd1 129.0(4) . .
Ge2 O8 Nd6 119.1(3) . .
Nd1 O8 Nd6 108.2(3) . .
Ge3 O9 Nd6 130.7(3) . .
Ge3 O9 Nd5 116.8(3) . .
Nd6 O9 Nd5 107.6(2) . .
Ge4 O10 Nd4 117.2(3) . .
Ge4 O10 Nd5 128.5(3) . .
Nd4 O10 Nd5 111.3(3) . .
Ge5 O11 Nd3 120.9(3) . .
Ge5 O11 Nd4 128.0(4) . .
Nd3 O11 Nd4 110.2(3) . .
Ge6 O12 Nd3 128.2(4) . .
Ge6 O12 Nd2 115.7(3) . .
Nd3 O12 Nd2 109.1(3) . .
C3 O13 Nd1 151.5(9) . .
C3 O14 Nd7 155.7(14) . 3
C6 O15 Nd6 141.3(7) . .
C6 O16 Nd9 129.0(7) . .
C9 O17 Ge3 110.0(7) . .
C9 O17 Nd5 141.9(7) . .
Ge3 O17 Nd5 93.6(2) . .
C12 O19 Ge4 111.8(8) . .
C12 O19 Nd4 140.7(9) . .
Ge4 O19 Nd4 91.9(3) . .
C15 O21 Nd3 147.1(7) . .
C15 O22 Nd9 169.8(9) . 9_455
C18 O23 Ge6 111.4(9) . .
C18 O23 Nd2 140.6(10) . .
Ge6 O23 Nd2 93.9(3) . .
Ge7 O25 Ge8 129.9(4) . .
Ge7 O25 Nd8 103.5(3) . .
Ge8 O25 Nd8 102.6(3) . .
Ge9 O26 Ge8 127.1(4) . .
Ge9 O26 Nd8 105.7(3) . .
Ge8 O26 Nd8 107.9(4) . .
Ge9 O27 Ge10 128.5(5) . .
Ge9 O27 Nd8 106.5(3) . .
Ge10 O27 Nd8 105.3(3) . .
Ge10 O28 Ge11 128.5(4) . .
Ge10 O28 Nd8 105.4(3) . .
Ge11 O28 Nd8 102.4(3) . .
Ge11 O29 Ge12 128.3(4) . .
Ge11 O29 Nd8 105.3(3) . .
Ge12 O29 Nd8 106.0(3) . .
Ge12 O30 Ge7 130.3(4) . .
Ge12 O30 Nd8 104.8(3) . .
Ge7 O30 Nd8 106.8(3) . .
Ge7 O31 Nd4 127.6(4) . .
Ge7 O31 Nd5 121.6(3) . .
Nd4 O31 Nd5 110.1(3) . .
Ge8 O32 Nd5 131.1(4) . .
Ge8 O32 Nd6 118.7(3) . .
Nd5 O32 Nd6 107.6(3) . .
Ge9 O33 Nd6 128.2(4) . .
Ge9 O33 Nd1 118.5(4) . .
Nd6 O33 Nd1 108.0(3) . .
Ge10 O34 Nd1 128.5(4) . .
Ge10 O34 Nd2 117.4(4) . .
Nd1 O34 Nd2 109.8(3) . .
Ge11 O35 Nd2 126.9(4) . .
Ge11 O35 Nd3 118.5(4) . .
Nd2 O35 Nd3 109.5(3) . .
Ge12 O36 Nd4 119.3(4) . .
Ge12 O36 Nd3 127.2(3) . .
Nd4 O36 Nd3 110.8(3) . .
C21 O37 Nd5 136.7(7) . .
C21 O38 Nd8 145.2(8) . 10_554
C24 O39 Nd6 137.2(13) . .
C24 O40 Nd9 122.2(10) . .
C27 O41 Nd1 142.9(11) . .
C30 O43 Nd2 139.2(9) . .
C33 O45 Nd3 152.9(10) . .
C36 O47 Nd4 157.8(11) . .
C37 O49 Nd2 134.4(8) . .
C37 O50 Nd3 130.1(8) . .
C42 O51 Nd6 126.7(7) . .
C42 O51 Nd9 128.3(7) . .
Nd6 O51 Nd9 104.7(3) . .
C42 O52 Nd5 139.1(8) . .
C47 O53 Nd9 128.1(6) . .
C47 O53 Nd6 123.1(6) . .
Nd9 O53 Nd6 106.2(3) . .
C47 O54 Nd1 142.9(7) . .
C2 C1 Ge1 109.3(9) . .
C2 C1 H1C 109.8 . .
Ge1 C1 H1C 109.8 . .
C2 C1 H1D 109.8 . .
Ge1 C1 H1D 109.8 . .
H1C C1 H1D 108.3 . .
C3 C2 C1 108.6(13) . .
C3 C2 H2C 110.0 . .
C1 C2 H2C 110.0 . .
C3 C2 H2D 110.0 . .
C1 C2 H2D 110.0 . .
H2C C2 H2D 108.4 . .
O14 C3 O13 127.5(14) . .
O14 C3 C2 112.5(14) . .
O13 C3 C2 117.6(11) . .
C5 C4 Ge2 112.6(9) . .
C5 C4 H4C 109.1 . .
Ge2 C4 H4C 109.1 . .
C5 C4 H4D 109.1 . .
Ge2 C4 H4D 109.1 . .
H4C C4 H4D 107.8 . .
C6 C5 C4 113.9(10) . .
C6 C5 H5C 108.8 . .
C4 C5 H5C 108.8 . .
C6 C5 H5D 108.8 . .
C4 C5 H5D 108.8 . .
H5C C5 H5D 107.7 . .
O16 C6 O15 122.8(11) . .
O16 C6 C5 121.9(10) . .
O15 C6 C5 115.3(9) . .
C8 C7 Ge3 111.2(7) . .
C8 C7 H7C 109.4 . .
Ge3 C7 H7C 109.4 . .
C8 C7 H7D 109.4 . .
Ge3 C7 H7D 109.4 . .
H7C C7 H7D 108.0 . .
C7 C8 C9 111.9(9) . .
C7 C8 H8C 109.2 . .
C9 C8 H8C 109.2 . .
C7 C8 H8D 109.2 . .
C9 C8 H8D 109.2 . .
H8C C8 H8D 107.9 . .
O18 C9 O17 120.8(11) . .
O18 C9 C8 124.6(9) . .
O17 C9 C8 114.2(10) . .
C11 C10 Ge4 108.6(9) . .
C11 C10 H10C 110.0 . .
Ge4 C10 H10C 110.0 . .
C11 C10 H10D 110.0 . .
Ge4 C10 H10D 110.0 . .
H10C C10 H10D 108.3 . .
C12 C11 C10 117.8(12) . .
C12 C11 H11C 107.9 . .
C10 C11 H11C 107.9 . .
C12 C11 H11D 107.9 . .
C10 C11 H11D 107.9 . .
H11C C11 H11D 107.2 . .
O20 C12 O19 124.3(14) . .
O20 C12 C11 123.8(13) . .
O19 C12 C11 111.3(11) . .
C14 C13 Ge5 113.3(8) . .
C14 C13 H13C 108.9 . .
Ge5 C13 H13C 108.9 . .
C14 C13 H13D 108.9 . .
Ge5 C13 H13D 108.9 . .
H13C C13 H13D 107.7 . .
C13 C14 C15 112.1(9) . .
C13 C14 H14C 109.2 . .
C15 C14 H14C 109.2 . .
C13 C14 H14D 109.2 . .
C15 C14 H14D 109.2 . .
H14C C14 H14D 107.9 . .
O22 C15 O21 122.0(12) . .
O22 C15 C14 120.6(10) . .
O21 C15 C14 117.4(9) . .
C17 C16 Ge6 113.1(8) . .
C17 C16 H16A 109.0 . .
Ge6 C16 H16A 109.0 . .
C17 C16 H16B 109.0 . .
Ge6 C16 H16B 109.0 . .
H16A C16 H16B 107.8 . .
C16 C17 C18 111.7(10) . .
C16 C17 H17A 109.3 . .
C18 C17 H17A 109.3 . .
C16 C17 H17B 109.3 . .
C18 C17 H17B 109.3 . .
H17A C17 H17B 107.9 . .
O24 C18 O23 123.6(15) . .
O24 C18 C17 121.8(12) . .
O23 C18 C17 114.2(12) . .
C20 C19 Ge7 112.9(8) . .
C20 C19 H19A 109.0 . .
Ge7 C19 H19A 109.0 . .
C20 C19 H19B 109.0 . .
Ge7 C19 H19B 109.0 . .
H19A C19 H19B 107.8 . .
C19 C20 C21 110.6(9) . .
C19 C20 H20A 109.5 . .
C21 C20 H20A 109.5 . .
C19 C20 H20B 109.5 . .
C21 C20 H20B 109.5 . .
H20A C20 H20B 108.1 . .
O38 C21 O37 128.6(12) . .
O38 C21 C20 118.5(10) . .
O37 C21 C20 112.9(10) . .
C23 C22 Ge8 116.5(10) . .
C23 C22 H22A 108.2 . .
Ge8 C22 H22A 108.2 . .
C23 C22 H22B 108.2 . .
Ge8 C22 H22B 108.2 . .
H22A C22 H22B 107.3 . .
C22 C23 C24 112.3(12) . .
C22 C23 H23A 109.1 . .
C24 C23 H23A 109.1 . .
C22 C23 H23B 109.1 . .
C24 C23 H23B 109.1 . .
H23A C23 H23B 107.9 . .
O39 C24 O40 129.9(16) . .
O39 C24 C23 117.1(16) . .
O40 C24 C23 112.1(14) . .
C26 C25 Ge9 112.2(11) . .
C26 C25 H25A 109.2 . .
Ge9 C25 H25A 109.2 . .
C26 C25 H25B 109.2 . .
Ge9 C25 H25B 109.2 . .
H25A C25 H25B 107.9 . .
C27 C26 C25 111.0(14) . .
C27 C26 H26A 109.4 . .
C25 C26 H26A 109.4 . .
C27 C26 H26B 109.4 . .
C25 C26 H26B 109.4 . .
H26A C26 H26B 108.0 . .
O42 C27 O41 123.5(17) . .
O42 C27 C26 123.4(15) . .
O41 C27 C26 113.1(16) . .
C29 C28 Ge10 113.2(10) . .
C29 C28 H28A 108.9 . .
Ge10 C28 H28A 108.9 . .
C29 C28 H28B 108.9 . .
Ge10 C28 H28B 108.9 . .
H28A C28 H28B 107.8 . .
C30 C29 C28 108.5(12) . .
C30 C29 H29A 110.0 . .
C28 C29 H29A 110.0 . .
C30 C29 H29B 110.0 . .
C28 C29 H29B 110.0 . .
H29A C29 H29B 108.4 . .
O44 C30 O43 123.8(15) . .
O44 C30 C29 120.0(12) . .
O43 C30 C29 116.2(13) . .
C32 C31 Ge11 114.2(8) . .
C32 C31 H31A 108.7 . .
Ge11 C31 H31A 108.7 . .
C32 C31 H31B 108.7 . .
Ge11 C31 H31B 108.7 . .
H31A C31 H31B 107.6 . .
C33 C32 C31 114.5(10) . .
C33 C32 H32A 108.6 . .
C31 C32 H32A 108.6 . .
C33 C32 H32B 108.6 . .
C31 C32 H32B 108.6 . .
H32A C32 H32B 107.6 . .
O45 C33 O46 124.5(13) . .
O45 C33 C32 118.5(11) . .
O46 C33 C32 116.6(12) . .
C35 C34 Ge12 113.0(8) . .
C35 C34 H34A 109.0 . .
Ge12 C34 H34A 109.0 . .
C35 C34 H34B 109.0 . .
Ge12 C34 H34B 109.0 . .
H34A C34 H34B 107.8 . .
C36 C35 C34 111.8(11) . .
C36 C35 H35A 109.3 . .
C34 C35 H35A 109.3 . .
C36 C35 H35B 109.3 . .
C34 C35 H35B 109.3 . .
H35A C35 H35B 107.9 . .
O48 C36 O47 121.4(17) . .
O48 C36 C35 119.6(13) . .
O47 C36 C35 118.9(15) . .
O50 C37 O49 126.7(10) . .
O50 C37 C38 119.0(10) . .
O49 C37 C38 114.1(10) . .
N1 C38 C39 119.8(12) . .
N1 C38 C37 116.1(11) . .
C39 C38 C37 124.0(12) . .
N2 C39 C38 123.6(17) . .
N2 C39 H39 118.2 . .
C38 C39 H39 118.2 . .
N1 C40 C41 120.5(19) . .
N1 C40 H40 119.7 . .
C41 C40 H40 119.7 . .
N2 C41 C40 121(2) . .
N2 C41 H41 119.6 . .
C40 C41 H41 119.6 . .
O52 C42 O51 126.0(10) . .
O52 C42 C43 118.0(10) . .
O51 C42 C43 115.8(10) . .
N5 C43 C44 120.7(10) . .
N5 C43 C42 115.7(9) . .
C44 C43 C42 123.6(11) . .
N6 C44 C43 122.8(13) . .
N6 C44 H44 118.6 . .
C43 C44 H44 118.6 . .
N5 C45 C46 115.7(17) . .
N5 C45 H45 122.2 . .
C46 C45 H45 122.2 . .
N6 C46 C45 121(2) . .
N6 C46 H46 119.3 . .
C45 C46 H46 119.3 . .
O54 C47 O53 126.4(9) . .
O54 C47 C48 118.3(11) . .
O53 C47 C48 115.2(10) . .
N3 C48 C49 122.7(11) . .
N3 C48 C47 117.2(10) . .
C49 C48 C47 119.7(13) . .
N4 C49 C48 120.0(18) . .
N4 C49 H49 120.0 . .
C48 C49 H49 120.0 . .
N3 C50 C51 118.6(15) . .
N3 C50 H50 120.7 . .
C51 C50 H50 120.7 . .
N4 C51 C50 127(2) . .
N4 C51 H51 116.6 . .
C50 C51 H51 116.6 . .

loop_
_geom_bond_atom_site_label_1
_geom_bond_atom_site_label_2
_geom_bond_distance
_geom_bond_site_symmetry_2
Nd1 O8 2.307(7) .
Nd1 O7 2.353(7) .
Nd1 O34 2.356(7) .
Nd1 O33 2.363(7) .
Nd1 O41 2.386(10) .
Nd1 O13 2.494(8) .
Nd1 O1W 2.637(11) .
Nd1 O54 2.638(8) .
Nd1 Nd6 3.7517(6) .
Nd1 Nd2 3.8587(6) .
Nd2 O35 2.329(7) .
Nd2 O7 2.334(7) .
Nd2 O34 2.359(7) .
Nd2 O12 2.366(7) .
Nd2 O23 2.420(8) .
Nd2 O49 2.427(8) .
Nd2 O43 2.492(9) .
Nd2 O2W 2.536(9) .
Nd2 Ge6 3.5027(12) .
Nd2 Ge10 3.5193(12) .
Nd2 Nd3 3.8187(7) .
Nd3 O12 2.322(7) .
Nd3 O35 2.348(7) .
Nd3 O11 2.356(7) .
Nd3 O36 2.365(7) .
Nd3 O45 2.446(8) .
Nd3 O21 2.471(8) .
Nd3 O50 2.508(8) .
Nd3 O3W 2.555(10) .
Nd3 Nd4 3.8787(6) .
Nd4 O10 2.322(7) .
Nd4 O31 2.344(7) .
Nd4 O36 2.348(7) .
Nd4 O11 2.373(7) .
Nd4 O47 2.464(9) .
Nd4 O4W 2.494(9) .
Nd4 O19 2.499(8) .
Nd4 O5W 2.587(9) .
Nd4 Ge4 3.4909(11) .
Nd4 Nd5 3.8577(6) .
Nd5 O32 2.300(7) .
Nd5 O9 2.343(7) .
Nd5 O10 2.351(7) .
Nd5 O31 2.362(7) .
Nd5 O17 2.452(7) .
Nd5 O37 2.478(8) .
Nd5 O6W 2.522(8) .
Nd5 O52 2.638(8) .
Nd5 Ge3 3.4986(11) .
Nd5 Nd6 3.7312(6) .
Nd6 O33 2.275(7) .
Nd6 O9 2.280(6) .
Nd6 O8 2.325(7) .
Nd6 O32 2.326(7) .
Nd6 O51 2.454(7) .
Nd6 O15 2.472(8) .
Nd6 O53 2.478(7) .
Nd6 O39 2.529(8) .
Nd6 Ge2 3.5195(11) .
Nd6 Ge8 3.5217(11) .
Nd7 O14 2.351(12) 11_454
Nd7 O10W 2.540(7) .
Nd7 O2 2.541(7) .
Nd7 O3 2.552(7) .
Nd7 O6 2.564(8) .
Nd7 O12W 2.592(10) .
Nd7 O11W 2.633(10) .
Nd7 O4 2.637(8) .
Nd7 O1 2.641(7) .
Nd7 O5 2.745(7) .
Nd7 Ge3 3.4697(11) .
Nd7 Ge2 3.4960(11) .
Nd8 O38 2.483(8) 10
Nd8 O8W 2.526(9) .
Nd8 O9W 2.527(10) .
Nd8 O7W 2.542(7) .
Nd8 O29 2.567(7) .
Nd8 O26 2.594(9) .
Nd8 O27 2.601(8) .
Nd8 O28 2.621(8) .
Nd8 O30 2.629(7) .
Nd8 O25 2.733(8) .
Nd8 Ge11 3.4910(12) .
Nd8 Ge12 3.5248(11) .
Nd9 O22 2.302(8) 9_554
Nd9 O40 2.356(15) .
Nd9 O13W 2.402(11) .
Nd9 O16 2.440(9) .
Nd9 O53 2.449(7) .
Nd9 O51 2.521(8) .
Nd9 N3 2.660(10) .
Nd9 N5 2.720(11) .
Ge1 O7 1.739(8) .
Ge1 O1 1.761(7) .
Ge1 O6 1.797(7) .
Ge1 C1 1.939(11) .
Ge2 O8 1.743(7) .
Ge2 O2 1.785(7) .
Ge2 O1 1.821(7) .
Ge2 C4 1.924(11) .
Ge3 O9 1.750(6) .
Ge3 O3 1.798(6) .
Ge3 O2 1.805(7) .
Ge3 C7 1.948(10) .
Ge3 O17 2.346(8) .
Ge4 O10 1.754(7) .
Ge4 O4 1.766(7) .
Ge4 O3 1.803(7) .
Ge4 C10 1.929(12) .
Ge4 O19 2.357(8) .
Ge5 O11 1.728(7) .
Ge5 O5 1.764(8) .
Ge5 O4 1.792(7) .
Ge5 C13 1.955(9) .
Ge6 O12 1.753(7) .
Ge6 O6 1.789(6) .
Ge6 O5 1.799(8) .
Ge6 C16 1.949(10) .
Ge6 O23 2.372(10) .
Ge7 O31 1.739(7) .
Ge7 O25 1.770(8) .
Ge7 O30 1.793(6) .
Ge7 C19 1.933(11) .
Ge8 O32 1.754(6) .
Ge8 O25 1.812(8) .
Ge8 O26 1.814(7) .
Ge8 C22 1.922(12) .
Ge9 O33 1.755(7) .
Ge9 O27 1.778(7) .
Ge9 O26 1.810(7) .
Ge9 C25 1.948(14) .
Ge10 O34 1.742(8) .
Ge10 O28 1.790(7) .
Ge10 O27 1.819(8) .
Ge10 C28 1.904(12) .
Ge11 O35 1.750(7) .
Ge11 O29 1.782(7) .
Ge11 O28 1.810(7) .
Ge11 C31 1.899(10) .
Ge12 O36 1.737(6) .
Ge12 O30 1.770(7) .
Ge12 O29 1.808(7) .
Ge12 C34 1.912(10) .
N1 C38 1.328(18) .
N1 C40 1.34(3) .
N2 C39 1.30(2) .
N2 C41 1.38(3) .
N3 C50 1.335(16) .
N3 C48 1.350(16) .
N4 C51 1.32(3) .
N4 C49 1.39(3) .
N5 C43 1.356(16) .
N5 C45 1.37(2) .
N6 C46 1.29(3) .
N6 C44 1.301(18) .
O13 C3 1.255(15) .
O14 C3 1.206(15) .
O14 Nd7 2.351(12) 3
O15 C6 1.256(12) .
O16 C6 1.226(13) .
O17 C9 1.294(12) .
O18 C9 1.271(15) .
O19 C12 1.284(15) .
O20 C12 1.229(16) .
O21 C15 1.265(13) .
O22 C15 1.253(13) .
O22 Nd9 2.302(8) 9_455
O23 C18 1.276(14) .
O24 C18 1.158(17) .
O37 C21 1.240(14) .
O38 C21 1.239(14) .
O38 Nd8 2.483(8) 10_554
O39 C24 1.225(19) .
O40 C24 1.41(2) .
O41 C27 1.320(18) .
O42 C27 1.27(2) .
O43 C30 1.287(14) .
O44 C30 1.262(18) .
O45 C33 1.242(15) .
O46 C33 1.277(17) .
O47 C36 1.256(15) .
O48 C36 1.23(2) .
O49 C37 1.252(14) .
O50 C37 1.230(15) .
O51 C42 1.266(15) .
O52 C42 1.246(14) .
O53 C47 1.288(15) .
O54 C47 1.253(14) .
C1 C2 1.518(18) .
C1 H1C 0.9700 .
C1 H1D 0.9700 .
C2 C3 1.50(2) .
C2 H2C 0.9700 .
C2 H2D 0.9700 .
C4 C5 1.547(17) .
C4 H4C 0.9700 .
C4 H4D 0.9700 .
C5 C6 1.496(18) .
C5 H5C 0.9700 .
C5 H5D 0.9700 .
C7 C8 1.497(16) .
C7 H7C 0.9700 .
C7 H7D 0.9700 .
C8 C9 1.524(16) .
C8 H8C 0.9700 .
C8 H8D 0.9700 .
C10 C11 1.532(19) .
C10 H10C 0.9700 .
C10 H10D 0.9700 .
C11 C12 1.43(2) .
C11 H11C 0.9700 .
C11 H11D 0.9700 .
C13 C14 1.499(16) .
C13 H13C 0.9700 .
C13 H13D 0.9700 .
C14 C15 1.520(18) .
C14 H14C 0.9700 .
C14 H14D 0.9700 .
C16 C17 1.508(18) .
C16 H16A 0.9700 .
C16 H16B 0.9700 .
C17 C18 1.56(2) .
C17 H17A 0.9700 .
C17 H17B 0.9700 .
C19 C20 1.529(16) .
C19 H19A 0.9700 .
C19 H19B 0.9700 .
C20 C21 1.554(17) .
C20 H20A 0.9700 .
C20 H20B 0.9700 .
C22 C23 1.50(2) .
C22 H22A 0.9700 .
C22 H22B 0.9700 .
C23 C24 1.52(2) .
C23 H23A 0.9700 .
C23 H23B 0.9700 .
C25 C26 1.54(2) .
C25 H25A 0.9700 .
C25 H25B 0.9700 .
C26 C27 1.52(3) .
C26 H26A 0.9700 .
C26 H26B 0.9700 .
C28 C29 1.538(18) .
C28 H28A 0.9700 .
C28 H28B 0.9700 .
C29 C30 1.49(3) .
C29 H29A 0.9700 .
C29 H29B 0.9700 .
C31 C32 1.532(19) .
C31 H31A 0.9700 .
C31 H31B 0.9700 .
C32 C33 1.490(18) .
C32 H32A 0.9700 .
C32 H32B 0.9700 .
C34 C35 1.525(18) .
C34 H34A 0.9700 .
C34 H34B 0.9700 .
C35 C36 1.52(2) .
C35 H35A 0.9700 .
C35 H35B 0.9700 .
C37 C38 1.500(9) .
C38 C39 1.394(19) .
C39 H39 0.9300 .
C40 C41 1.39(3) .
C40 H40 0.9300 .
C41 H41 0.9300 .
C42 C43 1.479(14) .
C43 C44 1.389(16) .
C44 H44 0.9300 .
C45 C46 1.46(3) .
C45 H45 0.9300 .
C46 H46 0.9300 .
C47 C48 1.481(9) .
C48 C49 1.43(2) .
C49 H49 0.9300 .
C50 C51 1.44(3) .
C50 H50 0.9300 .
C51 H51 0.9300 .

loop_
_geom_torsion_atom_site_label_1
_geom_torsion_atom_site_label_2
_geom_torsion_atom_site_label_3
_geom_torsion_atom_site_label_4
_geom_torsion
_geom_torsion_site_symmetry_1
_geom_torsion_site_symmetry_4
O8 Nd1 Nd2 O35 72.9(3) . .
O7 Nd1 Nd2 O35 117.7(4) . .
O34 Nd1 Nd2 O35 -42.2(4) . .
O33 Nd1 Nd2 O35 0.3(2) . .
O41 Nd1 Nd2 O35 -76.1(4) . .
O13 Nd1 Nd2 O35 153.8(3) . .
O1W Nd1 Nd2 O35 -141.4(4) . .
O54 Nd1 Nd2 O35 169(4) . .
Nd6 Nd1 Nd2 O35 35.76(18) . .
O8 Nd1 Nd2 O7 -44.8(4) . .
O34 Nd1 Nd2 O7 -159.9(5) . .
O33 Nd1 Nd2 O7 -117.4(4) . .
O41 Nd1 Nd2 O7 166.2(5) . .
O13 Nd1 Nd2 O7 36.1(4) . .
O1W Nd1 Nd2 O7 100.9(5) . .
O54 Nd1 Nd2 O7 51(4) . .
Nd6 Nd1 Nd2 O7 -81.9(3) . .
O8 Nd1 Nd2 O34 115.1(4) . .
O7 Nd1 Nd2 O34 159.9(5) . .
O33 Nd1 Nd2 O34 42.5(4) . .
O41 Nd1 Nd2 O34 -33.9(5) . .
O13 Nd1 Nd2 O34 -164.0(4) . .
O1W Nd1 Nd2 O34 -99.2(5) . .
O54 Nd1 Nd2 O34 -149(4) . .
Nd6 Nd1 Nd2 O34 78.0(3) . .
O8 Nd1 Nd2 O12 1.0(3) . .
O7 Nd1 Nd2 O12 45.7(4) . .
O34 Nd1 Nd2 O12 -114.2(4) . .
O33 Nd1 Nd2 O12 -71.6(2) . .
O41 Nd1 Nd2 O12 -148.0(4) . .
O13 Nd1 Nd2 O12 81.8(3) . .
O1W Nd1 Nd2 O12 146.7(4) . .
O54 Nd1 Nd2 O12 97(4) . .
Nd6 Nd1 Nd2 O12 -36.19(18) . .
O8 Nd1 Nd2 O23 -70.5(3) . .
O7 Nd1 Nd2 O23 -25.7(4) . .
O34 Nd1 Nd2 O23 174.4(4) . .
O33 Nd1 Nd2 O23 -143.1(3) . .
O41 Nd1 Nd2 O23 140.5(4) . .
O13 Nd1 Nd2 O23 10.4(3) . .
O1W Nd1 Nd2 O23 75.2(4) . .
O54 Nd1 Nd2 O23 25(4) . .
Nd6 Nd1 Nd2 O23 -107.6(2) . .
O8 Nd1 Nd2 O49 -156.2(12) . .
O7 Nd1 Nd2 O49 -111.5(13) . .
O34 Nd1 Nd2 O49 88.6(13) . .
O33 Nd1 Nd2 O49 131.2(12) . .
O41 Nd1 Nd2 O49 54.8(13) . .
O13 Nd1 Nd2 O49 -75.4(12) . .
O1W Nd1 Nd2 O49 -10.5(13) . .
O54 Nd1 Nd2 O49 -61(4) . .
Nd6 Nd1 Nd2 O49 166.6(12) . .
O8 Nd1 Nd2 O43 152.3(3) . .
O7 Nd1 Nd2 O43 -162.9(4) . .
O34 Nd1 Nd2 O43 37.2(4) . .
O33 Nd1 Nd2 O43 79.7(3) . .
O41 Nd1 Nd2 O43 3.3(4) . .
O13 Nd1 Nd2 O43 -126.9(3) . .
O1W Nd1 Nd2 O43 -62.0(4) . .
O54 Nd1 Nd2 O43 -112(4) . .
Nd6 Nd1 Nd2 O43 115.2(2) . .
O8 Nd1 Nd2 O2W -135.6(3) . .
O7 Nd1 Nd2 O2W -90.9(4) . .
O34 Nd1 Nd2 O2W 109.2(4) . .
O33 Nd1 Nd2 O2W 151.8(3) . .
O41 Nd1 Nd2 O2W 75.4(4) . .
O13 Nd1 Nd2 O2W -54.8(3) . .
O1W Nd1 Nd2 O2W 10.1(4) . .
O54 Nd1 Nd2 O2W -40(4) . .
Nd6 Nd1 Nd2 O2W -172.8(2) . .
O8 Nd1 Nd2 Ge6 -26.66(19) . .
O7 Nd1 Nd2 Ge6 18.1(3) . .
O34 Nd1 Nd2 Ge6 -141.8(3) . .
O33 Nd1 Nd2 Ge6 -99.26(17) . .
O41 Nd1 Nd2 Ge6 -175.6(3) . .
O13 Nd1 Nd2 Ge6 54.18(18) . .
O1W Nd1 Nd2 Ge6 119.1(3) . .
O54 Nd1 Nd2 Ge6 69(4) . .
Nd6 Nd1 Nd2 Ge6 -63.81(3) . .
O8 Nd1 Nd2 Ge10 125.70(19) . .
O7 Nd1 Nd2 Ge10 170.5(3) . .
O34 Nd1 Nd2 Ge10 10.6(3) . .
O33 Nd1 Nd2 Ge10 53.11(17) . .
O41 Nd1 Nd2 Ge10 -23.3(3) . .
O13 Nd1 Nd2 Ge10 -153.46(18) . .
O1W Nd1 Nd2 Ge10 -88.6(3) . .
O54 Nd1 Nd2 Ge10 -139(4) . .
Nd6 Nd1 Nd2 Ge10 88.55(3) . .
O8 Nd1 Nd2 Nd3 36.51(19) . .
O7 Nd1 Nd2 Nd3 81.3(3) . .
O34 Nd1 Nd2 Nd3 -78.6(3) . .
O33 Nd1 Nd2 Nd3 -36.09(17) . .
O41 Nd1 Nd2 Nd3 -112.5(3) . .
O13 Nd1 Nd2 Nd3 117.34(18) . .
O1W Nd1 Nd2 Nd3 -177.8(3) . .
O54 Nd1 Nd2 Nd3 132(4) . .
Nd6 Nd1 Nd2 Nd3 -0.64(3) . .
O35 Nd2 Nd3 O12 -151.4(4) . .
O7 Nd2 Nd3 O12 -37.7(4) . .
O34 Nd2 Nd3 O12 -111.5(4) . .
O23 Nd2 Nd3 O12 35.8(4) . .
O49 Nd2 Nd3 O12 108.2(4) . .
O43 Nd2 Nd3 O12 177.3(4) . .
O2W Nd2 Nd3 O12 89.1(6) . .
Ge6 Nd2 Nd3 O12 13.6(3) . .
Ge10 Nd2 Nd3 O12 -138.3(3) . .
Nd1 Nd2 Nd3 O12 -74.8(3) . .
O7 Nd2 Nd3 O35 113.7(3) . .
O34 Nd2 Nd3 O35 39.9(4) . .
O12 Nd2 Nd3 O35 151.4(4) . .
O23 Nd2 Nd3 O35 -172.8(4) . .
O49 Nd2 Nd3 O35 -100.4(4) . .
O43 Nd2 Nd3 O35 -31.3(4) . .
O2W Nd2 Nd3 O35 -119.5(6) . .
Ge6 Nd2 Nd3 O35 165.0(3) . .
Ge10 Nd2 Nd3 O35 13.1(3) . .
Nd1 Nd2 Nd3 O35 76.6(3) . .
O35 Nd2 Nd3 O11 -113.8(3) . .
O7 Nd2 Nd3 O11 -0.1(3) . .
O34 Nd2 Nd3 O11 -73.9(3) . .
O12 Nd2 Nd3 O11 37.6(4) . .
O23 Nd2 Nd3 O11 73.4(3) . .
O49 Nd2 Nd3 O11 145.8(3) . .
O43 Nd2 Nd3 O11 -145.1(3) . .
O2W Nd2 Nd3 O11 126.7(5) . .
Ge6 Nd2 Nd3 O11 51.16(17) . .
Ge10 Nd2 Nd3 O11 -100.69(17) . .
Nd1 Nd2 Nd3 O11 -37.21(18) . .
O35 Nd2 Nd3 O36 -40.8(3) . .
O7 Nd2 Nd3 O36 72.9(3) . .
O34 Nd2 Nd3 O36 -0.9(3) . .
O12 Nd2 Nd3 O36 110.6(4) . .
O23 Nd2 Nd3 O36 146.4(3) . .
O49 Nd2 Nd3 O36 -141.2(3) . .
O43 Nd2 Nd3 O36 -72.1(3) . .
O2W Nd2 Nd3 O36 -160.3(5) . .
Ge6 Nd2 Nd3 O36 124.16(16) . .
Ge10 Nd2 Nd3 O36 -27.69(16) . .
Nd1 Nd2 Nd3 O36 35.79(16) . .
O35 Nd2 Nd3 O45 36.5(4) . .
O7 Nd2 Nd3 O45 150.1(3) . .
O34 Nd2 Nd3 O45 76.4(3) . .
O12 Nd2 Nd3 O45 -172.2(4) . .
O23 Nd2 Nd3 O45 -136.3(3) . .
O49 Nd2 Nd3 O45 -64.0(4) . .
O43 Nd2 Nd3 O45 5.1(3) . .
O2W Nd2 Nd3 O45 -83.1(6) . .
Ge6 Nd2 Nd3 O45 -158.6(2) . .
Ge10 Nd2 Nd3 O45 49.6(2) . .
Nd1 Nd2 Nd3 O45 113.1(2) . .
O35 Nd2 Nd3 O21 167.7(4) . .
O7 Nd2 Nd3 O21 -78.7(3) . .
O34 Nd2 Nd3 O21 -152.4(3) . .
O12 Nd2 Nd3 O21 -40.9(4) . .
O23 Nd2 Nd3 O21 -5.1(3) . .
O49 Nd2 Nd3 O21 67.2(3) . .
O43 Nd2 Nd3 O21 136.4(3) . .
O2W Nd2 Nd3 O21 48.1(6) . .
Ge6 Nd2 Nd3 O21 -27.4(2) . .
Ge10 Nd2 Nd3 O21 -179.2(2) . .
Nd1 Nd2 Nd3 O21 -115.7(2) . .
O35 Nd2 Nd3 O50 101.9(4) . .
O7 Nd2 Nd3 O50 -144.4(3) . .
O34 Nd2 Nd3 O50 141.9(3) . .
O12 Nd2 Nd3 O50 -106.7(4) . .
O23 Nd2 Nd3 O50 -70.8(3) . .
O49 Nd2 Nd3 O50 1.5(4) . .
O43 Nd2 Nd3 O50 70.6(3) . .
O2W Nd2 Nd3 O50 -17.6(6) . .
Ge6 Nd2 Nd3 O50 -93.1(2) . .
Ge10 Nd2 Nd3 O50 115.1(2) . .
Nd1 Nd2 Nd3 O50 178.5(2) . .
O35 Nd2 Nd3 O3W 92.5(19) . .
O7 Nd2 Nd3 O3W -153.9(19) . .
O34 Nd2 Nd3 O3W 132.4(19) . .
O12 Nd2 Nd3 O3W -116.2(19) . .
O23 Nd2 Nd3 O3W -80.3(19) . .
O49 Nd2 Nd3 O3W -8.0(19) . .
O43 Nd2 Nd3 O3W 61.1(19) . .
O2W Nd2 Nd3 O3W -27.1(19) . .
Ge6 Nd2 Nd3 O3W -102.6(19) . .
Ge10 Nd2 Nd3 O3W 105.6(19) . .
Nd1 Nd2 Nd3 O3W 169.0(19) . .
O35 Nd2 Nd3 Nd4 -76.6(3) . .
O7 Nd2 Nd3 Nd4 37.1(2) . .
O34 Nd2 Nd3 Nd4 -36.7(2) . .
O12 Nd2 Nd3 Nd4 74.8(3) . .
O23 Nd2 Nd3 Nd4 110.6(2) . .
O49 Nd2 Nd3 Nd4 -177.0(3) . .
O43 Nd2 Nd3 Nd4 -107.9(2) . .
O2W Nd2 Nd3 Nd4 163.9(5) . .
Ge6 Nd2 Nd3 Nd4 88.38(2) . .
Ge10 Nd2 Nd3 Nd4 -63.47(3) . .
Nd1 Nd2 Nd3 Nd4 0.01(3) . .
O12 Nd3 Nd4 O10 -0.6(3) . .
O35 Nd3 Nd4 O10 -71.8(2) . .
O11 Nd3 Nd4 O10 47.4(3) . .
O36 Nd3 Nd4 O10 -116.2(4) . .
O45 Nd3 Nd4 O10 -147.8(3) . .
O21 Nd3 Nd4 O10 82.1(3) . .
O50 Nd3 Nd4 O10 152.3(14) . .
O3W Nd3 Nd4 O10 145.5(3) . .
Nd2 Nd3 Nd4 O10 -36.26(18) . .
O12 Nd3 Nd4 O31 73.7(3) . .
O35 Nd3 Nd4 O31 2.5(2) . .
O11 Nd3 Nd4 O31 121.7(3) . .
O36 Nd3 Nd4 O31 -41.9(4) . .
O45 Nd3 Nd4 O31 -73.5(3) . .
O21 Nd3 Nd4 O31 156.4(3) . .
O50 Nd3 Nd4 O31 -133.4(14) . .
O3W Nd3 Nd4 O31 -140.2(3) . .
Nd2 Nd3 Nd4 O31 38.06(18) . .
O12 Nd3 Nd4 O36 115.6(4) . .
O35 Nd3 Nd4 O36 44.4(4) . .
O11 Nd3 Nd4 O36 163.5(4) . .
O45 Nd3 Nd4 O36 -31.7(4) . .
O21 Nd3 Nd4 O36 -161.8(4) . .
O50 Nd3 Nd4 O36 -91.6(14) . .
O3W Nd3 Nd4 O36 -98.4(4) . .
Nd2 Nd3 Nd4 O36 79.9(3) . .
O12 Nd3 Nd4 O11 -47.9(4) . .
O35 Nd3 Nd4 O11 -119.1(3) . .
O36 Nd3 Nd4 O11 -163.5(4) . .
O45 Nd3 Nd4 O11 164.8(4) . .
O21 Nd3 Nd4 O11 34.7(4) . .
O50 Nd3 Nd4 O11 104.9(14) . .
O3W Nd3 Nd4 O11 98.1(4) . .
Nd2 Nd3 Nd4 O11 -83.6(3) . .
O12 Nd3 Nd4 O47 152.8(3) . .
O35 Nd3 Nd4 O47 81.6(3) . .
O11 Nd3 Nd4 O47 -159.3(4) . .
O36 Nd3 Nd4 O47 37.2(4) . .
O45 Nd3 Nd4 O47 5.6(3) . .
O21 Nd3 Nd4 O47 -124.5(3) . .
O50 Nd3 Nd4 O47 -54.3(14) . .
O3W Nd3 Nd4 O47 -61.2(4) . .
Nd2 Nd3 Nd4 O47 117.1(2) . .
O12 Nd3 Nd4 O4W -130.8(12) . .
O35 Nd3 Nd4 O4W 158.0(12) . .
O11 Nd3 Nd4 O4W -82.8(12) . .
O36 Nd3 Nd4 O4W 113.6(13) . .
O45 Nd3 Nd4 O4W 82.0(12) . .
O21 Nd3 Nd4 O4W -48.1(12) . .
O50 Nd3 Nd4 O4W 22.1(18) . .
O3W Nd3 Nd4 O4W 15.3(12) . .
Nd2 Nd3 Nd4 O4W -166.5(12) . .
O12 Nd3 Nd4 O19 -71.3(3) . .
O35 Nd3 Nd4 O19 -142.5(3) . .
O11 Nd3 Nd4 O19 -23.4(3) . .
O36 Nd3 Nd4 O19 173.1(4) . .
O45 Nd3 Nd4 O19 141.4(3) . .
O21 Nd3 Nd4 O19 11.3(3) . .
O50 Nd3 Nd4 O19 81.5(14) . .
O3W Nd3 Nd4 O19 74.7(4) . .
Nd2 Nd3 Nd4 O19 -107.01(19) . .
O12 Nd3 Nd4 O5W -136.2(3) . .
O35 Nd3 Nd4 O5W 152.6(3) . .
O11 Nd3 Nd4 O5W -88.3(4) . .
O36 Nd3 Nd4 O5W 108.2(4) . .
O45 Nd3 Nd4 O5W 76.5(3) . .
O21 Nd3 Nd4 O5W -53.6(3) . .
O50 Nd3 Nd4 O5W 16.6(14) . .
O3W Nd3 Nd4 O5W 9.8(4) . .
Nd2 Nd3 Nd4 O5W -171.9(2) . .
O12 Nd3 Nd4 Ge4 -27.62(19) . .
O35 Nd3 Nd4 Ge4 -98.82(18) . .
O11 Nd3 Nd4 Ge4 20.3(3) . .
O36 Nd3 Nd4 Ge4 -143.2(3) . .
O45 Nd3 Nd4 Ge4 -174.9(2) . .
O21 Nd3 Nd4 Ge4 55.0(2) . .
O50 Nd3 Nd4 Ge4 125.2(14) . .
O3W Nd3 Nd4 Ge4 118.4(3) . .
Nd2 Nd3 Nd4 Ge4 -63.31(3) . .
O12 Nd3 Nd4 Nd5 35.69(19) . .
O35 Nd3 Nd4 Nd5 -35.52(18) . .
O11 Nd3 Nd4 Nd5 83.6(3) . .
O36 Nd3 Nd4 Nd5 -79.9(3) . .
O45 Nd3 Nd4 Nd5 -111.6(2) . .
O21 Nd3 Nd4 Nd5 118.3(2) . .
O50 Nd3 Nd4 Nd5 -171.5(14) . .
O3W Nd3 Nd4 Nd5 -178.3(3) . .
Nd2 Nd3 Nd4 Nd5 0.00(3) . .
O10 Nd4 Nd5 O32 117.9(4) . .
O31 Nd4 Nd5 O32 -46.2(3) . .
O36 Nd4 Nd5 O32 1.9(2) . .
O11 Nd4 Nd5 O32 75.9(2) . .
O47 Nd4 Nd5 O32 -73.1(3) . .
O4W Nd4 Nd5 O32 -144.5(3) . .
O19 Nd4 Nd5 O32 148.9(3) . .
O5W Nd4 Nd5 O32 -158.7(6) . .
Ge4 Nd4 Nd5 O32 126.96(18) . .
Nd3 Nd4 Nd5 O32 38.44(18) . .
O10 Nd4 Nd5 O9 43.9(4) . .
O31 Nd4 Nd5 O9 -120.2(3) . .
O36 Nd4 Nd5 O9 -72.1(2) . .
O11 Nd4 Nd5 O9 1.9(2) . .
O47 Nd4 Nd5 O9 -147.1(3) . .
O4W Nd4 Nd5 O9 141.5(3) . .
O19 Nd4 Nd5 O9 74.9(3) . .
O5W Nd4 Nd5 O9 127.3(6) . .
Ge4 Nd4 Nd5 O9 52.95(16) . .
Nd3 Nd4 Nd5 O9 -35.57(16) . .
O31 Nd4 Nd5 O10 -164.0(4) . .
O36 Nd4 Nd5 O10 -116.0(4) . .
O11 Nd4 Nd5 O10 -41.9(4) . .
O47 Nd4 Nd5 O10 169.0(4) . .
O4W Nd4 Nd5 O10 97.7(4) . .
O19 Nd4 Nd5 O10 31.0(4) . .
O5W Nd4 Nd5 O10 83.5(6) . .
Ge4 Nd4 Nd5 O10 9.1(3) . .
Nd3 Nd4 Nd5 O10 -79.4(3) . .
O10 Nd4 Nd5 O31 164.0(4) . .
O36 Nd4 Nd5 O31 48.1(3) . .
O11 Nd4 Nd5 O31 122.1(4) . .
O47 Nd4 Nd5 O31 -27.0(4) . .
O4W Nd4 Nd5 O31 -98.3(4) . .
O19 Nd4 Nd5 O31 -165.0(4) . .
O5W Nd4 Nd5 O31 -112.5(6) . .
Ge4 Nd4 Nd5 O31 173.1(3) . .
Nd3 Nd4 Nd5 O31 84.6(3) . .
O10 Nd4 Nd5 O17 -26.4(4) . .
O31 Nd4 Nd5 O17 169.6(4) . .
O36 Nd4 Nd5 O17 -142.4(2) . .
O11 Nd4 Nd5 O17 -68.4(3) . .
O47 Nd4 Nd5 O17 142.6(3) . .
O4W Nd4 Nd5 O17 71.3(3) . .
O19 Nd4 Nd5 O17 4.6(3) . .
O5W Nd4 Nd5 O17 57.0(6) . .
Ge4 Nd4 Nd5 O17 -17.32(18) . .
Nd3 Nd4 Nd5 O17 -105.84(18) . .
O10 Nd4 Nd5 O37 -160.1(4) . .
O31 Nd4 Nd5 O37 35.9(4) . .
O36 Nd4 Nd5 O37 83.9(3) . .
O11 Nd4 Nd5 O37 157.9(3) . .
O47 Nd4 Nd5 O37 8.9(3) . .
O4W Nd4 Nd5 O37 -62.4(3) . .
O19 Nd4 Nd5 O37 -129.1(3) . .
O5W Nd4 Nd5 O37 -76.7(6) . .
Ge4 Nd4 Nd5 O37 -151.01(19) . .
Nd3 Nd4 Nd5 O37 120.46(19) . .
O10 Nd4 Nd5 O6W -91.4(4) . .
O31 Nd4 Nd5 O6W 104.6(4) . .
O36 Nd4 Nd5 O6W 152.6(3) . .
O11 Nd4 Nd5 O6W -133.3(3) . .
O47 Nd4 Nd5 O6W 77.6(3) . .
O4W Nd4 Nd5 O6W 6.3(3) . .
O19 Nd4 Nd5 O6W -60.4(3) . .
O5W Nd4 Nd5 O6W -7.9(6) . .
Ge4 Nd4 Nd5 O6W -82.3(2) . .
Nd3 Nd4 Nd5 O6W -170.8(2) . .
O10 Nd4 Nd5 O52 -55.4(16) . .
O31 Nd4 Nd5 O52 140.5(16) . .
O36 Nd4 Nd5 O52 -171.4(16) . .
O11 Nd4 Nd5 O52 -97.4(16) . .
O47 Nd4 Nd5 O52 113.6(16) . .
O4W Nd4 Nd5 O52 42.2(16) . .
O19 Nd4 Nd5 O52 -24.4(16) . .
O5W Nd4 Nd5 O52 28.0(17) . .
Ge4 Nd4 Nd5 O52 -46.3(16) . .
Nd3 Nd4 Nd5 O52 -134.9(16) . .
O10 Nd4 Nd5 Ge3 16.7(3) . .
O31 Nd4 Nd5 Ge3 -147.3(3) . .
O36 Nd4 Nd5 Ge3 -99.22(17) . .
O11 Nd4 Nd5 Ge3 -25.20(18) . .
O47 Nd4 Nd5 Ge3 -174.2(2) . .
O4W Nd4 Nd5 Ge3 114.4(3) . .
O19 Nd4 Nd5 Ge3 47.7(2) . .
O5W Nd4 Nd5 Ge3 100.2(5) . .
Ge4 Nd4 Nd5 Ge3 25.84(3) . .
Nd3 Nd4 Nd5 Ge3 -62.68(2) . .
O10 Nd4 Nd5 Nd6 80.1(3) . .
O31 Nd4 Nd5 Nd6 -84.0(3) . .
O36 Nd4 Nd5 Nd6 -35.90(17) . .
O11 Nd4 Nd5 Nd6 38.12(18) . .
O47 Nd4 Nd5 Nd6 -110.9(2) . .
O4W Nd4 Nd5 Nd6 177.7(3) . .
O19 Nd4 Nd5 Nd6 111.1(2) . .
O5W Nd4 Nd5 Nd6 163.5(5) . .
Ge4 Nd4 Nd5 Nd6 89.16(2) . .
Nd3 Nd4 Nd5 Nd6 0.64(2) . .
O32 Nd5 Nd6 O33 -43.5(4) . .
O9 Nd5 Nd6 O33 115.4(3) . .
O10 Nd5 Nd6 O33 72.8(2) . .
O31 Nd5 Nd6 O33 0.6(2) . .
O17 Nd5 Nd6 O33 148.0(2) . .
O37 Nd5 Nd6 O33 -76.3(3) . .
O6W Nd5 Nd6 O33 -163.1(5) . .
O52 Nd5 Nd6 O33 -147.0(3) . .
Ge3 Nd5 Nd6 O33 126.45(17) . .
Nd4 Nd5 Nd6 O33 37.53(17) . .
O32 Nd5 Nd6 O9 -158.9(4) . .
O10 Nd5 Nd6 O9 -42.6(3) . .
O31 Nd5 Nd6 O9 -114.8(3) . .
O17 Nd5 Nd6 O9 32.5(3) . .
O37 Nd5 Nd6 O9 168.3(3) . .
O6W Nd5 Nd6 O9 81.5(6) . .
O52 Nd5 Nd6 O9 97.6(3) . .
Ge3 Nd5 Nd6 O9 11.0(3) . .
Nd4 Nd5 Nd6 O9 -77.9(3) . .
O32 Nd5 Nd6 O8 -120.6(4) . .
O9 Nd5 Nd6 O8 38.3(3) . .
O10 Nd5 Nd6 O8 -4.3(2) . .
O31 Nd5 Nd6 O8 -76.5(3) . .
O17 Nd5 Nd6 O8 70.9(3) . .
O37 Nd5 Nd6 O8 -153.4(3) . .
O6W Nd5 Nd6 O8 119.8(5) . .
O52 Nd5 Nd6 O8 135.9(3) . .
Ge3 Nd5 Nd6 O8 49.36(18) . .
Nd4 Nd5 Nd6 O8 -39.57(18) . .
O9 Nd5 Nd6 O32 158.9(4) . .
O10 Nd5 Nd6 O32 116.3(4) . .
O31 Nd5 Nd6 O32 44.1(4) . .
O17 Nd5 Nd6 O32 -168.6(4) . .
O37 Nd5 Nd6 O32 -32.8(4) . .
O6W Nd5 Nd6 O32 -119.6(6) . .
O52 Nd5 Nd6 O32 -103.5(4) . .
Ge3 Nd5 Nd6 O32 169.9(3) . .
Nd4 Nd5 Nd6 O32 81.0(3) . .
O32 Nd5 Nd6 O51 101.8(4) . .
O9 Nd5 Nd6 O51 -99.3(3) . .
O10 Nd5 Nd6 O51 -141.9(3) . .
O31 Nd5 Nd6 O51 145.9(3) . .
O17 Nd5 Nd6 O51 -66.8(3) . .
O37 Nd5 Nd6 O51 69.0(3) . .
O6W Nd5 Nd6 O51 -17.9(5) . .
O52 Nd5 Nd6 O51 -1.7(3) . .
Ge3 Nd5 Nd6 O51 -88.3(2) . .
Nd4 Nd5 Nd6 O51 -177.2(2) . .
O32 Nd5 Nd6 O15 167.0(4) . .
O9 Nd5 Nd6 O15 -34.1(3) . .
O10 Nd5 Nd6 O15 -76.7(2) . .
O31 Nd5 Nd6 O15 -148.9(2) . .
O17 Nd5 Nd6 O15 -1.5(3) . .
O37 Nd5 Nd6 O15 134.2(3) . .
O6W Nd5 Nd6 O15 47.4(5) . .
O52 Nd5 Nd6 O15 63.5(3) . .
Ge3 Nd5 Nd6 O15 -23.05(19) . .
Nd4 Nd5 Nd6 O15 -111.98(19) . .
O32 Nd5 Nd6 O53 92.8(5) . .
O9 Nd5 Nd6 O53 -108.3(5) . .
O10 Nd5 Nd6 O53 -150.9(5) . .
O31 Nd5 Nd6 O53 136.9(5) . .
O17 Nd5 Nd6 O53 -75.8(5) . .
O37 Nd5 Nd6 O53 60.0(5) . .
O6W Nd5 Nd6 O53 -26.9(7) . .
O52 Nd5 Nd6 O53 -10.7(5) . .
Ge3 Nd5 Nd6 O53 -97.3(4) . .
Nd4 Nd5 Nd6 O53 173.8(4) . .
O32 Nd5 Nd6 O39 35.3(4) . .
O9 Nd5 Nd6 O39 -165.8(4) . .
O10 Nd5 Nd6 O39 151.6(3) . .
O31 Nd5 Nd6 O39 79.4(3) . .
O17 Nd5 Nd6 O39 -133.3(3) . .
O37 Nd5 Nd6 O39 2.5(3) . .
O6W Nd5 Nd6 O39 -84.3(6) . .
O52 Nd5 Nd6 O39 -68.2(3) . .
Ge3 Nd5 Nd6 O39 -154.8(3) . .
Nd4 Nd5 Nd6 O39 116.3(3) . .
O32 Nd5 Nd6 Ge2 -146.8(3) . .
O9 Nd5 Nd6 Ge2 12.1(3) . .
O10 Nd5 Nd6 Ge2 -30.48(16) . .
O31 Nd5 Nd6 Ge2 -102.68(17) . .
O17 Nd5 Nd6 Ge2 44.63(18) . .
O37 Nd5 Nd6 Ge2 -179.6(2) . .
O6W Nd5 Nd6 Ge2 93.5(5) . .
O52 Nd5 Nd6 Ge2 109.7(2) . .
Ge3 Nd5 Nd6 Ge2 23.12(3) . .
Nd4 Nd5 Nd6 Ge2 -65.80(2) . .
O32 Nd5 Nd6 Ge8 8.1(3) . .
O9 Nd5 Nd6 Ge8 167.0(3) . .
O10 Nd5 Nd6 Ge8 124.39(16) . .
O31 Nd5 Nd6 Ge8 52.19(17) . .
O17 Nd5 Nd6 Ge8 -160.50(18) . .
O37 Nd5 Nd6 Ge8 -24.7(2) . .
O6W Nd5 Nd6 Ge8 -111.6(5) . .
O52 Nd5 Nd6 Ge8 -95.4(2) . .
Ge3 Nd5 Nd6 Ge8 177.99(3) . .
Nd4 Nd5 Nd6 Ge8 89.07(2) . .
O32 Nd5 Nd6 Nd1 -82.4(3) . .
O9 Nd5 Nd6 Nd1 76.5(3) . .
O10 Nd5 Nd6 Nd1 33.93(16) . .
O31 Nd5 Nd6 Nd1 -38.27(17) . .
O17 Nd5 Nd6 Nd1 109.05(18) . .
O37 Nd5 Nd6 Nd1 -115.2(2) . .
O6W Nd5 Nd6 Nd1 158.0(5) . .
O52 Nd5 Nd6 Nd1 174.1(2) . .
Ge3 Nd5 Nd6 Nd1 87.54(2) . .
Nd4 Nd5 Nd6 Nd1 -1.39(3) . .
O8 Nd1 Nd6 O33 -156.9(4) . .
O7 Nd1 Nd6 O33 -112.6(3) . .
O34 Nd1 Nd6 O33 -41.0(4) . .
O41 Nd1 Nd6 O33 41.4(4) . .
O13 Nd1 Nd6 O33 170.0(3) . .
O1W Nd1 Nd6 O33 85(2) . .
O54 Nd1 Nd6 O33 105.7(4) . .
Nd2 Nd1 Nd6 O33 -76.7(3) . .
O8 Nd1 Nd6 O9 -40.5(3) . .
O7 Nd1 Nd6 O9 3.8(3) . .
O34 Nd1 Nd6 O9 75.4(3) . .
O33 Nd1 Nd6 O9 116.4(3) . .
O41 Nd1 Nd6 O9 157.9(3) . .
O13 Nd1 Nd6 O9 -73.6(3) . .
O1W Nd1 Nd6 O9 -158(2) . .
O54 Nd1 Nd6 O9 -137.9(3) . .
Nd2 Nd1 Nd6 O9 39.72(17) . .
O7 Nd1 Nd6 O8 44.3(4) . .
O34 Nd1 Nd6 O8 115.9(4) . .
O33 Nd1 Nd6 O8 156.9(4) . .
O41 Nd1 Nd6 O8 -161.6(4) . .
O13 Nd1 Nd6 O8 -33.1(3) . .
O1W Nd1 Nd6 O8 -118(2) . .
O54 Nd1 Nd6 O8 -97.3(4) . .
Nd2 Nd1 Nd6 O8 80.2(3) . .
O8 Nd1 Nd6 O32 -118.4(3) . .
O7 Nd1 Nd6 O32 -74.1(3) . .
O34 Nd1 Nd6 O32 -2.5(3) . .
O33 Nd1 Nd6 O32 38.6(3) . .
O41 Nd1 Nd6 O32 80.0(3) . .
O13 Nd1 Nd6 O32 -151.4(3) . .
O1W Nd1 Nd6 O32 124(2) . .
O54 Nd1 Nd6 O32 144.3(3) . .
Nd2 Nd1 Nd6 O32 -38.11(18) . .
O8 Nd1 Nd6 O51 91.3(6) . .
O7 Nd1 Nd6 O51 135.6(6) . .
O34 Nd1 Nd6 O51 -152.8(6) . .
O33 Nd1 Nd6 O51 -111.8(6) . .
O41 Nd1 Nd6 O51 -70.3(6) . .
O13 Nd1 Nd6 O51 58.2(6) . .
O1W Nd1 Nd6 O51 -27(2) . .
O54 Nd1 Nd6 O51 -6.1(6) . .
Nd2 Nd1 Nd6 O51 171.5(5) . .
O8 Nd1 Nd6 O15 35.5(3) . .
O7 Nd1 Nd6 O15 79.8(2) . .
O34 Nd1 Nd6 O15 151.4(3) . .
O33 Nd1 Nd6 O15 -167.5(3) . .
O41 Nd1 Nd6 O15 -126.1(3) . .
O13 Nd1 Nd6 O15 2.5(2) . .
O1W Nd1 Nd6 O15 -82(2) . .
O54 Nd1 Nd6 O15 -61.8(3) . .
Nd2 Nd1 Nd6 O15 115.78(16) . .
O8 Nd1 Nd6 O53 103.3(4) . .
O7 Nd1 Nd6 O53 147.6(3) . .
O34 Nd1 Nd6 O53 -140.8(3) . .
O33 Nd1 Nd6 O53 -99.8(3) . .
O41 Nd1 Nd6 O53 -58.3(4) . .
O13 Nd1 Nd6 O53 70.2(3) . .
O1W Nd1 Nd6 O53 -15(2) . .
O54 Nd1 Nd6 O53 5.9(3) . .
Nd2 Nd1 Nd6 O53 -176.47(19) . .
O8 Nd1 Nd6 O39 168.9(4) . .
O7 Nd1 Nd6 O39 -146.8(3) . .
O34 Nd1 Nd6 O39 -75.2(3) . .
O33 Nd1 Nd6 O39 -34.2(4) . .
O41 Nd1 Nd6 O39 7.2(4) . .
O13 Nd1 Nd6 O39 135.8(3) . .
O1W Nd1 Nd6 O39 51(2) . .
O54 Nd1 Nd6 O39 71.5(4) . .
Nd2 Nd1 Nd6 O39 -110.9(3) . .
O8 Nd1 Nd6 Ge2 9.7(3) . .
O7 Nd1 Nd6 Ge2 54.02(19) . .
O34 Nd1 Nd6 Ge2 125.6(2) . .
O33 Nd1 Nd6 Ge2 166.7(3) . .
O41 Nd1 Nd6 Ge2 -151.9(3) . .
O13 Nd1 Nd6 Ge2 -23.36(19) . .
O1W Nd1 Nd6 Ge2 -108(2) . .
O54 Nd1 Nd6 Ge2 -87.6(3) . .
Nd2 Nd1 Nd6 Ge2 89.97(2) . .
O8 Nd1 Nd6 Ge8 -144.9(3) . .
O7 Nd1 Nd6 Ge8 -100.59(19) . .
O34 Nd1 Nd6 Ge8 -29.0(2) . .
O33 Nd1 Nd6 Ge8 12.1(3) . .
O41 Nd1 Nd6 Ge8 53.5(3) . .
O13 Nd1 Nd6 Ge8 -177.97(19) . .
O1W Nd1 Nd6 Ge8 97(2) . .
O54 Nd1 Nd6 Ge8 117.8(3) . .
Nd2 Nd1 Nd6 Ge8 -64.64(3) . .
O8 Nd1 Nd6 Nd5 -78.9(3) . .
O7 Nd1 Nd6 Nd5 -34.56(19) . .
O34 Nd1 Nd6 Nd5 37.0(2) . .
O33 Nd1 Nd6 Nd5 78.1(3) . .
O41 Nd1 Nd6 Nd5 119.5(3) . .
O13 Nd1 Nd6 Nd5 -111.94(19) . .
O1W Nd1 Nd6 Nd5 163(2) . .
O54 Nd1 Nd6 Nd5 -176.2(3) . .
Nd2 Nd1 Nd6 Nd5 1.39(3) . .
O33 Nd6 Nd9 O22 -134.2(5) . 9_554
O9 Nd6 Nd9 O22 44.9(5) . 9_554
O8 Nd6 Nd9 O22 -51.7(5) . 9_554
O32 Nd6 Nd9 O22 127.3(5) . 9_554
O51 Nd6 Nd9 O22 81.9(6) . 9_554
O15 Nd6 Nd9 O22 -7.7(6) . 9_554
O53 Nd6 Nd9 O22 -97.7(6) . 9_554
O39 Nd6 Nd9 O22 170.2(6) . 9_554
Ge2 Nd6 Nd9 O22 -28.9(5) . 9_554
Ge8 Nd6 Nd9 O22 151.0(5) . 9_554
Nd5 Nd6 Nd9 O22 86.7(5) . 9_554
Nd1 Nd6 Nd9 O22 -92.2(5) . 9_554
O33 Nd6 Nd9 O40 71.3(4) . .
O9 Nd6 Nd9 O40 -109.6(4) . .
O8 Nd6 Nd9 O40 153.8(4) . .
O32 Nd6 Nd9 O40 -27.2(4) . .
O51 Nd6 Nd9 O40 -72.6(5) . .
O15 Nd6 Nd9 O40 -162.2(4) . .
O53 Nd6 Nd9 O40 107.8(5) . .
O39 Nd6 Nd9 O40 15.7(4) . .
Ge2 Nd6 Nd9 O40 176.6(4) . .
Ge8 Nd6 Nd9 O40 -3.5(4) . .
Nd5 Nd6 Nd9 O40 -67.8(4) . .
Nd1 Nd6 Nd9 O40 113.3(4) . .
O33 Nd6 Nd9 O13W 15.4(4) . .
O9 Nd6 Nd9 O13W -165.5(4) . .
O8 Nd6 Nd9 O13W 97.9(4) . .
O32 Nd6 Nd9 O13W -83.0(4) . .
O51 Nd6 Nd9 O13W -128.4(5) . .
O15 Nd6 Nd9 O13W 142.0(4) . .
O53 Nd6 Nd9 O13W 51.9(5) . .
O39 Nd6 Nd9 O13W -40.2(4) . .
Ge2 Nd6 Nd9 O13W 120.8(4) . .
Ge8 Nd6 Nd9 O13W -59.4(4) . .
Nd5 Nd6 Nd9 O13W -123.7(4) . .
Nd1 Nd6 Nd9 O13W 57.4(4) . .
O33 Nd6 Nd9 O16 -122.7(3) . .
O9 Nd6 Nd9 O16 56.4(3) . .
O8 Nd6 Nd9 O16 -40.1(3) . .
O32 Nd6 Nd9 O16 138.9(3) . .
O51 Nd6 Nd9 O16 93.5(4) . .
O15 Nd6 Nd9 O16 3.9(3) . .
O53 Nd6 Nd9 O16 -86.1(4) . .
O39 Nd6 Nd9 O16 -178.2(3) . .
Ge2 Nd6 Nd9 O16 -17.3(2) . .
Ge8 Nd6 Nd9 O16 162.5(2) . .
Nd5 Nd6 Nd9 O16 98.3(2) . .
Nd1 Nd6 Nd9 O16 -80.7(2) . .
O33 Nd6 Nd9 O53 -36.5(4) . .
O9 Nd6 Nd9 O53 142.6(4) . .
O8 Nd6 Nd9 O53 46.0(4) . .
O32 Nd6 Nd9 O53 -135.0(4) . .
O51 Nd6 Nd9 O53 179.6(5) . .
O15 Nd6 Nd9 O53 90.0(4) . .
O39 Nd6 Nd9 O53 -92.1(4) . .
Ge2 Nd6 Nd9 O53 68.8(3) . .
Ge8 Nd6 Nd9 O53 -111.3(3) . .
Nd5 Nd6 Nd9 O53 -175.6(3) . .
Nd1 Nd6 Nd9 O53 5.5(3) . .
O33 Nd6 Nd9 O51 143.8(4) . .
O9 Nd6 Nd9 O51 -37.1(4) . .
O8 Nd6 Nd9 O51 -133.6(4) . .
O32 Nd6 Nd9 O51 45.4(4) . .
O15 Nd6 Nd9 O51 -89.6(4) . .
O53 Nd6 Nd9 O51 -179.6(5) . .
O39 Nd6 Nd9 O51 88.3(4) . .
Ge2 Nd6 Nd9 O51 -110.8(4) . .
Ge8 Nd6 Nd9 O51 69.1(4) . .
Nd5 Nd6 Nd9 O51 4.8(4) . .
Nd1 Nd6 Nd9 O51 -174.1(4) . .
O33 Nd6 Nd9 N3 -52.9(4) . .
O9 Nd6 Nd9 N3 126.2(3) . .
O8 Nd6 Nd9 N3 29.6(4) . .
O32 Nd6 Nd9 N3 -151.3(3) . .
O51 Nd6 Nd9 N3 163.3(5) . .
O15 Nd6 Nd9 N3 73.7(4) . .
O53 Nd6 Nd9 N3 -16.4(4) . .
O39 Nd6 Nd9 N3 -108.5(4) . .
Ge2 Nd6 Nd9 N3 52.5(3) . .
Ge8 Nd6 Nd9 N3 -127.7(3) . .
Nd5 Nd6 Nd9 N3 168.0(3) . .
Nd1 Nd6 Nd9 N3 -10.9(3) . .
O33 Nd6 Nd9 N5 155.6(4) . .
O9 Nd6 Nd9 N5 -25.3(4) . .
O8 Nd6 Nd9 N5 -121.8(4) . .
O32 Nd6 Nd9 N5 57.2(4) . .
O51 Nd6 Nd9 N5 11.8(5) . .
O15 Nd6 Nd9 N5 -77.8(4) . .
O53 Nd6 Nd9 N5 -167.8(5) . .
O39 Nd6 Nd9 N5 100.1(4) . .
Ge2 Nd6 Nd9 N5 -99.0(3) . .
Ge8 Nd6 Nd9 N5 80.9(3) . .
Nd5 Nd6 Nd9 N5 16.6(3) . .
Nd1 Nd6 Nd9 N5 -162.3(3) . .
O14 Nd7 Ge1 O7 143.0(4) 11_454 .
O10W Nd7 Ge1 O7 -0.9(3) . .
O2 Nd7 Ge1 O7 -77.7(3) . .
O3 Nd7 Ge1 O7 -39.3(3) . .
O6 Nd7 Ge1 O7 97.1(4) . .
O12W Nd7 Ge1 O7 175.3(4) . .
O11W Nd7 Ge1 O7 -134.7(3) . .
O4 Nd7 Ge1 O7 38.7(3) . .
O1 Nd7 Ge1 O7 -104.5(4) . .
O5 Nd7 Ge1 O7 73.5(3) . .
Ge3 Nd7 Ge1 O7 -56.7(2) . .
Ge2 Nd7 Ge1 O7 -79.7(2) . .
O14 Nd7 Ge1 O1 -112.5(5) 11_454 .
O10W Nd7 Ge1 O1 103.6(4) . .
O2 Nd7 Ge1 O1 26.8(3) . .
O3 Nd7 Ge1 O1 65.2(4) . .
O6 Nd7 Ge1 O1 -158.4(4) . .
O12W Nd7 Ge1 O1 -80.2(4) . .
O11W Nd7 Ge1 O1 -30.2(4) . .
O4 Nd7 Ge1 O1 143.2(4) . .
O5 Nd7 Ge1 O1 178.0(3) . .
Ge3 Nd7 Ge1 O1 47.8(3) . .
Ge2 Nd7 Ge1 O1 24.8(3) . .
O14 Nd7 Ge1 O6 45.9(5) 11_454 .
O10W Nd7 Ge1 O6 -98.0(3) . .
O2 Nd7 Ge1 O6 -174.8(3) . .
O3 Nd7 Ge1 O6 -136.4(4) . .
O12W Nd7 Ge1 O6 78.2(4) . .
O11W Nd7 Ge1 O6 128.2(4) . .
O4 Nd7 Ge1 O6 -58.4(3) . .
O1 Nd7 Ge1 O6 158.4(4) . .
O5 Nd7 Ge1 O6 -23.6(3) . .
Ge3 Nd7 Ge1 O6 -153.8(3) . .
Ge2 Nd7 Ge1 O6 -176.8(3) . .
O14 Nd7 Ge1 C1 -33.4(6) 11_454 .
O10W Nd7 Ge1 C1 -177.4(5) . .
O2 Nd7 Ge1 C1 105.9(5) . .
O3 Nd7 Ge1 C1 144.2(5) . .
O6 Nd7 Ge1 C1 -79.3(6) . .
O12W Nd7 Ge1 C1 -1.2(6) . .
O11W Nd7 Ge1 C1 48.8(6) . .
O4 Nd7 Ge1 C1 -137.8(5) . .
O1 Nd7 Ge1 C1 79.0(6) . .
O5 Nd7 Ge1 C1 -102.9(5) . .
Ge3 Nd7 Ge1 C1 126.9(5) . .
Ge2 Nd7 Ge1 C1 103.8(5) . .
O14 Nd7 Ge2 O8 -178.1(7) 11_454 .
O10W Nd7 Ge2 O8 -4.3(3) . .
O2 Nd7 Ge2 O8 -104.8(4) . .
O3 Nd7 Ge2 O8 -80.6(3) . .
O6 Nd7 Ge2 O8 69.4(3) . .
O12W Nd7 Ge2 O8 137.4(3) . .
O11W Nd7 Ge2 O8 -151.8(3) . .
O4 Nd7 Ge2 O8 -44.2(3) . .
O1 Nd7 Ge2 O8 94.7(4) . .
O5 Nd7 Ge2 O8 34.4(3) . .
Ge3 Nd7 Ge2 O8 -82.0(2) . .
O14 Nd7 Ge2 O2 -73.2(7) 11_454 .
O10W Nd7 Ge2 O2 100.6(4) . .
O3 Nd7 Ge2 O2 24.3(4) . .
O6 Nd7 Ge2 O2 174.3(4) . .
O12W Nd7 Ge2 O2 -117.7(4) . .
O11W Nd7 Ge2 O2 -46.9(4) . .
O4 Nd7 Ge2 O2 60.6(4) . .
O1 Nd7 Ge2 O2 -160.5(4) . .
O5 Nd7 Ge2 O2 139.3(4) . .
Ge3 Nd7 Ge2 O2 22.8(3) . .
O14 Nd7 Ge2 O1 87.2(7) 11_454 .
O10W Nd7 Ge2 O1 -99.0(4) . .
O2 Nd7 Ge2 O1 160.5(4) . .
O3 Nd7 Ge2 O1 -175.2(3) . .
O6 Nd7 Ge2 O1 -25.2(3) . .
O12W Nd7 Ge2 O1 42.7(4) . .
O11W Nd7 Ge2 O1 113.6(4) . .
O4 Nd7 Ge2 O1 -138.9(4) . .
O5 Nd7 Ge2 O1 -60.3(4) . .
Ge3 Nd7 Ge2 O1 -176.7(3) . .
O14 Nd7 Ge2 C4 9.9(9) 11_454 .
O10W Nd7 Ge2 C4 -176.3(6) . .
O2 Nd7 Ge2 C4 83.2(6) . .
O3 Nd7 Ge2 C4 107.4(6) . .
O6 Nd7 Ge2 C4 -102.5(6) . .
O12W Nd7 Ge2 C4 -34.6(6) . .
O11W Nd7 Ge2 C4 36.2(6) . .
O4 Nd7 Ge2 C4 143.8(6) . .
O1 Nd7 Ge2 C4 -77.3(6) . .
O5 Nd7 Ge2 C4 -137.6(6) . .
Ge3 Nd7 Ge2 C4 106.0(5) . .
O14 Nd7 Ge2 Nd6 -141.1(7) 11_454 .
O10W Nd7 Ge2 Nd6 32.74(19) . .
O2 Nd7 Ge2 Nd6 -67.8(3) . .
O3 Nd7 Ge2 Nd6 -43.54(16) . .
O6 Nd7 Ge2 Nd6 106.47(15) . .
O12W Nd7 Ge2 Nd6 174.4(3) . .
O11W Nd7 Ge2 Nd6 -114.7(2) . .
O4 Nd7 Ge2 Nd6 -7.2(2) . .
O1 Nd7 Ge2 Nd6 131.7(3) . .
O5 Nd7 Ge2 Nd6 71.4(2) . .
Ge3 Nd7 Ge2 Nd6 -44.99(3) . .
O33 Nd6 Ge2 O8 -5.2(4) . .
O9 Nd6 Ge2 O8 116.5(4) . .
O32 Nd6 Ge2 O8 82.4(5) . .
O51 Nd6 Ge2 O8 -166.5(4) . .
O15 Nd6 Ge2 O8 -155.1(5) . .
O53 Nd6 Ge2 O8 -93.6(4) . .
O39 Nd6 Ge2 O8 -76.8(8) . .
Ge8 Nd6 Ge2 O8 52.9(4) . .
Nd5 Nd6 Ge2 O8 108.8(4) . .
Nd1 Nd6 Ge2 O8 -13.2(4) . .
O33 Nd6 Ge2 O2 -134.9(3) . .
O9 Nd6 Ge2 O2 -13.2(3) . .
O8 Nd6 Ge2 O2 -129.7(5) . .
O32 Nd6 Ge2 O2 -47.3(3) . .
O51 Nd6 Ge2 O2 63.8(3) . .
O15 Nd6 Ge2 O2 75.2(3) . .
O53 Nd6 Ge2 O2 136.7(3) . .
O39 Nd6 Ge2 O2 153.5(7) . .
Ge8 Nd6 Ge2 O2 -76.8(2) . .
Nd5 Nd6 Ge2 O2 -20.9(2) . .
Nd1 Nd6 Ge2 O2 -142.9(2) . .
O33 Nd6 Ge2 O1 -44.2(4) . .
O9 Nd6 Ge2 O1 77.5(4) . .
O8 Nd6 Ge2 O1 -39.0(5) . .
O32 Nd6 Ge2 O1 43.4(4) . .
O51 Nd6 Ge2 O1 154.6(4) . .
O15 Nd6 Ge2 O1 165.9(4) . .
O53 Nd6 Ge2 O1 -132.5(4) . .
O39 Nd6 Ge2 O1 -115.7(8) . .
Ge8 Nd6 Ge2 O1 14.0(3) . .
Nd5 Nd6 Ge2 O1 69.8(3) . .
Nd1 Nd6 Ge2 O1 -52.1(3) . .
O33 Nd6 Ge2 C4 108.6(5) . .
O9 Nd6 Ge2 C4 -129.8(5) . .
O8 Nd6 Ge2 C4 113.8(6) . .
O32 Nd6 Ge2 C4 -163.8(5) . .
O51 Nd6 Ge2 C4 -52.7(5) . .
O15 Nd6 Ge2 C4 -41.3(5) . .
O53 Nd6 Ge2 C4 20.2(5) . .
O39 Nd6 Ge2 C4 37.0(8) . .
Ge8 Nd6 Ge2 C4 166.7(5) . .
Nd5 Nd6 Ge2 C4 -137.4(5) . .
Nd1 Nd6 Ge2 C4 100.6(5) . .
O33 Nd6 Ge2 Nd7 -94.71(19) . .
O9 Nd6 Ge2 Nd7 26.95(17) . .
O8 Nd6 Ge2 Nd7 -89.5(4) . .
O32 Nd6 Ge2 Nd7 -7.1(2) . .
O51 Nd6 Ge2 Nd7 104.0(2) . .
O15 Nd6 Ge2 Nd7 115.4(3) . .
O53 Nd6 Ge2 Nd7 176.90(17) . .
O39 Nd6 Ge2 Nd7 -166.3(7) . .
Ge8 Nd6 Ge2 Nd7 -36.59(7) . .
Nd5 Nd6 Ge2 Nd7 19.26(3) . .
Nd1 Nd6 Ge2 Nd7 -102.70(3) . .
O14 Nd7 Ge3 O9 -149.6(4) 11_454 .
O10W Nd7 Ge3 O9 -6.4(3) . .
O2 Nd7 Ge3 O9 93.3(4) . .
O3 Nd7 Ge3 O9 -106.0(4) . .
O6 Nd7 Ge3 O9 31.0(3) . .
O12W Nd7 Ge3 O9 127.8(4) . .
O11W Nd7 Ge3 O9 169.3(4) . .
O4 Nd7 Ge3 O9 -81.4(3) . .
O1 Nd7 Ge3 O9 69.4(3) . .
O5 Nd7 Ge3 O9 -46.9(3) . .
Ge2 Nd7 Ge3 O9 71.1(2) . .
O14 Nd7 Ge3 O3 -43.5(5) 11_454 .
O10W Nd7 Ge3 O3 99.6(4) . .
O2 Nd7 Ge3 O3 -160.7(4) . .
O6 Nd7 Ge3 O3 137.0(4) . .
O12W Nd7 Ge3 O3 -126.2(5) . .
O11W Nd7 Ge3 O3 -84.7(4) . .
O4 Nd7 Ge3 O3 24.6(4) . .
O1 Nd7 Ge3 O3 175.4(3) . .
O5 Nd7 Ge3 O3 59.1(4) . .
Ge2 Nd7 Ge3 O3 177.1(3) . .
O14 Nd7 Ge3 O2 117.1(5) 11_454 .
O10W Nd7 Ge3 O2 -99.7(4) . .
O3 Nd7 Ge3 O2 160.7(4) . .
O6 Nd7 Ge3 O2 -62.3(4) . .
O12W Nd7 Ge3 O2 34.5(5) . .
O11W Nd7 Ge3 O2 76.0(4) . .
O4 Nd7 Ge3 O2 -174.7(4) . .
O1 Nd7 Ge3 O2 -23.9(3) . .
O5 Nd7 Ge3 O2 -140.3(4) . .
Ge2 Nd7 Ge3 O2 -22.2(3) . .
O14 Nd7 Ge3 C7 43.4(5) 11_454 .
O10W Nd7 Ge3 C7 -173.4(5) . .
O2 Nd7 Ge3 C7 -73.7(5) . .
O3 Nd7 Ge3 C7 86.9(5) . .
O6 Nd7 Ge3 C7 -136.0(5) . .
O12W Nd7 Ge3 C7 -39.2(5) . .
O11W Nd7 Ge3 C7 2.3(5) . .
O4 Nd7 Ge3 C7 111.6(5) . .
O1 Nd7 Ge3 C7 -97.6(5) . .
O5 Nd7 Ge3 C7 146.0(5) . .
Ge2 Nd7 Ge3 C7 -95.9(4) . .
O14 Nd7 Ge3 O17 -60.9(4) 11_454 .
O10W Nd7 Ge3 O17 82.2(3) . .
O2 Nd7 Ge3 O17 -178.1(4) . .
O3 Nd7 Ge3 O17 -17.4(4) . .
O6 Nd7 Ge3 O17 119.7(3) . .
O12W Nd7 Ge3 O17 -143.6(4) . .
O11W Nd7 Ge3 O17 -102.0(4) . .
O4 Nd7 Ge3 O17 7.2(3) . .
O1 Nd7 Ge3 O17 158.1(3) . .
O5 Nd7 Ge3 O17 41.7(3) . .
Ge2 Nd7 Ge3 O17 159.8(2) . .
O14 Nd7 Ge3 Nd5 -111.3(3) 11_454 .
O10W Nd7 Ge3 Nd5 31.81(19) . .
O2 Nd7 Ge3 Nd5 131.5(3) . .
O3 Nd7 Ge3 Nd5 -67.8(3) . .
O6 Nd7 Ge3 Nd5 69.2(2) . .
O12W Nd7 Ge3 Nd5 166.0(3) . .
O11W Nd7 Ge3 Nd5 -152.5(3) . .
O4 Nd7 Ge3 Nd5 -43.19(17) . .
O1 Nd7 Ge3 Nd5 107.63(16) . .
O5 Nd7 Ge3 Nd5 -8.7(2) . .
Ge2 Nd7 Ge3 Nd5 109.32(4) . .
O32 Nd5 Ge3 O9 -8.4(4) . .
O10 Nd5 Ge3 O9 110.3(4) . .
O31 Nd5 Ge3 O9 76.7(4) . .
O17 Nd5 Ge3 O9 -161.6(4) . .
O37 Nd5 Ge3 O9 -87.9(6) . .
O6W Nd5 Ge3 O9 -169.8(4) . .
O52 Nd5 Ge3 O9 -85.4(4) . .
Nd6 Nd5 Ge3 O9 -14.5(3) . .
Nd4 Nd5 Ge3 O9 100.4(3) . .
O32 Nd5 Ge3 O3 -133.4(3) . .
O9 Nd5 Ge3 O3 -125.0(4) . .
O10 Nd5 Ge3 O3 -14.6(3) . .
O31 Nd5 Ge3 O3 -48.3(3) . .
O17 Nd5 Ge3 O3 73.5(3) . .
O37 Nd5 Ge3 O3 147.2(6) . .
O6W Nd5 Ge3 O3 65.2(3) . .
O52 Nd5 Ge3 O3 149.6(3) . .
Nd6 Nd5 Ge3 O3 -139.4(2) . .
Nd4 Nd5 Ge3 O3 -24.6(2) . .
O32 Nd5 Ge3 O2 -42.0(4) . .
O9 Nd5 Ge3 O2 -33.5(5) . .
O10 Nd5 Ge3 O2 76.8(4) . .
O31 Nd5 Ge3 O2 43.2(4) . .
O17 Nd5 Ge3 O2 164.9(4) . .
O37 Nd5 Ge3 O2 -121.4(6) . .
O6W Nd5 Ge3 O2 156.7(4) . .
O52 Nd5 Ge3 O2 -118.9(4) . .
Nd6 Nd5 Ge3 O2 -48.0(3) . .
Nd4 Nd5 Ge3 O2 66.9(3) . .
O32 Nd5 Ge3 C7 108.4(4) . .
O9 Nd5 Ge3 C7 116.9(5) . .
O10 Nd5 Ge3 C7 -132.8(4) . .
O31 Nd5 Ge3 C7 -166.4(4) . .
O17 Nd5 Ge3 C7 -44.7(4) . .
O37 Nd5 Ge3 C7 29.0(6) . .
O6W Nd5 Ge3 C7 -52.9(4) . .
O52 Nd5 Ge3 C7 31.5(4) . .
Nd6 Nd5 Ge3 C7 102.4(4) . .
Nd4 Nd5 Ge3 C7 -142.7(4) . .
O32 Nd5 Ge3 O17 153.1(3) . .
O9 Nd5 Ge3 O17 161.6(4) . .
O10 Nd5 Ge3 O17 -88.1(3) . .
O31 Nd5 Ge3 O17 -121.8(3) . .
O37 Nd5 Ge3 O17 73.7(6) . .
O6W Nd5 Ge3 O17 -8.2(4) . .
O52 Nd5 Ge3 O17 76.1(3) . .
Nd6 Nd5 Ge3 O17 147.1(3) . .
Nd4 Nd5 Ge3 O17 -98.0(3) . .
O32 Nd5 Ge3 Nd7 -92.10(19) . .
O9 Nd5 Ge3 Nd7 -83.7(3) . .
O10 Nd5 Ge3 Nd7 26.67(18) . .
O31 Nd5 Ge3 Nd7 -7.0(2) . .
O17 Nd5 Ge3 Nd7 114.8(3) . .
O37 Nd5 Ge3 Nd7 -171.5(5) . .
O6W Nd5 Ge3 Nd7 106.6(3) . .
O52 Nd5 Ge3 Nd7 -169.08(19) . .
Nd6 Nd5 Ge3 Nd7 -98.11(3) . .
Nd4 Nd5 Ge3 Nd7 16.74(3) . .
O31 Nd4 Ge4 O10 -7.6(4) . .
O36 Nd4 Ge4 O10 80.0(5) . .
O11 Nd4 Ge4 O10 118.4(5) . .
O47 Nd4 Ge4 O10 -74.9(7) . .
O4W Nd4 Ge4 O10 -85.4(5) . .
O19 Nd4 Ge4 O10 -158.3(5) . .
O5W Nd4 Ge4 O10 -162.5(5) . .
Nd5 Nd4 Ge4 O10 -11.6(4) . .
Nd3 Nd4 Ge4 O10 106.3(4) . .
O10 Nd4 Ge4 O4 -130.0(5) . .
O31 Nd4 Ge4 O4 -137.6(3) . .
O36 Nd4 Ge4 O4 -49.9(4) . .
O11 Nd4 Ge4 O4 -11.6(3) . .
O47 Nd4 Ge4 O4 155.1(7) . .
O4W Nd4 Ge4 O4 144.7(4) . .
O19 Nd4 Ge4 O4 71.7(4) . .
O5W Nd4 Ge4 O4 67.5(4) . .
Nd5 Nd4 Ge4 O4 -141.5(3) . .
Nd3 Nd4 Ge4 O4 -23.7(3) . .
O10 Nd4 Ge4 O3 -42.0(5) . .
O31 Nd4 Ge4 O3 -49.7(4) . .
O36 Nd4 Ge4 O3 38.0(4) . .
O11 Nd4 Ge4 O3 76.3(4) . .
O47 Nd4 Ge4 O3 -116.9(7) . .
O4W Nd4 Ge4 O3 -127.4(4) . .
O19 Nd4 Ge4 O3 159.6(5) . .
O5W Nd4 Ge4 O3 155.5(4) . .
Nd5 Nd4 Ge4 O3 -53.6(3) . .
Nd3 Nd4 Ge4 O3 64.2(3) . .
O10 Nd4 Ge4 C10 111.3(6) . .
O31 Nd4 Ge4 C10 103.7(5) . .
O36 Nd4 Ge4 C10 -168.7(5) . .
O11 Nd4 Ge4 C10 -130.3(5) . .
O47 Nd4 Ge4 C10 36.4(7) . .
O4W Nd4 Ge4 C10 25.9(5) . .
O19 Nd4 Ge4 C10 -47.0(5) . .
O5W Nd4 Ge4 C10 -51.2(5) . .
Nd5 Nd4 Ge4 C10 99.7(4) . .
Nd3 Nd4 Ge4 C10 -142.4(4) . .
O10 Nd4 Ge4 O19 158.3(5) . .
O31 Nd4 Ge4 O19 150.7(4) . .
O36 Nd4 Ge4 O19 -121.6(4) . .
O11 Nd4 Ge4 O19 -83.3(4) . .
O47 Nd4 Ge4 O19 83.4(7) . .
O4W Nd4 Ge4 O19 73.0(4) . .
O5W Nd4 Ge4 O19 -4.2(4) . .
Nd5 Nd4 Ge4 O19 146.7(3) . .
Nd3 Nd4 Ge4 O19 -95.4(3) . .
O35 Nd2 Ge6 O12 -8.7(4) . .
O7 Nd2 Ge6 O12 112.1(4) . .
O34 Nd2 Ge6 O12 73.9(5) . .
O23 Nd2 Ge6 O12 -163.6(5) . .
O49 Nd2 Ge6 O12 -88.6(5) . .
O43 Nd2 Ge6 O12 -75.4(8) . .
O2W Nd2 Ge6 O12 -167.1(5) . .
Ge10 Nd2 Ge6 O12 48.1(4) . .
Nd3 Nd2 Ge6 O12 -17.4(4) . .
Nd1 Nd2 Ge6 O12 101.3(4) . .
O35 Nd2 Ge6 O6 -132.6(3) . .
O7 Nd2 Ge6 O6 -11.7(3) . .
O34 Nd2 Ge6 O6 -49.9(3) . .
O12 Nd2 Ge6 O6 -123.8(5) . .
O23 Nd2 Ge6 O6 72.6(4) . .
O49 Nd2 Ge6 O6 147.6(3) . .
O43 Nd2 Ge6 O6 160.8(7) . .
O2W Nd2 Ge6 O6 69.0(3) . .
Ge10 Nd2 Ge6 O6 -75.7(2) . .
Nd3 Nd2 Ge6 O6 -141.2(2) . .
Nd1 Nd2 Ge6 O6 -22.5(2) . .
O35 Nd2 Ge6 O5 -41.5(4) . .
O7 Nd2 Ge6 O5 79.3(4) . .
O34 Nd2 Ge6 O5 41.2(4) . .
O12 Nd2 Ge6 O5 -32.7(5) . .
O23 Nd2 Ge6 O5 163.7(5) . .
O49 Nd2 Ge6 O5 -121.4(4) . .
O43 Nd2 Ge6 O5 -108.1(7) . .
O2W Nd2 Ge6 O5 160.1(4) . .
Ge10 Nd2 Ge6 O5 15.4(3) . .
Nd3 Nd2 Ge6 O5 -50.2(3) . .
Nd1 Nd2 Ge6 O5 68.5(3) . .
O35 Nd2 Ge6 C16 109.6(4) . .
O7 Nd2 Ge6 C16 -129.6(4) . .
O34 Nd2 Ge6 C16 -167.8(5) . .
O12 Nd2 Ge6 C16 118.3(6) . .
O23 Nd2 Ge6 C16 -45.3(5) . .
O49 Nd2 Ge6 C16 29.7(5) . .
O43 Nd2 Ge6 C16 42.9(8) . .
O2W Nd2 Ge6 C16 -48.9(5) . .
Ge10 Nd2 Ge6 C16 166.4(4) . .
Nd3 Nd2 Ge6 C16 100.9(4) . .
Nd1 Nd2 Ge6 C16 -140.4(4) . .
O35 Nd2 Ge6 O23 154.8(3) . .
O7 Nd2 Ge6 O23 -84.3(4) . .
O34 Nd2 Ge6 O23 -122.5(4) . .
O12 Nd2 Ge6 O23 163.6(5) . .
O49 Nd2 Ge6 O23 75.0(4) . .
O43 Nd2 Ge6 O23 88.2(7) . .
O2W Nd2 Ge6 O23 -3.6(4) . .
Ge10 Nd2 Ge6 O23 -148.3(3) . .
Nd3 Nd2 Ge6 O23 146.2(3) . .
Nd1 Nd2 Ge6 O23 -95.1(3) . .
O33 Nd6 Ge8 O32 118.3(5) . .
O9 Nd6 Ge8 O32 -3.1(5) . .
O8 Nd6 Ge8 O32 83.0(5) . .
O51 Nd6 Ge8 O32 -89.7(5) . .
O15 Nd6 Ge8 O32 -70.4(6) . .
O53 Nd6 Ge8 O32 -162.3(5) . .
O39 Nd6 Ge8 O32 -150.1(5) . .
Ge2 Nd6 Ge8 O32 54.6(4) . .
Nd5 Nd6 Ge8 O32 -10.9(4) . .
Nd1 Nd6 Ge8 O32 110.6(4) . .
O33 Nd6 Ge8 O25 76.8(4) . .
O9 Nd6 Ge8 O25 -44.6(4) . .
O8 Nd6 Ge8 O25 41.5(4) . .
O32 Nd6 Ge8 O25 -41.5(5) . .
O51 Nd6 Ge8 O25 -131.2(4) . .
O15 Nd6 Ge8 O25 -111.9(5) . .
O53 Nd6 Ge8 O25 156.2(4) . .
O39 Nd6 Ge8 O25 168.4(5) . .
Ge2 Nd6 Ge8 O25 13.1(4) . .
Nd5 Nd6 Ge8 O25 -52.4(3) . .
Nd1 Nd6 Ge8 O25 69.1(3) . .
O33 Nd6 Ge8 O26 -13.3(3) . .
O9 Nd6 Ge8 O26 -134.6(3) . .
O8 Nd6 Ge8 O26 -48.5(4) . .
O32 Nd6 Ge8 O26 -131.5(5) . .
O51 Nd6 Ge8 O26 138.8(3) . .
O15 Nd6 Ge8 O26 158.0(5) . .
O53 Nd6 Ge8 O26 66.2(3) . .
O39 Nd6 Ge8 O26 78.4(4) . .
Ge2 Nd6 Ge8 O26 -76.9(3) . .
Nd5 Nd6 Ge8 O26 -142.4(3) . .
Nd1 Nd6 Ge8 O26 -20.9(3) . .
O33 Nd6 Ge8 C22 -133.0(5) . .
O9 Nd6 Ge8 C22 105.7(5) . .
O8 Nd6 Ge8 C22 -168.2(5) . .
O32 Nd6 Ge8 C22 108.7(6) . .
O51 Nd6 Ge8 C22 19.1(5) . .
O15 Nd6 Ge8 C22 38.3(6) . .
O53 Nd6 Ge8 C22 -53.6(5) . .
O39 Nd6 Ge8 C22 -41.3(6) . .
Ge2 Nd6 Ge8 C22 163.4(5) . .
Nd5 Nd6 Ge8 C22 97.9(5) . .
Nd1 Nd6 Ge8 C22 -140.6(5) . .
O35 Nd2 Ge10 O34 112.5(5) . .
O7 Nd2 Ge10 O34 -8.5(5) . .
O12 Nd2 Ge10 O34 75.3(5) . .
O23 Nd2 Ge10 O34 -59.8(8) . .
O49 Nd2 Ge10 O34 -179.8(5) . .
O43 Nd2 Ge10 O34 -152.7(5) . .
O2W Nd2 Ge10 O34 -96.9(5) . .
Ge6 Nd2 Ge10 O34 49.9(4) . .
Nd3 Nd2 Ge10 O34 104.5(4) . .
Nd1 Nd2 Ge10 O34 -13.9(4) . .
O35 Nd2 Ge10 O28 -17.6(3) . .
O7 Nd2 Ge10 O28 -138.6(3) . .
O34 Nd2 Ge10 O28 -130.2(5) . .
O12 Nd2 Ge10 O28 -54.9(3) . .
O23 Nd2 Ge10 O28 170.0(7) . .
O49 Nd2 Ge10 O28 50.0(3) . .
O43 Nd2 Ge10 O28 77.2(4) . .
O2W Nd2 Ge10 O28 133.0(3) . .
Ge6 Nd2 Ge10 O28 -80.3(2) . .
Nd3 Nd2 Ge10 O28 -25.7(2) . .
Nd1 Nd2 Ge10 O28 -144.0(2) . .
O35 Nd2 Ge10 O27 71.6(4) . .
O7 Nd2 Ge10 O27 -49.4(4) . .
O34 Nd2 Ge10 O27 -40.9(6) . .
O12 Nd2 Ge10 O27 34.3(4) . .
O23 Nd2 Ge10 O27 -100.8(7) . .
O49 Nd2 Ge10 O27 139.2(4) . .
O43 Nd2 Ge10 O27 166.4(5) . .
O2W Nd2 Ge10 O27 -137.8(4) . .
Ge6 Nd2 Ge10 O27 9.0(4) . .
Nd3 Nd2 Ge10 O27 63.5(4) . .
Nd1 Nd2 Ge10 O27 -54.8(4) . .
O35 Nd2 Ge10 C28 -136.6(5) . .
O7 Nd2 Ge10 C28 102.5(5) . .
O34 Nd2 Ge10 C28 110.9(6) . .
O12 Nd2 Ge10 C28 -173.8(5) . .
O23 Nd2 Ge10 C28 51.1(7) . .
O49 Nd2 Ge10 C28 -68.9(5) . .
O43 Nd2 Ge10 C28 -41.8(5) . .
O2W Nd2 Ge10 C28 14.1(5) . .
Ge6 Nd2 Ge10 C28 160.8(4) . .
Nd3 Nd2 Ge10 C28 -144.6(4) . .
Nd1 Nd2 Ge10 C28 97.0(4) . .
O38 Nd8 Ge11 O35 -146.8(3) 10 .
O8W Nd8 Ge11 O35 139.5(4) . .
O9W Nd8 Ge11 O35 167.7(7) . .
O7W Nd8 Ge11 O35 -3.7(3) . .
O29 Nd8 Ge11 O35 -103.9(4) . .
O26 Nd8 Ge11 O35 34.2(3) . .
O27 Nd8 Ge11 O35 70.7(3) . .
O28 Nd8 Ge11 O35 97.1(4) . .
O30 Nd8 Ge11 O35 -78.1(3) . .
O25 Nd8 Ge11 O35 -44.0(3) . .
Ge12 Nd8 Ge11 O35 -80.3(2) . .
O38 Nd8 Ge11 O29 -42.9(3) 10 .
O8W Nd8 Ge11 O29 -116.6(4) . .
O9W Nd8 Ge11 O29 -88.4(8) . .
O7W Nd8 Ge11 O29 100.2(4) . .
O26 Nd8 Ge11 O29 138.1(4) . .
O27 Nd8 Ge11 O29 174.6(3) . .
O28 Nd8 Ge11 O29 -159.0(4) . .
O30 Nd8 Ge11 O29 25.8(3) . .
O25 Nd8 Ge11 O29 59.9(4) . .
Ge12 Nd8 Ge11 O29 23.6(3) . .
O38 Nd8 Ge11 O28 116.1(4) 10 .
O8W Nd8 Ge11 O28 42.4(4) . .
O9W Nd8 Ge11 O28 70.6(8) . .
O7W Nd8 Ge11 O28 -100.8(4) . .
O29 Nd8 Ge11 O28 159.0(4) . .
O26 Nd8 Ge11 O28 -62.8(4) . .
O27 Nd8 Ge11 O28 -26.4(3) . .
O30 Nd8 Ge11 O28 -175.2(3) . .
O25 Nd8 Ge11 O28 -141.0(4) . .
Ge12 Nd8 Ge11 O28 -177.4(3) . .
O38 Nd8 Ge11 C31 37.9(5) 10 .
O8W Nd8 Ge11 C31 -35.8(6) . .
O9W Nd8 Ge11 C31 -7.6(9) . .
O7W Nd8 Ge11 C31 -179.0(5) . .
O29 Nd8 Ge11 C31 80.8(6) . .
O26 Nd8 Ge11 C31 -141.1(5) . .
O27 Nd8 Ge11 C31 -104.6(5) . .
O28 Nd8 Ge11 C31 -78.2(6) . .
O30 Nd8 Ge11 C31 106.6(5) . .
O25 Nd8 Ge11 C31 140.7(6) . .
Ge12 Nd8 Ge11 C31 104.4(5) . .
O38 Nd8 Ge12 O36 177.7(3) 10 .
O8W Nd8 Ge12 O36 128.1(4) . .
O9W Nd8 Ge12 O36 -139.8(4) . .
O7W Nd8 Ge12 O36 -4.5(3) . .
O29 Nd8 Ge12 O36 95.4(4) . .
O26 Nd8 Ge12 O36 -45.4(3) . .
O27 Nd8 Ge12 O36 32.1(3) . .
O28 Nd8 Ge12 O36 70.5(3) . .
O30 Nd8 Ge12 O36 -103.7(4) . .
O25 Nd8 Ge12 O36 -81.2(3) . .
Ge11 Nd8 Ge12 O36 71.8(2) . .
O38 Nd8 Ge12 O30 -78.7(3) 10 .
O8W Nd8 Ge12 O30 -128.3(4) . .
O9W Nd8 Ge12 O30 -36.1(4) . .
O7W Nd8 Ge12 O30 99.2(3) . .
O29 Nd8 Ge12 O30 -160.9(4) . .
O26 Nd8 Ge12 O30 58.3(4) . .
O27 Nd8 Ge12 O30 135.8(4) . .
O28 Nd8 Ge12 O30 174.2(3) . .
O25 Nd8 Ge12 O30 22.5(3) . .
Ge11 Nd8 Ge12 O30 175.5(3) . .
O38 Nd8 Ge12 O29 82.3(4) 10 .
O8W Nd8 Ge12 O29 32.7(4) . .
O9W Nd8 Ge12 O29 124.8(5) . .
O7W Nd8 Ge12 O29 -99.9(4) . .
O26 Nd8 Ge12 O29 -140.8(4) . .
O27 Nd8 Ge12 O29 -63.3(4) . .
O28 Nd8 Ge12 O29 -24.9(3) . .
O30 Nd8 Ge12 O29 160.9(4) . .
O25 Nd8 Ge12 O29 -176.6(3) . .
Ge11 Nd8 Ge12 O29 -23.6(3) . .
O38 Nd8 Ge12 C34 4.7(5) 10 .
O8W Nd8 Ge12 C34 -44.9(6) . .
O9W Nd8 Ge12 C34 47.3(6) . .
O7W Nd8 Ge12 C34 -177.5(5) . .
O29 Nd8 Ge12 C34 -77.6(6) . .
O26 Nd8 Ge12 C34 141.7(5) . .
O27 Nd8 Ge12 C34 -140.8(5) . .
O28 Nd8 Ge12 C34 -102.4(5) . .
O30 Nd8 Ge12 C34 83.4(6) . .
O25 Nd8 Ge12 C34 105.9(5) . .
Ge11 Nd8 Ge12 C34 -101.1(5) . .
O22 Nd9 N3 C50 -22.0(15) 9_554 .
O40 Nd9 N3 C50 104.5(16) . .
O13W Nd9 N3 C50 61.0(16) . .
O16 Nd9 N3 C50 -104.9(16) . .
O53 Nd9 N3 C50 173.9(16) . .
O51 Nd9 N3 C50 -161.3(14) . .
N5 Nd9 N3 C50 -58.8(18) . .
Nd6 Nd9 N3 C50 -175.1(15) . .
O22 Nd9 N3 C48 168.5(11) 9_554 .
O40 Nd9 N3 C48 -65.0(12) . .
O13W Nd9 N3 C48 -108.5(12) . .
O16 Nd9 N3 C48 85.6(10) . .
O53 Nd9 N3 C48 4.4(9) . .
O51 Nd9 N3 C48 29.2(13) . .
N5 Nd9 N3 C48 131.8(11) . .
Nd6 Nd9 N3 C48 15.4(11) . .
O22 Nd9 N5 C43 -158.7(11) 9_554 .
O40 Nd9 N5 C43 72.3(11) . .
O13W Nd9 N5 C43 135.5(10) . .
O16 Nd9 N5 C43 -77.4(10) . .
O53 Nd9 N5 C43 -14.7(13) . .
O51 Nd9 N5 C43 3.5(9) . .
N3 Nd9 N5 C43 -121.3(9) . .
Nd6 Nd9 N5 C43 -4.7(11) . .
O22 Nd9 N5 C45 16.0(14) 9_554 .
O40 Nd9 N5 C45 -113.0(15) . .
O13W Nd9 N5 C45 -49.8(16) . .
O16 Nd9 N5 C45 97.3(14) . .
O53 Nd9 N5 C45 160.0(13) . .
O51 Nd9 N5 C45 178.2(16) . .
N3 Nd9 N5 C45 53.4(17) . .
Nd6 Nd9 N5 C45 170.0(14) . .
O7 Ge1 O1 Ge2 -23.2(6) . .
O6 Ge1 O1 Ge2 -133.9(5) . .
C1 Ge1 O1 Ge2 111.4(6) . .
Nd7 Ge1 O1 Ge2 -118.9(6) . .
O7 Ge1 O1 Nd7 95.6(3) . .
O6 Ge1 O1 Nd7 -15.0(3) . .
C1 Ge1 O1 Nd7 -129.7(4) . .
O8 Ge2 O1 Ge1 20.3(6) . .
O2 Ge2 O1 Ge1 133.2(5) . .
C4 Ge2 O1 Ge1 -111.1(7) . .
Nd7 Ge2 O1 Ge1 119.7(6) . .
Nd6 Ge2 O1 Ge1 42.4(7) . .
O8 Ge2 O1 Nd7 -99.4(3) . .
O2 Ge2 O1 Nd7 13.5(3) . .
C4 Ge2 O1 Nd7 129.1(5) . .
Nd6 Ge2 O1 Nd7 -77.4(3) . .
O14 Nd7 O1 Ge1 94.1(6) 11_454 .
O10W Nd7 O1 Ge1 -66.5(3) . .
O2 Nd7 O1 Ge1 -148.4(4) . .
O3 Nd7 O1 Ge1 -132.1(3) . .
O6 Nd7 O1 Ge1 12.4(2) . .
O12W Nd7 O1 Ge1 89.1(4) . .
O11W Nd7 O1 Ge1 155.1(3) . .
O4 Nd7 O1 Ge1 -63.9(5) . .
O5 Nd7 O1 Ge1 -2.1(4) . .
Ge3 Nd7 O1 Ge1 -134.7(3) . .
Ge2 Nd7 O1 Ge1 -137.4(5) . .
O14 Nd7 O1 Ge2 -128.5(5) 11_454 .
O10W Nd7 O1 Ge2 70.9(3) . .
O2 Nd7 O1 Ge2 -11.0(3) . .
O3 Nd7 O1 Ge2 5.3(4) . .
O6 Nd7 O1 Ge2 149.8(4) . .
O12W Nd7 O1 Ge2 -133.5(4) . .
O11W Nd7 O1 Ge2 -67.5(3) . .
O4 Nd7 O1 Ge2 73.4(5) . .
O5 Nd7 O1 Ge2 135.3(3) . .
Ge3 Nd7 O1 Ge2 2.7(3) . .
O8 Ge2 O2 Ge3 -35.1(6) . .
O1 Ge2 O2 Ge3 -140.8(5) . .
C4 Ge2 O2 Ge3 108.6(6) . .
Nd7 Ge2 O2 Ge3 -126.5(6) . .
Nd6 Ge2 O2 Ge3 -6.5(5) . .
O8 Ge2 O2 Nd7 91.4(3) . .
O1 Ge2 O2 Nd7 -14.3(3) . .
C4 Ge2 O2 Nd7 -124.9(5) . .
Nd6 Ge2 O2 Nd7 120.0(2) . .
O9 Ge3 O2 Ge2 27.8(6) . .
O3 Ge3 O2 Ge2 140.8(5) . .
C7 Ge3 O2 Ge2 -103.4(6) . .
O17 Ge3 O2 Ge2 136.0(14) . .
Nd7 Ge3 O2 Ge2 127.1(6) . .
Nd5 Ge3 O2 Ge2 47.7(6) . .
O9 Ge3 O2 Nd7 -99.3(3) . .
O3 Ge3 O2 Nd7 13.6(3) . .
C7 Ge3 O2 Nd7 129.4(4) . .
O17 Ge3 O2 Nd7 8.8(18) . .
Nd5 Ge3 O2 Nd7 -79.5(3) . .
O14 Nd7 O2 Ge2 135.5(5) 11_454 .
O10W Nd7 O2 Ge2 -69.9(3) . .
O3 Nd7 O2 Ge2 -151.5(4) . .
O6 Nd7 O2 Ge2 -6.2(4) . .
O12W Nd7 O2 Ge2 65.9(4) . .
O11W Nd7 O2 Ge2 127.5(4) . .
O4 Nd7 O2 Ge2 -134.7(3) . .
O1 Nd7 O2 Ge2 11.5(3) . .
O5 Nd7 O2 Ge2 -70.7(5) . .
Ge3 Nd7 O2 Ge2 -140.4(5) . .
O14 Nd7 O2 Ge3 -84.1(5) 11_454 .
O10W Nd7 O2 Ge3 70.5(3) . .
O3 Nd7 O2 Ge3 -11.1(3) . .
O6 Nd7 O2 Ge3 134.2(3) . .
O12W Nd7 O2 Ge3 -153.6(3) . .
O11W Nd7 O2 Ge3 -92.1(4) . .
O4 Nd7 O2 Ge3 5.7(4) . .
O1 Nd7 O2 Ge3 151.9(4) . .
O5 Nd7 O2 Ge3 69.8(5) . .
Ge2 Nd7 O2 Ge3 140.4(5) . .
O9 Ge3 O3 Ge4 -36.0(6) . .
O2 Ge3 O3 Ge4 -140.2(5) . .
C7 Ge3 O3 Ge4 110.9(6) . .
O17 Ge3 O3 Ge4 38.9(5) . .
Nd7 Ge3 O3 Ge4 -126.7(6) . .
Nd5 Ge3 O3 Ge4 -3.9(5) . .
O9 Ge3 O3 Nd7 90.7(3) . .
O2 Ge3 O3 Nd7 -13.6(3) . .
C7 Ge3 O3 Nd7 -122.4(5) . .
O17 Ge3 O3 Nd7 165.6(3) . .
Nd5 Ge3 O3 Nd7 122.8(2) . .
O10 Ge4 O3 Ge3 26.2(6) . .
O4 Ge4 O3 Ge3 140.6(5) . .
C10 Ge4 O3 Ge3 -102.9(6) . .
O19 Ge4 O3 Ge3 140.0(10) . .
Nd4 Ge4 O3 Ge3 50.6(6) . .
O10 Ge4 O3 Nd7 -99.1(3) . .
O4 Ge4 O3 Nd7 15.3(3) . .
C10 Ge4 O3 Nd7 131.7(5) . .
O19 Ge4 O3 Nd7 14.6(13) . .
Nd4 Ge4 O3 Nd7 -74.8(4) . .
O14 Nd7 O3 Ge3 143.4(4) 11_454 .
O10W Nd7 O3 Ge3 -70.6(3) . .
O2 Nd7 O3 Ge3 11.1(3) . .
O6 Nd7 O3 Ge3 -75.6(5) . .
O12W Nd7 O3 Ge3 84.3(5) . .
O11W Nd7 O3 Ge3 84.7(4) . .
O4 Nd7 O3 Ge3 -150.2(4) . .
O1 Nd7 O3 Ge3 -5.1(4) . .
O5 Nd7 O3 Ge3 -135.5(3) . .
Ge2 Nd7 O3 Ge3 -2.4(3) . .
O14 Nd7 O3 Ge4 -78.5(4) 11_454 .
O10W Nd7 O3 Ge4 67.5(3) . .
O2 Nd7 O3 Ge4 149.2(4) . .
O6 Nd7 O3 Ge4 62.5(5) . .
O12W Nd7 O3 Ge4 -137.7(5) . .
O11W Nd7 O3 Ge4 -137.2(4) . .
O4 Nd7 O3 Ge4 -12.2(3) . .
O1 Nd7 O3 Ge4 133.0(3) . .
O5 Nd7 O3 Ge4 2.6(4) . .
Ge3 Nd7 O3 Ge4 138.1(5) . .
Ge2 Nd7 O3 Ge4 135.7(3) . .
O10 Ge4 O4 Ge5 -35.1(7) . .
O3 Ge4 O4 Ge5 -141.2(6) . .
C10 Ge4 O4 Ge5 108.7(7) . .
O19 Ge4 O4 Ge5 38.6(6) . .
Nd4 Ge4 O4 Ge5 -5.3(6) . .
O10 Ge4 O4 Nd7 91.6(4) . .
O3 Ge4 O4 Nd7 -14.6(3) . .
C10 Ge4 O4 Nd7 -124.7(5) . .
O19 Ge4 O4 Nd7 165.3(4) . .
Nd4 Ge4 O4 Nd7 121.4(2) . .
O11 Ge5 O4 Ge4 25.4(7) . .
O5 Ge5 O4 Ge4 141.5(6) . .
C13 Ge5 O4 Ge4 -106.3(7) . .
O11 Ge5 O4 Nd7 -101.2(3) . .
O5 Ge5 O4 Nd7 14.9(3) . .
C13 Ge5 O4 Nd7 127.2(4) . .
O14 Nd7 O4 Ge4 122.4(5) 11_454 .
O10W Nd7 O4 Ge4 -71.1(3) . .
O2 Nd7 O4 Ge4 -5.1(4) . .
O3 Nd7 O4 Ge4 12.3(3) . .
O6 Nd7 O4 Ge4 -135.2(3) . .
O12W Nd7 O4 Ge4 144.8(4) . .
O11W Nd7 O4 Ge4 65.9(4) . .
O1 Nd7 O4 Ge4 -73.7(5) . .
O5 Nd7 O4 Ge4 -151.2(4) . .
Ge3 Nd7 O4 Ge4 -2.2(3) . .
Ge2 Nd7 O4 Ge4 -32.8(4) . .
O14 Nd7 O4 Ge5 -97.8(5) 11_454 .
O10W Nd7 O4 Ge5 68.6(3) . .
O2 Nd7 O4 Ge5 134.7(3) . .
O3 Nd7 O4 Ge5 152.1(4) . .
O6 Nd7 O4 Ge5 4.6(4) . .
O12W Nd7 O4 Ge5 -75.5(5) . .
O11W Nd7 O4 Ge5 -154.4(3) . .
O1 Nd7 O4 Ge5 66.1(5) . .
O5 Nd7 O4 Ge5 -11.4(3) . .
Ge3 Nd7 O4 Ge5 137.6(3) . .
Ge2 Nd7 O4 Ge5 106.9(3) . .
O11 Ge5 O5 Ge6 -22.5(7) . .
O4 Ge5 O5 Ge6 -133.2(6) . .
C13 Ge5 O5 Ge6 111.9(6) . .
O11 Ge5 O5 Nd7 96.6(3) . .
O4 Ge5 O5 Nd7 -14.1(3) . .
C13 Ge5 O5 Nd7 -129.0(4) . .
O12 Ge6 O5 Ge5 21.8(6) . .
O6 Ge6 O5 Ge5 134.1(6) . .
C16 Ge6 O5 Ge5 -109.5(7) . .
O23 Ge6 O5 Ge5 127.5(14) . .
Nd2 Ge6 O5 Ge5 41.6(7) . .
O12 Ge6 O5 Nd7 -97.5(3) . .
O6 Ge6 O5 Nd7 14.8(3) . .
C16 Ge6 O5 Nd7 131.2(4) . .
O23 Ge6 O5 Nd7 8.2(18) . .
Nd2 Ge6 O5 Nd7 -77.7(4) . .
O14 Nd7 O5 Ge5 90.7(5) 11_454 .
O10W Nd7 O5 Ge5 -69.9(3) . .
O2 Nd7 O5 Ge5 -69.2(5) . .
O3 Nd7 O5 Ge5 -3.3(4) . .
O6 Nd7 O5 Ge5 -150.6(4) . .
O12W Nd7 O5 Ge5 153.2(4) . .
O11W Nd7 O5 Ge5 83.0(5) . .
O4 Nd7 O5 Ge5 11.4(3) . .
O1 Nd7 O5 Ge5 -135.8(3) . .
Ge3 Nd7 O5 Ge5 -30.8(4) . .
Ge2 Nd7 O5 Ge5 -107.2(3) . .
O14 Nd7 O5 Ge6 -131.1(5) 11_454 .
O10W Nd7 O5 Ge6 68.3(3) . .
O2 Nd7 O5 Ge6 69.0(6) . .
O3 Nd7 O5 Ge6 134.9(3) . .
O6 Nd7 O5 Ge6 -12.4(3) . .
O12W Nd7 O5 Ge6 -68.6(4) . .
O11W Nd7 O5 Ge6 -138.9(4) . .
O4 Nd7 O5 Ge6 149.6(4) . .
O1 Nd7 O5 Ge6 2.4(4) . .
Ge3 Nd7 O5 Ge6 107.4(3) . .
Ge2 Nd7 O5 Ge6 31.0(4) . .
O12 Ge6 O6 Ge1 -40.6(6) . .
O5 Ge6 O6 Ge1 -144.3(5) . .
C16 Ge6 O6 Ge1 105.2(7) . .
O23 Ge6 O6 Ge1 34.4(5) . .
Nd2 Ge6 O6 Ge1 -7.5(5) . .
O12 Ge6 O6 Nd7 87.3(4) . .
O5 Ge6 O6 Nd7 -16.5(3) . .
C16 Ge6 O6 Nd7 -127.0(5) . .
O23 Ge6 O6 Nd7 162.2(3) . .
Nd2 Ge6 O6 Nd7 120.3(2) . .
O7 Ge1 O6 Ge6 29.7(6) . .
O1 Ge1 O6 Ge6 145.0(5) . .
C1 Ge1 O6 Ge6 -101.8(6) . .
Nd7 Ge1 O6 Ge6 129.3(6) . .
O7 Ge1 O6 Nd7 -99.6(3) . .
O1 Ge1 O6 Nd7 15.6(3) . .
C1 Ge1 O6 Nd7 128.8(5) . .
O14 Nd7 O6 Ge6 76.8(4) 11_454 .
O10W Nd7 O6 Ge6 -67.6(3) . .
O2 Nd7 O6 Ge6 -132.9(3) . .
O3 Nd7 O6 Ge6 -62.6(5) . .
O12W Nd7 O6 Ge6 130.7(4) . .
O11W Nd7 O6 Ge6 145.8(4) . .
O4 Nd7 O6 Ge6 -3.1(4) . .
O1 Nd7 O6 Ge6 -150.9(4) . .
O5 Nd7 O6 Ge6 12.9(3) . .
Ge3 Nd7 O6 Ge6 -103.7(3) . .
Ge2 Nd7 O6 Ge6 -135.9(3) . .
O14 Nd7 O6 Ge1 -144.6(4) 11_454 .
O10W Nd7 O6 Ge1 71.0(3) . .
O2 Nd7 O6 Ge1 5.7(4) . .
O3 Nd7 O6 Ge1 76.0(5) . .
O12W Nd7 O6 Ge1 -90.7(4) . .
O11W Nd7 O6 Ge1 -75.6(5) . .
O4 Nd7 O6 Ge1 135.4(3) . .
O1 Nd7 O6 Ge1 -12.3(2) . .
O5 Nd7 O6 Ge1 151.5(4) . .
Ge3 Nd7 O6 Ge1 34.9(4) . .
Ge2 Nd7 O6 Ge1 2.6(2) . .
O1 Ge1 O7 Nd2 -146.9(4) . .
O6 Ge1 O7 Nd2 -48.5(5) . .
C1 Ge1 O7 Nd2 81.0(6) . .
Nd7 Ge1 O7 Nd2 -96.1(4) . .
O1 Ge1 O7 Nd1 49.8(5) . .
O6 Ge1 O7 Nd1 148.3(4) . .
C1 Ge1 O7 Nd1 -82.3(6) . .
Nd7 Ge1 O7 Nd1 100.6(4) . .
O35 Nd2 O7 Ge1 117.8(5) . .
O34 Nd2 O7 Ge1 -176.8(6) . .
O12 Nd2 O7 Ge1 59.0(5) . .
O23 Nd2 O7 Ge1 -10.9(5) . .
O49 Nd2 O7 Ge1 -7.5(8) . .
O43 Nd2 O7 Ge1 -143.0(4) . .
O2W Nd2 O7 Ge1 -77.1(5) . .
Ge6 Nd2 O7 Ge1 34.0(4) . .
Ge10 Nd2 O7 Ge1 -172.9(4) . .
Nd3 Nd2 O7 Ge1 79.7(5) . .
Nd1 Nd2 O7 Ge1 -164.6(7) . .
O35 Nd2 O7 Nd1 -77.6(4) . .
O34 Nd2 O7 Nd1 -12.2(3) . .
O12 Nd2 O7 Nd1 -136.4(3) . .
O23 Nd2 O7 Nd1 153.7(4) . .
O49 Nd2 O7 Nd1 157.1(4) . .
O43 Nd2 O7 Nd1 21.5(5) . .
O2W Nd2 O7 Nd1 87.5(4) . .
Ge6 Nd2 O7 Nd1 -161.4(3) . .
Ge10 Nd2 O7 Nd1 -8.3(3) . .
Nd3 Nd2 O7 Nd1 -115.7(2) . .
O8 Nd1 O7 Ge1 -57.5(4) . .
O34 Nd1 O7 Ge1 178.0(5) . .
O33 Nd1 O7 Ge1 -118.9(4) . .
O41 Nd1 O7 Ge1 143.9(6) . .
O13 Nd1 O7 Ge1 23.0(4) . .
O1W Nd1 O7 Ge1 95.2(5) . .
O54 Nd1 O7 Ge1 -10.4(7) . .
Nd6 Nd1 O7 Ge1 -82.1(4) . .
Nd2 Nd1 O7 Ge1 165.7(7) . .
O8 Nd1 O7 Nd2 136.7(3) . .
O34 Nd1 O7 Nd2 12.3(3) . .
O33 Nd1 O7 Nd2 75.3(4) . .
O41 Nd1 O7 Nd2 -21.8(7) . .
O13 Nd1 O7 Nd2 -142.7(4) . .
O1W Nd1 O7 Nd2 -70.6(4) . .
O54 Nd1 O7 Nd2 -176.1(3) . .
Nd6 Nd1 O7 Nd2 112.1(3) . .
O2 Ge2 O8 Nd1 -148.4(4) . .
O1 Ge2 O8 Nd1 -52.2(5) . .
C4 Ge2 O8 Nd1 71.1(6) . .
Nd7 Ge2 O8 Nd1 -101.8(4) . .
Nd6 Ge2 O8 Nd1 155.5(7) . .
O2 Ge2 O8 Nd6 56.1(5) . .
O1 Ge2 O8 Nd6 152.3(4) . .
C4 Ge2 O8 Nd6 -84.4(6) . .
Nd7 Ge2 O8 Nd6 102.7(3) . .
O7 Nd1 O8 Ge2 64.8(4) . .
O34 Nd1 O8 Ge2 124.5(4) . .
O33 Nd1 O8 Ge2 -171.5(5) . .
O41 Nd1 O8 Ge2 -132.5(5) . .
O13 Nd1 O8 Ge2 -9.3(4) . .
O1W Nd1 O8 Ge2 8.1(8) . .
O54 Nd1 O8 Ge2 -88.3(5) . .
Nd6 Nd1 O8 Ge2 -157.6(6) . .
Nd2 Nd1 O8 Ge2 88.6(4) . .
O7 Nd1 O8 Nd6 -137.6(3) . .
O34 Nd1 O8 Nd6 -77.9(3) . .
O33 Nd1 O8 Nd6 -13.9(3) . .
O41 Nd1 O8 Nd6 25.0(6) . .
O13 Nd1 O8 Nd6 148.2(3) . .
O1W Nd1 O8 Nd6 165.6(5) . .
O54 Nd1 O8 Nd6 69.2(3) . .
Nd2 Nd1 O8 Nd6 -113.9(2) . .
O33 Nd6 O8 Ge2 174.5(5) . .
O9 Nd6 O8 Ge2 -57.8(4) . .
O32 Nd6 O8 Ge2 -118.2(4) . .
O51 Nd6 O8 Ge2 18.7(6) . .
O15 Nd6 O8 Ge2 18.5(4) . .
O53 Nd6 O8 Ge2 86.2(4) . .
O39 Nd6 O8 Ge2 142.5(5) . .
Ge8 Nd6 O8 Ge2 -150.4(2) . .
Nd5 Nd6 O8 Ge2 -79.8(4) . .
Nd1 Nd6 O8 Ge2 160.2(6) . .
O33 Nd6 O8 Nd1 14.4(3) . .
O9 Nd6 O8 Nd1 142.0(3) . .
O32 Nd6 O8 Nd1 81.7(3) . .
O51 Nd6 O8 Nd1 -141.4(3) . .
O15 Nd6 O8 Nd1 -141.7(3) . .
O53 Nd6 O8 Nd1 -74.0(3) . .
O39 Nd6 O8 Nd1 -17.7(6) . .
Ge2 Nd6 O8 Nd1 -160.2(6) . .
Ge8 Nd6 O8 Nd1 49.5(4) . .
Nd5 Nd6 O8 Nd1 120.1(2) . .
O3 Ge3 O9 Nd6 -145.7(4) . .
O2 Ge3 O9 Nd6 -51.2(5) . .
C7 Ge3 O9 Nd6 70.3(6) . .
O17 Ge3 O9 Nd6 138.9(5) . .
Nd7 Ge3 O9 Nd6 -97.9(4) . .
Nd5 Ge3 O9 Nd6 151.9(7) . .
O3 Ge3 O9 Nd5 62.4(4) . .
O2 Ge3 O9 Nd5 156.9(3) . .
C7 Ge3 O9 Nd5 -81.6(5) . .
O17 Ge3 O9 Nd5 -13.0(3) . .
Nd7 Ge3 O9 Nd5 110.2(3) . .
O33 Nd6 O9 Ge3 123.4(4) . .
O8 Nd6 O9 Ge3 61.7(4) . .
O32 Nd6 O9 Ge3 -166.7(5) . .
O51 Nd6 O9 Ge3 -77.7(5) . .
O15 Nd6 O9 Ge3 -8.0(4) . .
O53 Nd6 O9 Ge3 -18.3(7) . .
O39 Nd6 O9 Ge3 -134.7(5) . .
Ge2 Nd6 O9 Ge3 38.6(4) . .
Ge8 Nd6 O9 Ge3 -165.3(4) . .
Nd5 Nd6 O9 Ge3 -153.8(6) . .
Nd1 Nd6 O9 Ge3 84.2(4) . .
O33 Nd6 O9 Nd5 -82.8(3) . .
O8 Nd6 O9 Nd5 -144.5(3) . .
O32 Nd6 O9 Nd5 -12.9(2) . .
O51 Nd6 O9 Nd5 76.1(3) . .
O15 Nd6 O9 Nd5 145.8(3) . .
O53 Nd6 O9 Nd5 135.5(3) . .
O39 Nd6 O9 Nd5 19.1(5) . .
Ge2 Nd6 O9 Nd5 -167.6(3) . .
Ge8 Nd6 O9 Nd5 -11.5(2) . .
Nd1 Nd6 O9 Nd5 -122.01(19) . .
O32 Nd5 O9 Ge3 171.1(4) . .
O10 Nd5 O9 Ge3 -63.0(3) . .
O31 Nd5 O9 Ge3 -120.8(3) . .
O17 Nd5 O9 Ge3 13.2(3) . .
O37 Nd5 O9 Ge3 138.5(4) . .
O6W Nd5 O9 Ge3 13.6(6) . .
O52 Nd5 O9 Ge3 87.8(4) . .
Nd6 Nd5 O9 Ge3 158.0(5) . .
Nd4 Nd5 O9 Ge3 -86.2(3) . .
O32 Nd5 O9 Nd6 13.1(3) . .
O10 Nd5 O9 Nd6 139.0(3) . .
O31 Nd5 O9 Nd6 81.2(3) . .
O17 Nd5 O9 Nd6 -144.8(3) . .
O37 Nd5 O9 Nd6 -19.4(5) . .
O6W Nd5 O9 Nd6 -144.4(4) . .
O52 Nd5 O9 Nd6 -70.2(3) . .
Ge3 Nd5 O9 Nd6 -158.0(5) . .
Nd4 Nd5 O9 Nd6 115.8(2) . .
O4 Ge4 O10 Nd4 57.1(5) . .
O3 Ge4 O10 Nd4 151.1(4) . .
C10 Ge4 O10 Nd4 -85.5(5) . .
O19 Ge4 O10 Nd4 -15.5(4) . .
O4 Ge4 O10 Nd5 -144.3(5) . .
O3 Ge4 O10 Nd5 -50.4(5) . .
C10 Ge4 O10 Nd5 73.0(6) . .
O19 Ge4 O10 Nd5 143.0(5) . .
Nd4 Ge4 O10 Nd5 158.5(8) . .
O31 Nd4 O10 Ge4 171.9(5) . .
O36 Nd4 O10 Ge4 -118.0(4) . .
O11 Nd4 O10 Ge4 -56.6(4) . .
O47 Nd4 O10 Ge4 144.9(4) . .
O4W Nd4 O10 Ge4 89.4(4) . .
O19 Nd4 O10 Ge4 15.6(4) . .
O5W Nd4 O10 Ge4 23.2(6) . .
Nd5 Nd4 O10 Ge4 162.1(6) . .
Nd3 Nd4 O10 Ge4 -81.5(4) . .
O31 Nd4 O10 Nd5 9.8(3) . .
O36 Nd4 O10 Nd5 79.9(4) . .
O11 Nd4 O10 Nd5 141.3(3) . .
O47 Nd4 O10 Nd5 -17.2(6) . .
O4W Nd4 O10 Nd5 -72.7(4) . .
O19 Nd4 O10 Nd5 -146.5(4) . .
O5W Nd4 O10 Nd5 -138.9(4) . .
Ge4 Nd4 O10 Nd5 -162.1(6) . .
Nd3 Nd4 O10 Nd5 116.4(2) . .
O32 Nd5 O10 Ge4 124.3(5) . .
O9 Nd5 O10 Ge4 63.1(5) . .
O31 Nd5 O10 Ge4 -169.3(6) . .
O17 Nd5 O10 Ge4 -6.2(5) . .
O37 Nd5 O10 Ge4 -133.0(5) . .
O6W Nd5 O10 Ge4 -72.9(5) . .
O52 Nd5 O10 Ge4 12.5(7) . .
Ge3 Nd5 O10 Ge4 38.0(4) . .
Nd6 Nd5 O10 Ge4 86.7(5) . .
Nd4 Nd5 O10 Ge4 -159.5(7) . .
O32 Nd5 O10 Nd4 -76.1(4) . .
O9 Nd5 O10 Nd4 -137.3(3) . .
O31 Nd5 O10 Nd4 -9.7(3) . .
O17 Nd5 O10 Nd4 153.3(4) . .
O37 Nd5 O10 Nd4 26.5(5) . .
O6W Nd5 O10 Nd4 86.6(4) . .
O52 Nd5 O10 Nd4 172.0(3) . .
Ge3 Nd5 O10 Nd4 -162.5(3) . .
Nd6 Nd5 O10 Nd4 -113.8(3) . .
O5 Ge5 O11 Nd3 47.9(5) . .
O4 Ge5 O11 Nd3 148.5(4) . .
C13 Ge5 O11 Nd3 -82.6(5) . .
O5 Ge5 O11 Nd4 -144.0(4) . .
O4 Ge5 O11 Nd4 -43.4(5) . .
C13 Ge5 O11 Nd4 85.5(6) . .
O12 Nd3 O11 Ge5 -56.8(4) . .
O35 Nd3 O11 Ge5 -115.2(4) . .
O36 Nd3 O11 Ge5 180.0(5) . .
O45 Nd3 O11 Ge5 148.0(4) . .
O21 Nd3 O11 Ge5 25.4(4) . .
O50 Nd3 O11 Ge5 6.7(7) . .
O3W Nd3 O11 Ge5 98.1(5) . .
Nd2 Nd3 O11 Ge5 -78.1(4) . .
Nd4 Nd3 O11 Ge5 170.0(6) . .
O12 Nd3 O11 Nd4 133.1(3) . .
O35 Nd3 O11 Nd4 74.8(3) . .
O36 Nd3 O11 Nd4 9.9(3) . .
O45 Nd3 O11 Nd4 -22.1(5) . .
O21 Nd3 O11 Nd4 -144.7(3) . .
O50 Nd3 O11 Nd4 -163.3(4) . .
O3W Nd3 O11 Nd4 -71.9(4) . .
Nd2 Nd3 O11 Nd4 111.9(2) . .
O10 Nd4 O11 Ge5 55.1(5) . .
O31 Nd4 O11 Ge5 114.3(4) . .
O36 Nd4 O11 Ge5 -179.1(5) . .
O47 Nd4 O11 Ge5 -142.0(4) . .
O4W Nd4 O11 Ge5 -8.4(8) . .
O19 Nd4 O11 Ge5 -13.2(4) . .
O5W Nd4 O11 Ge5 -79.6(5) . .
Ge4 Nd4 O11 Ge5 31.8(4) . .
Nd5 Nd4 O11 Ge5 77.5(4) . .
Nd3 Nd4 O11 Ge5 -169.1(7) . .
O10 Nd4 O11 Nd3 -135.8(3) . .
O31 Nd4 O11 Nd3 -76.5(4) . .
O36 Nd4 O11 Nd3 -10.0(3) . .
O47 Nd4 O11 Nd3 27.2(5) . .
O4W Nd4 O11 Nd3 160.7(4) . .
O19 Nd4 O11 Nd3 156.0(4) . .
O5W Nd4 O11 Nd3 89.6(3) . .
Ge4 Nd4 O11 Nd3 -159.1(3) . .
Nd5 Nd4 O11 Nd3 -113.4(2) . .
O6 Ge6 O12 Nd3 -149.3(4) . .
O5 Ge6 O12 Nd3 -55.2(5) . .
C16 Ge6 O12 Nd3 67.7(7) . .
O23 Ge6 O12 Nd3 135.8(5) . .
Nd2 Ge6 O12 Nd3 147.2(7) . .
O6 Ge6 O12 Nd2 63.5(5) . .
O5 Ge6 O12 Nd2 157.6(4) . .
C16 Ge6 O12 Nd2 -79.5(6) . .
O23 Ge6 O12 Nd2 -11.4(4) . .
O35 Nd3 O12 Ge6 -166.1(6) . .
O11 Nd3 O12 Ge6 66.9(5) . .
O36 Nd3 O12 Ge6 127.2(5) . .
O45 Nd3 O12 Ge6 -137.6(5) . .
O21 Nd3 O12 Ge6 -8.2(5) . .
O50 Nd3 O12 Ge6 -83.2(5) . .
O3W Nd3 O12 Ge6 16.9(9) . .
Nd2 Nd3 O12 Ge6 -148.9(7) . .
Nd4 Nd3 O12 Ge6 92.5(5) . .
O35 Nd3 O12 Nd2 -17.2(3) . .
O11 Nd3 O12 Nd2 -144.3(3) . .
O36 Nd3 O12 Nd2 -84.0(3) . .
O45 Nd3 O12 Nd2 11.3(5) . .
O21 Nd3 O12 Nd2 140.6(3) . .
O50 Nd3 O12 Nd2 65.7(3) . .
O3W Nd3 O12 Nd2 165.8(5) . .
Nd4 Nd3 O12 Nd2 -118.6(2) . .
O35 Nd2 O12 Ge6 170.6(5) . .
O7 Nd2 O12 Ge6 -62.0(4) . .
O34 Nd2 O12 Ge6 -122.8(4) . .
O23 Nd2 O12 Ge6 11.8(4) . .
O49 Nd2 O12 Ge6 88.7(4) . .
O43 Nd2 O12 Ge6 148.8(4) . .
O2W Nd2 O12 Ge6 17.3(6) . .
Ge10 Nd2 O12 Ge6 -151.5(2) . .
Nd3 Nd2 O12 Ge6 153.2(6) . .
Nd1 Nd2 O12 Ge6 -86.3(4) . .
O35 Nd2 O12 Nd3 17.4(3) . .
O7 Nd2 O12 Nd3 144.8(3) . .
O34 Nd2 O12 Nd3 84.1(4) . .
O23 Nd2 O12 Nd3 -141.3(4) . .
O49 Nd2 O12 Nd3 -64.5(4) . .
O43 Nd2 O12 Nd3 -4.4(6) . .
O2W Nd2 O12 Nd3 -135.9(4) . .
Ge6 Nd2 O12 Nd3 -153.2(6) . .
Ge10 Nd2 O12 Nd3 55.3(4) . .
Nd1 Nd2 O12 Nd3 120.5(2) . .
O8 Nd1 O13 C3 171.3(16) . .
O7 Nd1 O13 C3 87.3(16) . .
O34 Nd1 O13 C3 54.2(17) . .
O33 Nd1 O13 C3 -159.8(15) . .
O41 Nd1 O13 C3 -55.3(17) . .
O1W Nd1 O13 C3 1.2(16) . .
O54 Nd1 O13 C3 -112.3(16) . .
Nd6 Nd1 O13 C3 -169.5(16) . .
Nd2 Nd1 O13 C3 66.9(16) . .
O33 Nd6 O15 C6 79.2(13) . .
O9 Nd6 O15 C6 -161.5(13) . .
O8 Nd6 O15 C6 110.8(13) . .
O32 Nd6 O15 C6 -129.3(12) . .
O51 Nd6 O15 C6 -69.0(13) . .
O53 Nd6 O15 C6 11.9(12) . .
O39 Nd6 O15 C6 -30.1(14) . .
Ge2 Nd6 O15 C6 122.1(14) . .
Ge8 Nd6 O15 C6 -89.6(14) . .
Nd5 Nd6 O15 C6 -141.1(13) . .
Nd1 Nd6 O15 C6 89.4(13) . .
O22 Nd9 O16 C6 -174.8(12) 9_554 .
O40 Nd9 O16 C6 37.0(15) . .
O13W Nd9 O16 C6 -113.2(12) . .
O53 Nd9 O16 C6 -28.2(11) . .
O51 Nd9 O16 C6 48.2(11) . .
N3 Nd9 O16 C6 -93.4(11) . .
N5 Nd9 O16 C6 109.2(11) . .
Nd6 Nd9 O16 C6 10.5(10) . .
O9 Ge3 O17 C9 -138.4(8) . .
O3 Ge3 O17 C9 106.5(8) . .
O2 Ge3 O17 C9 111.3(17) . .
C7 Ge3 O17 C9 -11.6(8) . .
Nd7 Ge3 O17 C9 118.9(7) . .
Nd5 Ge3 O17 C9 -149.5(9) . .
O9 Ge3 O17 Nd5 11.1(3) . .
O3 Ge3 O17 Nd5 -104.0(3) . .
O2 Ge3 O17 Nd5 -99.2(16) . .
C7 Ge3 O17 Nd5 137.9(4) . .
Nd7 Ge3 O17 Nd5 -91.6(2) . .
O32 Nd5 O17 C9 91.6(13) . .
O9 Nd5 O17 C9 120.7(13) . .
O10 Nd5 O17 C9 -153.3(13) . .
O31 Nd5 O17 C9 -129.3(12) . .
O37 Nd5 O17 C9 -23.2(14) . .
O6W Nd5 O17 C9 -59.0(12) . .
O52 Nd5 O17 C9 38.7(12) . .
Ge3 Nd5 O17 C9 129.4(13) . .
Nd6 Nd5 O17 C9 100.8(12) . .
Nd4 Nd5 O17 C9 -138.3(12) . .
O32 Nd5 O17 Ge3 -37.9(4) . .
O9 Nd5 O17 Ge3 -8.8(2) . .
O10 Nd5 O17 Ge3 77.2(3) . .
O31 Nd5 O17 Ge3 101.2(4) . .
O37 Nd5 O17 Ge3 -152.6(3) . .
O6W Nd5 O17 Ge3 171.5(4) . .
O52 Nd5 O17 Ge3 -90.8(3) . .
Nd6 Nd5 O17 Ge3 -28.6(2) . .
Nd4 Nd5 O17 Ge3 92.3(2) . .
O10 Ge4 O19 C12 -135.2(11) . .
O4 Ge4 O19 C12 107.5(11) . .
O3 Ge4 O19 C12 108.1(15) . .
C10 Ge4 O19 C12 -12.6(11) . .
Nd4 Ge4 O19 C12 -148.0(12) . .
O10 Ge4 O19 Nd4 12.8(3) . .
O4 Ge4 O19 Nd4 -104.6(3) . .
O3 Ge4 O19 Nd4 -103.9(11) . .
C10 Ge4 O19 Nd4 135.4(5) . .
O10 Nd4 O19 C12 118.7(15) . .
O31 Nd4 O19 C12 88.9(15) . .
O36 Nd4 O19 C12 -129.9(14) . .
O11 Nd4 O19 C12 -149.6(15) . .
O47 Nd4 O19 C12 -22.3(16) . .
O4W Nd4 O19 C12 33.5(15) . .
O5W Nd4 O19 C12 -55.4(15) . .
Ge4 Nd4 O19 C12 129.0(16) . .
Nd5 Nd4 O19 C12 100.2(15) . .
Nd3 Nd4 O19 C12 -135.7(14) . .
O10 Nd4 O19 Ge4 -10.3(3) . .
O31 Nd4 O19 Ge4 -40.1(4) . .
O36 Nd4 O19 Ge4 101.2(4) . .
O11 Nd4 O19 Ge4 81.5(3) . .
O47 Nd4 O19 Ge4 -151.2(3) . .
O4W Nd4 O19 Ge4 -95.4(4) . .
O5W Nd4 O19 Ge4 175.7(4) . .
Nd5 Nd4 O19 Ge4 -28.7(3) . .
Nd3 Nd4 O19 Ge4 95.3(2) . .
O12 Nd3 O21 C15 165.7(15) . .
O35 Nd3 O21 C15 -159.9(13) . .
O11 Nd3 O21 C15 83.0(14) . .
O36 Nd3 O21 C15 48.6(16) . .
O45 Nd3 O21 C15 -53.8(15) . .
O50 Nd3 O21 C15 -107.6(15) . .
O3W Nd3 O21 C15 -0.1(14) . .
Nd2 Nd3 O21 C15 -171.3(14) . .
Nd4 Nd3 O21 C15 63.1(14) . .
O12 Ge6 O23 C18 -139.1(10) . .
O6 Ge6 O23 C18 106.3(9) . .
O5 Ge6 O23 C18 113.0(17) . .
C16 Ge6 O23 C18 -12.6(10) . .
Nd2 Ge6 O23 C18 -149.2(10) . .
O12 Ge6 O23 Nd2 10.1(3) . .
O6 Ge6 O23 Nd2 -104.5(3) . .
O5 Ge6 O23 Nd2 -97.8(16) . .
C16 Ge6 O23 Nd2 136.6(5) . .
O35 Nd2 O23 C18 96.6(14) . .
O7 Nd2 O23 C18 -147.9(15) . .
O34 Nd2 O23 C18 -128.0(14) . .
O12 Nd2 O23 C18 123.4(15) . .
O49 Nd2 O23 C18 33.9(14) . .
O43 Nd2 O23 C18 -23.1(15) . .
O2W Nd2 O23 C18 -52.4(14) . .
Ge6 Nd2 O23 C18 131.3(15) . .
Ge10 Nd2 O23 C18 -93.1(15) . .
Nd3 Nd2 O23 C18 102.2(14) . .
Nd1 Nd2 O23 C18 -132.9(14) . .
O35 Nd2 O23 Ge6 -34.7(5) . .
O7 Nd2 O23 Ge6 80.8(3) . .
O34 Nd2 O23 Ge6 100.7(4) . .
O12 Nd2 O23 Ge6 -7.9(2) . .
O49 Nd2 O23 Ge6 -97.4(3) . .
O43 Nd2 O23 Ge6 -154.4(3) . .
O2W Nd2 O23 Ge6 176.3(4) . .
Ge10 Nd2 O23 Ge6 135.6(4) . .
Nd3 Nd2 O23 Ge6 -29.1(3) . .
Nd1 Nd2 O23 Ge6 95.8(2) . .
O31 Ge7 O25 Ge8 -22.9(7) . .
O30 Ge7 O25 Ge8 -133.8(6) . .
C19 Ge7 O25 Ge8 114.2(6) . .
O31 Ge7 O25 Nd8 96.6(3) . .
O30 Ge7 O25 Nd8 -14.2(3) . .
C19 Ge7 O25 Nd8 -126.3(4) . .
O32 Ge8 O25 Ge7 20.0(7) . .
O26 Ge8 O25 Ge7 134.1(6) . .
C22 Ge8 O25 Ge7 -107.9(7) . .
Nd6 Ge8 O25 Ge7 43.5(8) . .
O32 Ge8 O25 Nd8 -99.8(3) . .
O26 Ge8 O25 Nd8 14.3(3) . .
C22 Ge8 O25 Nd8 132.3(5) . .
Nd6 Ge8 O25 Nd8 -76.4(3) . .
O38 Nd8 O25 Ge7 69.5(4) 10 .
O8W Nd8 O25 Ge7 144.2(4) . .
O9W Nd8 O25 Ge7 135.8(4) . .
O7W Nd8 O25 Ge7 -68.2(3) . .
O29 Nd8 O25 Ge7 -3.1(4) . .
O26 Nd8 O25 Ge7 -148.7(4) . .
O27 Nd8 O25 Ge7 -132.9(3) . .
O28 Nd8 O25 Ge7 -69.1(6) . .
O30 Nd8 O25 Ge7 11.6(3) . .
Ge11 Nd8 O25 Ge7 -30.5(4) . .
Ge12 Nd8 O25 Ge7 -1.3(3) . .
O38 Nd8 O25 Ge8 -153.7(3) 10 .
O8W Nd8 O25 Ge8 -78.9(5) . .
O9W Nd8 O25 Ge8 -87.4(4) . .
O7W Nd8 O25 Ge8 68.7(3) . .
O29 Nd8 O25 Ge8 133.7(3) . .
O26 Nd8 O25 Ge8 -11.8(3) . .
O27 Nd8 O25 Ge8 4.0(4) . .
O28 Nd8 O25 Ge8 67.7(6) . .
O30 Nd8 O25 Ge8 148.5(4) . .
Ge11 Nd8 O25 Ge8 106.3(3) . .
Ge12 Nd8 O25 Ge8 135.6(3) . .
O33 Ge9 O26 Ge8 31.2(6) . .
O27 Ge9 O26 Ge8 142.4(6) . .
C25 Ge9 O26 Ge8 -100.1(7) . .
O33 Ge9 O26 Nd8 -96.7(3) . .
O27 Ge9 O26 Nd8 14.5(3) . .
C25 Ge9 O26 Nd8 132.0(5) . .
O32 Ge8 O26 Ge9 -36.2(7) . .
O25 Ge8 O26 Ge9 -142.5(6) . .
C22 Ge8 O26 Ge9 108.3(7) . .
Nd6 Ge8 O26 Ge9 -8.0(5) . .
O32 Ge8 O26 Nd8 90.8(4) . .
O25 Ge8 O26 Nd8 -15.4(3) . .
C22 Ge8 O26 Nd8 -124.7(5) . .
Nd6 Ge8 O26 Nd8 119.0(2) . .
O38 Nd8 O26 Ge9 -145.5(3) 10 .
O8W Nd8 O26 Ge9 -67.9(4) . .
O9W Nd8 O26 Ge9 -127.4(5) . .
O7W Nd8 O26 Ge9 68.6(3) . .
O29 Nd8 O26 Ge9 71.1(5) . .
O27 Nd8 O26 Ge9 -11.8(3) . .
O28 Nd8 O26 Ge9 3.7(4) . .
O30 Nd8 O26 Ge9 133.3(3) . .
O25 Nd8 O26 Ge9 150.7(4) . .
Ge11 Nd8 O26 Ge9 33.0(4) . .
Ge12 Nd8 O26 Ge9 107.0(3) . .
O38 Nd8 O26 Ge8 75.9(4) 10 .
O8W Nd8 O26 Ge8 153.6(3) . .
O9W Nd8 O26 Ge8 94.0(4) . .
O7W Nd8 O26 Ge8 -69.9(3) . .
O29 Nd8 O26 Ge8 -67.4(5) . .
O27 Nd8 O26 Ge8 -150.4(4) . .
O28 Nd8 O26 Ge8 -134.9(3) . .
O30 Nd8 O26 Ge8 -5.3(4) . .
O25 Nd8 O26 Ge8 12.1(3) . .
Ge11 Nd8 O26 Ge8 -105.6(3) . .
Ge12 Nd8 O26 Ge8 -31.6(4) . .
O33 Ge9 O27 Ge10 -34.5(7) . .
O26 Ge9 O27 Ge10 -140.5(6) . .
C25 Ge9 O27 Ge10 108.5(7) . .
O33 Ge9 O27 Nd8 91.4(4) . .
O26 Ge9 O27 Nd8 -14.6(3) . .
C25 Ge9 O27 Nd8 -125.6(6) . .
O34 Ge10 O27 Ge9 27.3(6) . .
O28 Ge10 O27 Ge9 141.4(6) . .
C28 Ge10 O27 Ge9 -102.1(7) . .
Nd2 Ge10 O27 Ge9 51.1(7) . .
O34 Ge10 O27 Nd8 -99.1(3) . .
O28 Ge10 O27 Nd8 15.0(3) . .
C28 Ge10 O27 Nd8 131.5(5) . .
Nd2 Ge10 O27 Nd8 -75.3(4) . .
O38 Nd8 O27 Ge9 138.1(4) 10 .
O8W Nd8 O27 Ge9 131.2(5) . .
O9W Nd8 O27 Ge9 69.9(4) . .
O7W Nd8 O27 Ge9 -69.3(3) . .
O29 Nd8 O27 Ge9 -132.7(3) . .
O26 Nd8 O27 Ge9 12.0(3) . .
O28 Nd8 O27 Ge9 -151.0(5) . .
O30 Nd8 O27 Ge9 -65.8(6) . .
O25 Nd8 O27 Ge9 -3.8(4) . .
Ge11 Nd8 O27 Ge9 -135.6(3) . .
Ge12 Nd8 O27 Ge9 -104.0(3) . .
O38 Nd8 O27 Ge10 -82.9(5) 10 .
O8W Nd8 O27 Ge10 -89.8(4) . .
O9W Nd8 O27 Ge10 -151.2(4) . .
O7W Nd8 O27 Ge10 69.6(3) . .
O29 Nd8 O27 Ge10 6.2(4) . .
O26 Nd8 O27 Ge10 151.0(4) . .
O28 Nd8 O27 Ge10 -12.1(3) . .
O30 Nd8 O27 Ge10 73.2(5) . .
O25 Nd8 O27 Ge10 135.1(3) . .
Ge11 Nd8 O27 Ge10 3.3(3) . .
Ge12 Nd8 O27 Ge10 35.0(4) . .
O34 Ge10 O28 Ge11 -29.7(6) . .
O27 Ge10 O28 Ge11 -135.2(5) . .
C28 Ge10 O28 Ge11 117.1(6) . .
Nd2 Ge10 O28 Ge11 0.1(5) . .
O34 Ge10 O28 Nd8 90.6(4) . .
O27 Ge10 O28 Nd8 -14.9(3) . .
C28 Ge10 O28 Nd8 -122.7(5) . .
Nd2 Ge10 O28 Nd8 120.4(2) . .
O35 Ge11 O28 Ge10 23.2(6) . .
O29 Ge11 O28 Ge10 136.2(5) . .
C31 Ge11 O28 Ge10 -108.7(6) . .
Nd8 Ge11 O28 Ge10 121.5(6) . .
O35 Ge11 O28 Nd8 -98.3(3) . .
O29 Ge11 O28 Nd8 14.7(3) . .
C31 Ge11 O28 Nd8 129.8(4) . .
O38 Nd8 O28 Ge10 155.7(3) 10 .
O8W Nd8 O28 Ge10 90.1(4) . .
O9W Nd8 O28 Ge10 78.7(5) . .
O7W Nd8 O28 Ge10 -67.8(3) . .
O29 Nd8 O28 Ge10 -148.1(4) . .
O26 Nd8 O28 Ge10 -3.1(4) . .
O27 Nd8 O28 Ge10 12.3(3) . .
O30 Nd8 O28 Ge10 -131.0(3) . .
O25 Nd8 O28 Ge10 -66.8(6) . .
Ge11 Nd8 O28 Ge10 -136.2(5) . .
Ge12 Nd8 O28 Ge10 -134.1(3) . .
O38 Nd8 O28 Ge11 -68.1(4) 10 .
O8W Nd8 O28 Ge11 -133.7(4) . .
O9W Nd8 O28 Ge11 -145.1(4) . .
O7W Nd8 O28 Ge11 68.4(3) . .
O29 Nd8 O28 Ge11 -11.9(2) . .
O26 Nd8 O28 Ge11 133.1(3) . .
O27 Nd8 O28 Ge11 148.5(4) . .
O30 Nd8 O28 Ge11 5.2(4) . .
O25 Nd8 O28 Ge11 69.4(6) . .
Ge12 Nd8 O28 Ge11 2.1(3) . .
O35 Ge11 O29 Ge12 -32.6(6) . .
O28 Ge11 O29 Ge12 -140.8(5) . .
C31 Ge11 O29 Ge12 106.6(6) . .
Nd8 Ge11 O29 Ge12 -125.6(6) . .
O35 Ge11 O29 Nd8 93.1(3) . .
O28 Ge11 O29 Nd8 -15.2(3) . .
C31 Ge11 O29 Nd8 -127.8(4) . .
O36 Ge12 O29 Ge11 25.1(6) . .
O30 Ge12 O29 Ge11 139.0(5) . .
C34 Ge12 O29 Ge11 -108.9(6) . .
Nd8 Ge12 O29 Ge11 125.3(6) . .
O36 Ge12 O29 Nd8 -100.2(3) . .
O30 Ge12 O29 Nd8 13.6(3) . .
C34 Ge12 O29 Nd8 125.8(5) . .
O38 Nd8 O29 Ge11 133.9(3) 10 .
O8W Nd8 O29 Ge11 66.9(4) . .
O9W Nd8 O29 Ge11 136.7(5) . .
O7W Nd8 O29 Ge11 -69.1(3) . .
O26 Nd8 O29 Ge11 -71.6(5) . .
O27 Nd8 O29 Ge11 -5.8(4) . .
O28 Nd8 O29 Ge11 12.2(3) . .
O30 Nd8 O29 Ge11 -149.2(4) . .
O25 Nd8 O29 Ge11 -134.7(3) . .
Ge12 Nd8 O29 Ge11 -138.4(5) . .
O38 Nd8 O29 Ge12 -87.6(3) 10 .
O8W Nd8 O29 Ge12 -154.7(3) . .
O9W Nd8 O29 Ge12 -84.9(6) . .
O7W Nd8 O29 Ge12 69.4(3) . .
O26 Nd8 O29 Ge12 66.9(5) . .
O27 Nd8 O29 Ge12 132.6(3) . .
O28 Nd8 O29 Ge12 150.7(4) . .
O30 Nd8 O29 Ge12 -10.8(2) . .
O25 Nd8 O29 Ge12 3.7(4) . .
Ge11 Nd8 O29 Ge12 138.4(5) . .
O36 Ge12 O30 Ge7 -32.8(7) . .
O29 Ge12 O30 Ge7 -141.3(6) . .
C34 Ge12 O30 Ge7 108.9(6) . .
Nd8 Ge12 O30 Ge7 -128.1(7) . .
O36 Ge12 O30 Nd8 95.3(3) . .
O29 Ge12 O30 Nd8 -13.2(3) . .
C34 Ge12 O30 Nd8 -123.0(4) . .
O31 Ge7 O30 Ge12 25.2(7) . .
O25 Ge7 O30 Ge12 142.4(6) . .
C19 Ge7 O30 Ge12 -106.3(6) . .
O31 Ge7 O30 Nd8 -102.2(3) . .
O25 Ge7 O30 Nd8 15.0(3) . .
C19 Ge7 O30 Nd8 126.3(4) . .
O38 Nd8 O30 Ge12 91.0(3) 10 .
O8W Nd8 O30 Ge12 79.9(5) . .
O9W Nd8 O30 Ge12 152.3(3) . .
O7W Nd8 O30 Ge12 -70.1(3) . .
O29 Nd8 O30 Ge12 11.0(2) . .
O26 Nd8 O30 Ge12 -135.2(3) . .
O27 Nd8 O30 Ge12 -73.7(5) . .
O28 Nd8 O30 Ge12 -6.3(4) . .
O25 Nd8 O30 Ge12 -152.8(4) . .
Ge11 Nd8 O30 Ge12 -3.7(2) . .
O38 Nd8 O30 Ge7 -127.9(4) 10 .
O8W Nd8 O30 Ge7 -138.9(4) . .
O9W Nd8 O30 Ge7 -66.5(4) . .
O7W Nd8 O30 Ge7 71.1(3) . .
O29 Nd8 O30 Ge7 152.2(4) . .
O26 Nd8 O30 Ge7 6.0(4) . .
O27 Nd8 O30 Ge7 67.5(5) . .
O28 Nd8 O30 Ge7 134.9(3) . .
O25 Nd8 O30 Ge7 -11.7(2) . .
Ge11 Nd8 O30 Ge7 137.5(3) . .
Ge12 Nd8 O30 Ge7 141.2(5) . .
O25 Ge7 O31 Nd4 -143.5(4) . .
O30 Ge7 O31 Nd4 -43.7(5) . .
C19 Ge7 O31 Nd4 83.3(6) . .
O25 Ge7 O31 Nd5 46.7(5) . .
O30 Ge7 O31 Nd5 146.5(4) . .
C19 Ge7 O31 Nd5 -86.5(5) . .
O10 Nd4 O31 Ge7 180(100) . .
O36 Nd4 O31 Ge7 54.0(5) . .
O11 Nd4 O31 Ge7 113.1(4) . .
O47 Nd4 O31 Ge7 -16.9(4) . .
O4W Nd4 O31 Ge7 -98.6(5) . .
O19 Nd4 O31 Ge7 -150.9(4) . .
O5W Nd4 O31 Ge7 -41.9(7) . .
Ge4 Nd4 O31 Ge7 -176.8(4) . .
Nd5 Nd4 O31 Ge7 -170.8(7) . .
Nd3 Nd4 O31 Ge7 76.4(4) . .
O10 Nd4 O31 Nd5 -9.6(3) . .
O36 Nd4 O31 Nd5 -135.2(3) . .
O11 Nd4 O31 Nd5 -76.1(4) . .
O47 Nd4 O31 Nd5 153.8(4) . .
O4W Nd4 O31 Nd5 72.1(3) . .
O19 Nd4 O31 Nd5 19.9(5) . .
O5W Nd4 O31 Nd5 128.8(4) . .
Ge4 Nd4 O31 Nd5 -6.0(3) . .
Nd3 Nd4 O31 Nd5 -112.8(2) . .
O32 Nd5 O31 Ge7 -52.8(4) . .
O9 Nd5 O31 Ge7 -115.0(4) . .
O10 Nd5 O31 Ge7 -179.0(5) . .
O17 Nd5 O31 Ge7 156.1(3) . .
O37 Nd5 O31 Ge7 28.9(4) . .
O6W Nd5 O31 Ge7 95.7(4) . .
O52 Nd5 O31 Ge7 -1.1(7) . .
Ge3 Nd5 O31 Ge7 -145.0(3) . .
Nd6 Nd5 O31 Ge7 -77.5(4) . .
Nd4 Nd5 O31 Ge7 171.4(6) . .
O32 Nd5 O31 Nd4 135.8(3) . .
O9 Nd5 O31 Nd4 73.6(3) . .
O10 Nd5 O31 Nd4 9.6(3) . .
O17 Nd5 O31 Nd4 -15.3(5) . .
O37 Nd5 O31 Nd4 -142.5(4) . .
O6W Nd5 O31 Nd4 -75.7(3) . .
O52 Nd5 O31 Nd4 -172.6(3) . .
Ge3 Nd5 O31 Nd4 43.6(4) . .
Nd6 Nd5 O31 Nd4 111.1(2) . .
O25 Ge8 O32 Nd5 -50.2(6) . .
O26 Ge8 O32 Nd5 -146.2(5) . .
C22 Ge8 O32 Nd5 70.2(7) . .
Nd6 Ge8 O32 Nd5 159.1(8) . .
O25 Ge8 O32 Nd6 150.7(4) . .
O26 Ge8 O32 Nd6 54.7(5) . .
C22 Ge8 O32 Nd6 -88.9(6) . .
O9 Nd5 O32 Ge8 -173.7(6) . .
O10 Nd5 O32 Ge8 120.0(5) . .
O31 Nd5 O32 Ge8 60.8(5) . .
O17 Nd5 O32 Ge8 -145.3(4) . .
O37 Nd5 O32 Ge8 -11.8(5) . .
O6W Nd5 O32 Ge8 -25.3(9) . .
O52 Nd5 O32 Ge8 -95.3(5) . .
Ge3 Nd5 O32 Ge8 -169.7(5) . .
Nd6 Nd5 O32 Ge8 -160.9(7) . .
Nd4 Nd5 O32 Ge8 85.4(5) . .
O9 Nd5 O32 Nd6 -12.8(2) . .
O10 Nd5 O32 Nd6 -79.1(3) . .
O31 Nd5 O32 Nd6 -138.3(3) . .
O17 Nd5 O32 Nd6 15.6(5) . .
O37 Nd5 O32 Nd6 149.0(3) . .
O6W Nd5 O32 Nd6 135.6(5) . .
O52 Nd5 O32 Nd6 65.6(3) . .
Ge3 Nd5 O32 Nd6 -8.9(3) . .
Nd4 Nd5 O32 Nd6 -113.7(2) . .
O33 Nd6 O32 Ge8 -56.6(4) . .
O9 Nd6 O32 Ge8 176.8(5) . .
O8 Nd6 O32 Ge8 -117.8(4) . .
O51 Nd6 O32 Ge8 89.4(4) . .
O15 Nd6 O32 Ge8 144.0(3) . .
O53 Nd6 O32 Ge8 24.5(6) . .
O39 Nd6 O32 Ge8 22.1(4) . .
Ge2 Nd6 O32 Ge8 -149.6(2) . .
Nd5 Nd6 O32 Ge8 163.7(6) . .
Nd1 Nd6 O32 Ge8 -78.6(4) . .
O33 Nd6 O32 Nd5 139.8(3) . .
O9 Nd6 O32 Nd5 13.1(3) . .
O8 Nd6 O32 Nd5 78.6(4) . .
O51 Nd6 O32 Nd5 -74.2(3) . .
O15 Nd6 O32 Nd5 -19.7(5) . .
O53 Nd6 O32 Nd5 -139.2(3) . .
O39 Nd6 O32 Nd5 -141.6(4) . .
Ge2 Nd6 O32 Nd5 46.8(4) . .
Ge8 Nd6 O32 Nd5 -163.7(6) . .
Nd1 Nd6 O32 Nd5 117.7(2) . .
O27 Ge9 O33 Nd6 -147.4(5) . .
O26 Ge9 O33 Nd6 -53.8(6) . .
C25 Ge9 O33 Nd6 71.2(7) . .
O27 Ge9 O33 Nd1 61.6(5) . .
O26 Ge9 O33 Nd1 155.3(4) . .
C25 Ge9 O33 Nd1 -79.7(6) . .
O9 Nd6 O33 Ge9 125.2(4) . .
O8 Nd6 O33 Ge9 -167.4(6) . .
O32 Nd6 O33 Ge9 61.7(5) . .
O51 Nd6 O33 Ge9 -16.0(8) . .
O15 Nd6 O33 Ge9 -136.3(4) . .
O53 Nd6 O33 Ge9 -76.5(5) . .
O39 Nd6 O33 Ge9 -6.5(5) . .
Ge2 Nd6 O33 Ge9 -165.0(5) . .
Ge8 Nd6 O33 Ge9 38.9(4) . .
Nd5 Nd6 O33 Ge9 85.7(5) . .
Nd1 Nd6 O33 Ge9 -153.3(7) . .
O9 Nd6 O33 Nd1 -81.4(4) . .
O8 Nd6 O33 Nd1 -14.0(2) . .
O32 Nd6 O33 Nd1 -144.9(3) . .
O51 Nd6 O33 Nd1 137.3(4) . .
O15 Nd6 O33 Nd1 17.0(4) . .
O53 Nd6 O33 Nd1 76.8(3) . .
O39 Nd6 O33 Nd1 146.8(4) . .
Ge2 Nd6 O33 Nd1 -11.6(3) . .
Ge8 Nd6 O33 Nd1 -167.7(3) . .
Nd5 Nd6 O33 Nd1 -120.9(2) . .
O8 Nd1 O33 Ge9 170.6(5) . .
O7 Nd1 O33 Ge9 -121.8(4) . .
O34 Nd1 O33 Ge9 -64.0(4) . .
O41 Nd1 O33 Ge9 19.6(4) . .
O13 Nd1 O33 Ge9 140.3(4) . .
O1W Nd1 O33 Ge9 -9.0(8) . .
O54 Nd1 O33 Ge9 93.2(4) . .
Nd6 Nd1 O33 Ge9 156.3(6) . .
Nd2 Nd1 O33 Ge9 -87.4(4) . .
O8 Nd1 O33 Nd6 14.2(3) . .
O7 Nd1 O33 Nd6 81.9(3) . .
O34 Nd1 O33 Nd6 139.7(3) . .
O41 Nd1 O33 Nd6 -136.7(4) . .
O13 Nd1 O33 Nd6 -16.1(5) . .
O1W Nd1 O33 Nd6 -165.4(5) . .
O54 Nd1 O33 Nd6 -63.1(3) . .
Nd2 Nd1 O33 Nd6 116.3(2) . .
O28 Ge10 O34 Nd1 -149.2(5) . .
O27 Ge10 O34 Nd1 -54.2(6) . .
C28 Ge10 O34 Nd1 66.0(7) . .
Nd2 Ge10 O34 Nd1 154.2(8) . .
O28 Ge10 O34 Nd2 56.5(5) . .
O27 Ge10 O34 Nd2 151.5(4) . .
C28 Ge10 O34 Nd2 -88.3(6) . .
O8 Nd1 O34 Ge10 125.6(5) . .
O7 Nd1 O34 Ge10 -167.9(6) . .
O33 Nd1 O34 Ge10 66.2(5) . .
O41 Nd1 O34 Ge10 -7.8(5) . .
O13 Nd1 O34 Ge10 -133.7(5) . .
O1W Nd1 O34 Ge10 -83.9(6) . .
O54 Nd1 O34 Ge10 21.4(9) . .
Nd6 Nd1 O34 Ge10 88.9(5) . .
Nd2 Nd1 O34 Ge10 -155.8(8) . .
O8 Nd1 O34 Nd2 -78.6(4) . .
O7 Nd1 O34 Nd2 -12.1(3) . .
O33 Nd1 O34 Nd2 -138.1(4) . .
O41 Nd1 O34 Nd2 148.0(4) . .
O13 Nd1 O34 Nd2 22.1(5) . .
O1W Nd1 O34 Nd2 71.9(4) . .
O54 Nd1 O34 Nd2 177.2(3) . .
Nd6 Nd1 O34 Nd2 -115.3(3) . .
O35 Nd2 O34 Ge10 -61.4(4) . .
O7 Nd2 O34 Ge10 170.9(5) . .
O12 Nd2 O34 Ge10 -120.8(4) . .
O23 Nd2 O34 Ge10 150.6(4) . .
O49 Nd2 O34 Ge10 0.2(7) . .
O43 Nd2 O34 Ge10 19.8(4) . .
O2W Nd2 O34 Ge10 86.5(5) . .
Ge6 Nd2 O34 Ge10 -150.2(3) . .
Nd3 Nd2 O34 Ge10 -83.5(4) . .
Nd1 Nd2 O34 Ge10 158.8(7) . .
O35 Nd2 O34 Nd1 139.8(4) . .
O7 Nd2 O34 Nd1 12.1(3) . .
O12 Nd2 O34 Nd1 80.4(4) . .
O23 Nd2 O34 Nd1 -8.2(6) . .
O49 Nd2 O34 Nd1 -158.5(4) . .
O43 Nd2 O34 Nd1 -139.0(4) . .
O2W Nd2 O34 Nd1 -72.3(4) . .
Ge6 Nd2 O34 Nd1 51.0(4) . .
Ge10 Nd2 O34 Nd1 -158.8(7) . .
Nd3 Nd2 O34 Nd1 117.7(3) . .
O29 Ge11 O35 Nd2 -148.1(4) . .
O28 Ge11 O35 Nd2 -50.8(5) . .
C31 Ge11 O35 Nd2 75.8(6) . .
Nd8 Ge11 O35 Nd2 -100.2(4) . .
O29 Ge11 O35 Nd3 60.0(5) . .
O28 Ge11 O35 Nd3 157.3(3) . .
C31 Ge11 O35 Nd3 -76.1(6) . .
Nd8 Ge11 O35 Nd3 107.9(3) . .
O7 Nd2 O35 Ge11 122.7(4) . .
O34 Nd2 O35 Ge11 63.8(5) . .
O12 Nd2 O35 Ge11 -171.2(5) . .
O23 Nd2 O35 Ge11 -144.3(4) . .
O49 Nd2 O35 Ge11 -83.4(5) . .
O43 Nd2 O35 Ge11 -3.9(4) . .
O2W Nd2 O35 Ge11 -28.3(8) . .
Ge6 Nd2 O35 Ge11 -167.0(4) . .
Ge10 Nd2 O35 Ge11 39.6(4) . .
Nd3 Nd2 O35 Ge11 -153.9(6) . .
Nd1 Nd2 O35 Ge11 86.8(4) . .
O7 Nd2 O35 Nd3 -83.4(3) . .
O34 Nd2 O35 Nd3 -142.2(3) . .
O12 Nd2 O35 Nd3 -17.3(3) . .
O23 Nd2 O35 Nd3 9.6(5) . .
O49 Nd2 O35 Nd3 70.5(3) . .
O43 Nd2 O35 Nd3 150.0(3) . .
O2W Nd2 O35 Nd3 125.7(5) . .
Ge6 Nd2 O35 Nd3 -13.0(2) . .
Ge10 Nd2 O35 Nd3 -166.5(3) . .
Nd1 Nd2 O35 Nd3 -119.3(2) . .
O12 Nd3 O35 Ge11 174.0(5) . .
O11 Nd3 O35 Ge11 -121.6(4) . .
O36 Nd3 O35 Ge11 -62.7(4) . .
O45 Nd3 O35 Ge11 13.9(4) . .
O21 Nd3 O35 Ge11 137.3(4) . .
O50 Nd3 O35 Ge11 86.9(4) . .
O3W Nd3 O35 Ge11 -8.8(7) . .
Nd2 Nd3 O35 Ge11 156.4(6) . .
Nd4 Nd3 O35 Ge11 -86.4(3) . .
O12 Nd3 O35 Nd2 17.5(3) . .
O11 Nd3 O35 Nd2 82.0(3) . .
O36 Nd3 O35 Nd2 140.8(3) . .
O45 Nd3 O35 Nd2 -142.5(4) . .
O21 Nd3 O35 Nd2 -19.1(5) . .
O50 Nd3 O35 Nd2 -69.5(3) . .
O3W Nd3 O35 Nd2 -165.3(5) . .
Nd4 Nd3 O35 Nd2 117.1(2) . .
O30 Ge12 O36 Nd4 54.1(5) . .
O29 Ge12 O36 Nd4 150.6(4) . .
C34 Ge12 O36 Nd4 -82.8(6) . .
Nd8 Ge12 O36 Nd4 103.7(3) . .
O30 Ge12 O36 Nd3 -146.3(4) . .
O29 Ge12 O36 Nd3 -49.8(5) . .
C34 Ge12 O36 Nd3 76.7(7) . .
Nd8 Ge12 O36 Nd3 -96.7(4) . .
O10 Nd4 O36 Ge12 -117.6(4) . .
O31 Nd4 O36 Ge12 -55.8(4) . .
O11 Nd4 O36 Ge12 172.7(5) . .
O47 Nd4 O36 Ge12 22.2(4) . .
O4W Nd4 O36 Ge12 3.5(8) . .
O19 Nd4 O36 Ge12 152.6(4) . .
O5W Nd4 O36 Ge12 89.6(5) . .
Ge4 Nd4 O36 Ge12 -148.3(3) . .
Nd5 Nd4 O36 Ge12 -81.2(4) . .
Nd3 Nd4 O36 Ge12 162.7(6) . .
O10 Nd4 O36 Nd3 79.7(4) . .
O31 Nd4 O36 Nd3 141.5(3) . .
O11 Nd4 O36 Nd3 10.0(3) . .
O47 Nd4 O36 Nd3 -140.5(4) . .
O4W Nd4 O36 Nd3 -159.2(5) . .
O19 Nd4 O36 Nd3 -10.1(5) . .
O5W Nd4 O36 Nd3 -73.1(4) . .
Ge4 Nd4 O36 Nd3 49.0(4) . .
Nd5 Nd4 O36 Nd3 116.1(2) . .
O12 Nd3 O36 Ge12 122.2(5) . .
O35 Nd3 O36 Ge12 62.1(5) . .
O11 Nd3 O36 Ge12 -171.1(6) . .
O45 Nd3 O36 Ge12 -12.9(5) . .
O21 Nd3 O36 Ge12 -135.4(4) . .
O50 Nd3 O36 Ge12 2.5(8) . .
O3W Nd3 O36 Ge12 -89.2(5) . .
Nd2 Nd3 O36 Ge12 84.5(5) . .
Nd4 Nd3 O36 Ge12 -161.0(7) . .
O12 Nd3 O36 Nd4 -76.8(4) . .
O35 Nd3 O36 Nd4 -136.9(3) . .
O11 Nd3 O36 Nd4 -10.1(3) . .
O45 Nd3 O36 Nd4 148.1(4) . .
O21 Nd3 O36 Nd4 25.6(5) . .
O50 Nd3 O36 Nd4 163.5(3) . .
O3W Nd3 O36 Nd4 71.8(4) . .
Nd2 Nd3 O36 Nd4 -114.5(2) . .
O32 Nd5 O37 C21 165.2(11) . .
O9 Nd5 O37 C21 -163.7(9) . .
O10 Nd5 O37 C21 45.1(12) . .
O31 Nd5 O37 C21 80.4(11) . .
O17 Nd5 O37 C21 -57.2(11) . .
O6W Nd5 O37 C21 -22.2(10) . .
O52 Nd5 O37 C21 -114.4(11) . .
Ge3 Nd5 O37 C21 -112.0(10) . .
Nd6 Nd5 O37 C21 -175.7(10) . .
Nd4 Nd5 O37 C21 59.8(11) . .
O33 Nd6 O39 C24 -167.2(14) . .
O9 Nd6 O39 C24 71.3(15) . .
O8 Nd6 O39 C24 -136.2(12) . .
O32 Nd6 O39 C24 104.2(14) . .
O51 Nd6 O39 C24 7.0(13) . .
O15 Nd6 O39 C24 -32.3(15) . .
O53 Nd6 O39 C24 -74.1(14) . .
Ge2 Nd6 O39 C24 -92.0(14) . .
Ge8 Nd6 O39 C24 117.9(14) . .
Nd5 Nd6 O39 C24 82.6(13) . .
Nd1 Nd6 O39 C24 -147.0(13) . .
O22 Nd9 O40 C24 179.7(11) 9_554 .
O13W Nd9 O40 C24 119.4(14) . .
O16 Nd9 O40 C24 -40.2(17) . .
O53 Nd9 O40 C24 20.9(13) . .
O51 Nd9 O40 C24 -52.0(12) . .
N3 Nd9 O40 C24 76.9(13) . .
N5 Nd9 O40 C24 -111.9(13) . .
Nd6 Nd9 O40 C24 -14.2(12) . .
O8 Nd1 O41 C27 61(2) . .
O7 Nd1 O41 C27 -148.7(16) . .
O34 Nd1 O41 C27 179(100) . .
O33 Nd1 O41 C27 98.8(18) . .
O13 Nd1 O41 C27 -44.0(19) . .
O1W Nd1 O41 C27 -98.5(19) . .
O54 Nd1 O41 C27 15.5(18) . .
Nd6 Nd1 O41 C27 75.3(18) . .
Nd2 Nd1 O41 C27 -161.7(17) . .
O35 Nd2 O43 C30 -167.9(14) . .
O7 Nd2 O43 C30 72.2(14) . .
O34 Nd2 O43 C30 106.6(14) . .
O12 Nd2 O43 C30 -147.4(12) . .
O23 Nd2 O43 C30 -29.2(15) . .
O49 Nd2 O43 C30 -85.4(14) . .
O2W Nd2 O43 C30 -1.1(13) . .
Ge6 Nd2 O43 C30 -98.9(14) . .
Ge10 Nd2 O43 C30 119.3(14) . .
Nd3 Nd2 O43 C30 -150.0(13) . .
Nd1 Nd2 O43 C30 84.4(13) . .
O12 Nd3 O45 C33 83(2) . .
O35 Nd3 O45 C33 110(2) . .
O11 Nd3 O45 C33 -134.5(19) . .
O36 Nd3 O45 C33 -165(2) . .
O21 Nd3 O45 C33 -31(2) . .
O50 Nd3 O45 C33 24.0(19) . .
O3W Nd3 O45 C33 -83(2) . .
Nd2 Nd3 O45 C33 89(2) . .
Nd4 Nd3 O45 C33 -147.4(19) . .
O10 Nd4 O47 C36 -134(3) . .
O31 Nd4 O47 C36 -159(3) . .
O36 Nd4 O47 C36 111(3) . .
O11 Nd4 O47 C36 75(3) . .
O4W Nd4 O47 C36 -78(3) . .
O19 Nd4 O47 C36 -26(3) . .
O5W Nd4 O47 C36 6(3) . .
Ge4 Nd4 O47 C36 -89(3) . .
Nd5 Nd4 O47 C36 -144(3) . .
Nd3 Nd4 O47 C36 90(3) . .
O35 Nd2 O49 C37 -22.2(13) . .
O7 Nd2 O49 C37 112.3(13) . .
O34 Nd2 O49 C37 -84.2(14) . .
O12 Nd2 O49 C37 46.4(13) . .
O23 Nd2 O49 C37 115.6(13) . .
O43 Nd2 O49 C37 -102.5(13) . .
O2W Nd2 O49 C37 -176.2(13) . .
Ge6 Nd2 O49 C37 73.3(13) . .
Ge10 Nd2 O49 C37 -84.0(13) . .
Nd3 Nd2 O49 C37 13.1(12) . .
Nd1 Nd2 O49 C37 -155.4(9) . .
O12 Nd3 O50 C37 -51.5(11) . .
O35 Nd3 O50 C37 17.6(11) . .
O11 Nd3 O50 C37 -113.9(11) . .
O36 Nd3 O50 C37 77.0(12) . .
O45 Nd3 O50 C37 92.6(11) . .
O21 Nd3 O50 C37 -132.6(11) . .
O3W Nd3 O50 C37 161.4(11) . .
Nd2 Nd3 O50 C37 -17.1(10) . .
Nd4 Nd3 O50 C37 154.9(10) . .
O33 Nd6 O51 C42 122.0(10) . .
O9 Nd6 O51 C42 -25.8(11) . .
O8 Nd6 O51 C42 -100.6(11) . .
O32 Nd6 O51 C42 45.6(11) . .
O15 Nd6 O51 C42 -100.4(11) . .
O53 Nd6 O51 C42 -173.6(11) . .
O39 Nd6 O51 C42 112.1(11) . .
Ge2 Nd6 O51 C42 -91.9(11) . .
Ge8 Nd6 O51 C42 71.5(11) . .
Nd5 Nd6 O51 C42 10.4(10) . .
Nd1 Nd6 O51 C42 -161.4(8) . .
O33 Nd6 O51 Nd9 -64.1(6) . .
O9 Nd6 O51 Nd9 148.1(3) . .
O8 Nd6 O51 Nd9 73.3(5) . .
O32 Nd6 O51 Nd9 -140.5(3) . .
O15 Nd6 O51 Nd9 73.5(3) . .
O53 Nd6 O51 Nd9 0.2(3) . .
O39 Nd6 O51 Nd9 -74.0(4) . .
Ge2 Nd6 O51 Nd9 82.0(3) . .
Ge8 Nd6 O51 Nd9 -114.6(3) . .
Nd5 Nd6 O51 Nd9 -175.7(3) . .
Nd1 Nd6 O51 Nd9 12.5(8) . .
O22 Nd9 O51 C42 30.9(13) 9_554 .
O40 Nd9 O51 C42 -89.9(12) . .
O13W Nd9 O51 C42 -102.5(12) . .
O16 Nd9 O51 C42 96.5(11) . .
O53 Nd9 O51 C42 173.5(11) . .
N3 Nd9 O51 C42 150.8(10) . .
N5 Nd9 O51 C42 7.3(11) . .
Nd6 Nd9 O51 C42 173.7(13) . .
O22 Nd9 O51 Nd6 -142.8(4) 9_554 .
O40 Nd9 O51 Nd6 96.4(5) . .
O13W Nd9 O51 Nd6 83.8(7) . .
O16 Nd9 O51 Nd6 -77.3(4) . .
O53 Nd9 O51 Nd6 -0.2(3) . .
N3 Nd9 O51 Nd6 -23.0(6) . .
N5 Nd9 O51 Nd6 -166.5(5) . .
O32 Nd5 O52 C42 -42.7(12) . .
O9 Nd5 O52 C42 29.9(12) . .
O10 Nd5 O52 C42 81.8(13) . .
O31 Nd5 O52 C42 -94.9(13) . .
O17 Nd5 O52 C42 100.9(13) . .
O37 Nd5 O52 C42 -123.6(13) . .
O6W Nd5 O52 C42 166.7(13) . .
Ge3 Nd5 O52 C42 57.3(12) . .
Nd6 Nd5 O52 C42 -6.6(12) . .
Nd4 Nd5 O52 C42 130.8(15) . .
O22 Nd9 O53 C47 -23.8(11) 9_554 .
O40 Nd9 O53 C47 130.0(9) . .
O13W Nd9 O53 C47 59.5(9) . .
O16 Nd9 O53 C47 -78.6(9) . .
O51 Nd9 O53 C47 -161.4(9) . .
N3 Nd9 O53 C47 0.0(9) . .
N5 Nd9 O53 C47 -145.0(9) . .
Nd6 Nd9 O53 C47 -161.6(11) . .
O22 Nd9 O53 Nd6 137.8(4) 9_554 .
O40 Nd9 O53 Nd6 -68.4(4) . .
O13W Nd9 O53 Nd6 -138.9(4) . .
O16 Nd9 O53 Nd6 83.0(3) . .
O51 Nd9 O53 Nd6 0.2(3) . .
N3 Nd9 O53 Nd6 161.6(5) . .
N5 Nd9 O53 Nd6 16.6(6) . .
O33 Nd6 O53 C47 -48.5(8) . .
O9 Nd6 O53 C47 99.7(8) . .
O8 Nd6 O53 C47 22.3(8) . .
O32 Nd6 O53 C47 -127.8(8) . .
O51 Nd6 O53 C47 162.5(9) . .
O15 Nd6 O53 C47 89.0(8) . .
O39 Nd6 O53 C47 -125.4(9) . .
Ge2 Nd6 O53 C47 47.9(8) . .
Ge8 Nd6 O53 C47 -116.4(8) . .
Nd5 Nd6 O53 C47 171.7(6) . .
Nd1 Nd6 O53 C47 -12.3(8) . .
O33 Nd6 O53 Nd9 148.7(3) . .
O9 Nd6 O53 Nd9 -63.1(5) . .
O8 Nd6 O53 Nd9 -140.4(3) . .
O32 Nd6 O53 Nd9 69.5(4) . .
O51 Nd6 O53 Nd9 -0.2(3) . .
O15 Nd6 O53 Nd9 -73.7(3) . .
O39 Nd6 O53 Nd9 71.8(4) . .
Ge2 Nd6 O53 Nd9 -114.8(3) . .
Ge8 Nd6 O53 Nd9 80.9(3) . .
Nd5 Nd6 O53 Nd9 8.9(6) . .
Nd1 Nd6 O53 Nd9 -175.1(3) . .
O8 Nd1 O54 C47 -43.4(15) . .
O7 Nd1 O54 C47 -92.1(16) . .
O34 Nd1 O54 C47 73.3(16) . .
O33 Nd1 O54 C47 28.5(15) . .
O41 Nd1 O54 C47 103.8(16) . .
O13 Nd1 O54 C47 -124.9(15) . .
O1W Nd1 O54 C47 170.8(15) . .
Nd6 Nd1 O54 C47 -6.0(14) . .
Nd2 Nd1 O54 C47 -140(3) . .
O7 Ge1 C1 C2 101.1(11) . .
O1 Ge1 C1 C2 -32.2(12) . .
O6 Ge1 C1 C2 -131.4(10) . .
Nd7 Ge1 C1 C2 -82.7(12) . .
Ge1 C1 C2 C3 -65.5(15) . .
Nd7 O14 C3 O13 -66(3) 3 .
Nd7 O14 C3 C2 132(2) 3 .
Nd1 O13 C3 O14 81(2) . .
Nd1 O13 C3 C2 -117.7(18) . .
C1 C2 C3 O14 -139.5(14) . .
C1 C2 C3 O13 56.5(18) . .
O8 Ge2 C4 C5 88.8(11) . .
O2 Ge2 C4 C5 -51.0(11) . .
O1 Ge2 C4 C5 -149.9(9) . .
Nd7 Ge2 C4 C5 -100.3(10) . .
Nd6 Ge2 C4 C5 50.3(11) . .
Ge2 C4 C5 C6 -39.1(15) . .
Nd9 O16 C6 O15 -30.4(18) . .
Nd9 O16 C6 C5 147.5(10) . .
Nd6 O15 C6 O16 46(2) . .
Nd6 O15 C6 C5 -131.9(11) . .
C4 C5 C6 O16 -142.9(13) . .
C4 C5 C6 O15 35.2(17) . .
O9 Ge3 C7 C8 98.2(9) . .
O3 Ge3 C7 C8 -45.0(10) . .
O2 Ge3 C7 C8 -142.1(9) . .
O17 Ge3 C7 C8 28.7(9) . .
Nd7 Ge3 C7 C8 -96.6(9) . .
Nd5 Ge3 C7 C8 58.9(10) . .
Ge3 C7 C8 C9 -43.7(13) . .
Ge3 O17 C9 O18 177.5(10) . .
Nd5 O17 C9 O18 52.6(19) . .
Ge3 O17 C9 C8 -9.0(12) . .
Nd5 O17 C9 C8 -133.8(10) . .
C7 C8 C9 O18 -153.4(13) . .
C7 C8 C9 O17 33.3(15) . .
O10 Ge4 C10 C11 96.9(13) . .
O4 Ge4 C10 C11 -45.1(14) . .
O3 Ge4 C10 C11 -141.3(13) . .
O19 Ge4 C10 C11 25.5(13) . .
Nd4 Ge4 C10 C11 57.9(14) . .
Ge4 C10 C11 C12 -42(3) . .
Ge4 O19 C12 O20 -178.5(17) . .
Nd4 O19 C12 O20 58(3) . .
Ge4 O19 C12 C11 -7(2) . .
Nd4 O19 C12 C11 -129.9(15) . .
C10 C11 C12 O20 -157(2) . .
C10 C11 C12 O19 31(3) . .
O11 Ge5 C13 C14 91.7(9) . .
O5 Ge5 C13 C14 -40.8(9) . .
O4 Ge5 C13 C14 -141.7(8) . .
Ge5 C13 C14 C15 -57.6(12) . .
Nd9 O22 C15 O21 1(5) 9_455 .
Nd9 O22 C15 C14 180(100) 9_455 .
Nd3 O21 C15 O22 61.5(19) . .
Nd3 O21 C15 C14 -117.2(14) . .
C13 C14 C15 O22 -122.9(11) . .
C13 C14 C15 O21 55.9(15) . .
O12 Ge6 C16 C17 97.1(10) . .
O6 Ge6 C16 C17 -44.7(12) . .
O5 Ge6 C16 C17 -142.7(10) . .
O23 Ge6 C16 C17 27.7(10) . .
Nd2 Ge6 C16 C17 57.8(11) . .
Ge6 C16 C17 C18 -40.4(15) . .
Ge6 O23 C18 O24 -178.3(15) . .
Nd2 O23 C18 O24 55(2) . .
Ge6 O23 C18 C17 -5.9(15) . .
Nd2 O23 C18 C17 -132.3(12) . .
C16 C17 C18 O24 -158.9(16) . .
C16 C17 C18 O23 28.5(18) . .
O31 Ge7 C19 C20 82.8(9) . .
O25 Ge7 C19 C20 -52.8(9) . .
O30 Ge7 C19 C20 -151.1(8) . .
Ge7 C19 C20 C21 -53.4(12) . .
Nd8 O38 C21 O37 166.9(8) 10_554 .
Nd8 O38 C21 C20 -15.0(18) 10_554 .
Nd5 O37 C21 O38 47.9(17) . .
Nd5 O37 C21 C20 -130.4(10) . .
C19 C20 C21 O38 -111.0(11) . .
C19 C20 C21 O37 67.4(12) . .
O32 Ge8 C22 C23 85.1(12) . .
O25 Ge8 C22 C23 -155.7(11) . .
O26 Ge8 C22 C23 -57.3(13) . .
Nd6 Ge8 C22 C23 46.1(13) . .
Ge8 C22 C23 C24 -31.9(19) . .
Nd6 O39 C24 O40 38(2) . .
Nd6 O39 C24 C23 -129.0(15) . .
Nd9 O40 C24 O39 -2(2) . .
Nd9 O40 C24 C23 165.8(10) . .
C22 C23 C24 O39 33(2) . .
C22 C23 C24 O40 -137.0(14) . .
O33 Ge9 C25 C26 92.1(14) . .
O27 Ge9 C25 C26 -47.3(15) . .
O26 Ge9 C25 C26 -144.9(13) . .
Ge9 C25 C26 C27 -57(2) . .
Nd1 O41 C27 O42 51(3) . .
Nd1 O41 C27 C26 -131.9(17) . .
C25 C26 C27 O42 -128.0(18) . .
C25 C26 C27 O41 55(2) . .
O34 Ge10 C28 C29 93.7(12) . .
O28 Ge10 C28 C29 -50.4(13) . .
O27 Ge10 C28 C29 -146.9(11) . .
Nd2 Ge10 C28 C29 53.3(12) . .
Ge10 C28 C29 C30 -44.0(16) . .
Nd2 O43 C30 O44 45(2) . .
Nd2 O43 C30 C29 -136.9(13) . .
C28 C29 C30 O44 -138.7(14) . .
C28 C29 C30 O43 43.2(18) . .
O35 Ge11 C31 C32 97.0(9) . .
O29 Ge11 C31 C32 -38.6(10) . .
O28 Ge11 C31 C32 -138.2(8) . .
Nd8 Ge11 C31 C32 -88.2(9) . .
Ge11 C31 C32 C33 -45.4(15) . .
Nd3 O45 C33 O46 72(3) . .
Nd3 O45 C33 C32 -115.1(19) . .
C31 C32 C33 O45 25.6(19) . .
C31 C32 C33 O46 -160.6(14) . .
O36 Ge12 C34 C35 95.8(10) . .
O30 Ge12 C34 C35 -41.8(10) . .
O29 Ge12 C34 C35 -138.3(8) . .
Nd8 Ge12 C34 C35 -92.1(9) . .
Ge12 C34 C35 C36 -49.3(14) . .
Nd4 O47 C36 O48 57(4) . .
Nd4 O47 C36 C35 -128(2) . .
C34 C35 C36 O48 -151.1(16) . .
C34 C35 C36 O47 34(2) . .
Nd3 O50 C37 O49 34(2) . .
Nd3 O50 C37 C38 -151.3(9) . .
Nd2 O49 C37 O50 -33(2) . .
Nd2 O49 C37 C38 153.0(10) . .
C40 N1 C38 C39 1(3) . .
C40 N1 C38 C37 178.1(19) . .
O50 C37 C38 N1 -4(2) . .
O49 C37 C38 N1 170.7(15) . .
O50 C37 C38 C39 172.5(15) . .
O49 C37 C38 C39 -13(2) . .
C41 N2 C39 C38 7(3) . .
N1 C38 C39 N2 -5(3) . .
C37 C38 C39 N2 178.7(16) . .
C38 N1 C40 C41 -1(4) . .
C39 N2 C41 C40 -7(3) . .
N1 C40 C41 N2 4(4) . .
Nd5 O52 C42 O51 18(2) . .
Nd5 O52 C42 C43 -157.6(9) . .
Nd6 O51 C42 O52 -19(2) . .
Nd9 O51 C42 O52 168.7(9) . .
Nd6 O51 C42 C43 156.5(8) . .
Nd9 O51 C42 C43 -15.9(17) . .
C45 N5 C43 C44 -7(2) . .
Nd9 N5 C43 C44 168.6(10) . .
C45 N5 C43 C42 173.2(14) . .
Nd9 N5 C43 C42 -11.7(15) . .
O52 C42 C43 N5 -166.8(12) . .
O51 C42 C43 N5 17.4(17) . .
O52 C42 C43 C44 12.9(19) . .
O51 C42 C43 C44 -162.9(13) . .
C46 N6 C44 C43 -12(3) . .
N5 C43 C44 N6 3(2) . .
C42 C43 C44 N6 -177.0(15) . .
C43 N5 C45 C46 18(2) . .
Nd9 N5 C45 C46 -157.1(14) . .
C44 N6 C46 C45 24(3) . .
N5 C45 C46 N6 -28(3) . .
Nd1 O54 C47 O53 -2(2) . .
Nd1 O54 C47 C48 173.9(11) . .
Nd9 O53 C47 O54 172.3(9) . .
Nd6 O53 C47 O54 13.5(16) . .
Nd9 O53 C47 C48 -4.0(14) . .
Nd6 O53 C47 C48 -162.8(8) . .
C50 N3 C48 C49 -5(2) . .
Nd9 N3 C48 C49 165.0(13) . .
C50 N3 C48 C47 -178.4(15) . .
Nd9 N3 C48 C47 -8.0(16) . .
O54 C47 C48 N3 -168.7(12) . .
O53 C47 C48 N3 8.0(18) . .
O54 C47 C48 C49 18(2) . .
O53 C47 C48 C49 -165.3(13) . .
C51 N4 C49 C48 -14(3) . .
N3 C48 C49 N4 14(3) . .
C47 C48 C49 N4 -173.1(16) . .
C48 N3 C50 C51 -2(3) . .
Nd9 N3 C50 C51 -171.1(14) . .
C49 N4 C51 C50 8(3) . .
N3 C50 C51 N4 0(4) . .
